data_1574749
loop_
_publ_author_name
'Brown, Stephen E.'
'Pike, Sebastian D.'

_publ_section_title
;
 Photoabsorption of 1--2 nm molecular Ce-oxo nanoclusters versus ceria:
 intervalence charge transfer but no size effects
;
_journal_issue 25
_journal_name_full 'Chemical Science'
_journal_page_first 11659
_journal_page_last 11668
_journal_paper_doi 10.1039/D5SC00905G
_journal_volume 16
_journal_year 2025
_chemical_formula_moiety 'C400 H284 Ce24 N14 O96'
_chemical_formula_sum 'C400 H284 Ce24 N14 O96'
_chemical_formula_weight 10185.57
_chemical_melting_point ?
_chemical_name_systematic ' [Ce24O28(OH)8(OOCC10H7)30(py)4]'
_space_group_IT_number 60
_space_group_name_Hall '-P 2n 2ab'
_space_group_name_H-M_alt 'P b c n'
_symmetry_cell_setting orthorhombic
_symmetry_space_group_name_H-M 'P b c n'
_atom_sites_solution_hydrogens difmap
_atom_sites_solution_primary other
_audit_creation_date 2025-01-21
_audit_creation_method CRYSTALS_ver_14.61_build_6999
_audit_update_record
;
2025-01-21 deposited with the CCDC.	2025-05-28 downloaded from the CCDC.
;
_cell_angle_alpha 90
_cell_angle_beta 90
_cell_angle_gamma 90
_cell_formula_units_Z 4
_cell_length_a 26.0526(5)
_cell_length_b 42.5286(7)
_cell_length_c 35.9018(6)
_cell_measurement_reflns_used 25487
_cell_measurement_temperature 200
_cell_measurement_theta_max 26
_cell_measurement_theta_min 2
_cell_volume 39778.5(12)
_computing_cell_refinement
; 
 CrysAlisPro (Rigaku Oxford Diffraction, 2017) 
;
_computing_data_collection 'SuperNova, (Oxford Diffraction, 2010)'
_computing_data_reduction
; 
 CrysAlisPro (Rigaku Oxford Diffraction, 2017) 
;
_computing_molecular_graphics 'CAMERON (Watkin et al., 1996)'
_computing_publication_material 'CRYSTALS (Betteridge et al., 2003)'
_computing_structure_refinement 'CRYSTALS (Betteridge et al., 2003)'
_computing_structure_solution 'Superflip (Palatinus & Chapuis, 2007)'
_diffrn_ambient_temperature 200
_diffrn_measured_fraction_theta_full 0.883
_diffrn_measured_fraction_theta_max 0.850
_diffrn_measurement_device Area
_diffrn_measurement_device_type 'Oxford Diffraction SuperNova'
_diffrn_measurement_method \w
_diffrn_radiation_monochromator 'focussing mirrors'
_diffrn_radiation_type 'Mo K\a'
_diffrn_radiation_wavelength 0.71073
_diffrn_reflns_av_R_equivalents 0.075
_diffrn_reflns_av_unetI/netI 0.104
_diffrn_reflns_limit_h_max 24
_diffrn_reflns_limit_h_min -30
_diffrn_reflns_limit_k_max 47
_diffrn_reflns_limit_k_min -51
_diffrn_reflns_limit_l_max 44
_diffrn_reflns_limit_l_min -24
_diffrn_reflns_number 158450
_diffrn_reflns_theta_full 25.094
_diffrn_reflns_theta_max 26.415
_diffrn_reflns_theta_min 2.103
_diffrn_standards_number 0
_exptl_absorpt_coefficient_mu 2.761
_exptl_absorpt_correction_T_max 0.86
_exptl_absorpt_correction_T_min 0.69
_exptl_absorpt_correction_type multi-scan
_exptl_absorpt_process_details
; 
 CrysAlisPro (Rigaku Oxford Diffraction, 2017) 
;
_exptl_crystal_colour yellow
_exptl_crystal_density_diffrn 1.701
_exptl_crystal_density_meas ?
_exptl_crystal_density_method 'not measured'
_exptl_crystal_description block
_exptl_crystal_F_000 19768
_exptl_crystal_size_max 0.108
_exptl_crystal_size_mid 0.102
_exptl_crystal_size_min 0.053
_platon_squeeze_details
;
38 unresolved solvent pyridines 
is consistent with void volume and e density count
in 8 voids in unit cell 2 in assym unit
other solvent cannon be ruled out such as water acetone 
and pyridinium carboxylate etc however similar structures
only have pyridine in solvent volume recrystalised from pyridine
;
_refine_diff_density_max 7.03
_refine_diff_density_min -4.13
_refine_ls_extinction_method None
_refine_ls_goodness_of_fit_ref 0.9920
_refine_ls_hydrogen_treatment constr
_refine_ls_matrix_type full
_refine_ls_number_parameters 2406
_refine_ls_number_reflns 34778
_refine_ls_number_restraints 1724
_refine_ls_R_factor_all 0.1581
_refine_ls_R_factor_gt 0.0777
_refine_ls_shift/su_max 0.0920016
_refine_ls_shift/su_mean 0.0006077
_refine_ls_structure_factor_coef Fsqd
_refine_ls_weighting_details
;
 Method= Modified Sheldrick 
 w=1/[\s^2^(F^2^) + ( 0.07P)^2^ +*****P] 
 ,where P=(max(Fo^2^,0) + 2Fc^2^)/3 
;
_refine_ls_weighting_scheme calc
_refine_ls_wR_factor_all 0.2566
_refine_ls_wR_factor_gt 0.1886
_refine_ls_wR_factor_ref 0.2566
_reflns_limit_h_max 30
_reflns_limit_h_min 0
_reflns_limit_k_max 51
_reflns_limit_k_min 0
_reflns_limit_l_max 44
_reflns_limit_l_min 0
_reflns_number_gt 17207
_reflns_number_total 34778
_reflns_threshold_expression I>2.0\s(I)
_oxford_diffrn_Wilson_B_factor 2.23
_oxford_diffrn_Wilson_scale 3143.78
_oxford_refine_ls_r_factor_ref 0.1581
_oxford_refine_ls_scale 0.0099803(3)
_oxford_reflns_number_all 34778
_oxford_structure_analysis_title '\Solve\SB3.75mo200k.cif_od At 10:28 on 1/ 9'
_cod_data_source_file d5sc00905g2.cif
_cod_data_source_block Ce24_2Nap
_cod_depositor_comments
;
The following automatic conversions were performed:

data item '_chemical_melting_point' value 'not measured' was changed
to '?' -- the value is undefined or not given.

data item '_exptl_crystal_density_meas' value 'not measured' was
changed to '?' -- the value is perceived as not measured.

Automatic conversion script
Id: cif_fix_values 8170 2020-07-09 18:12:32Z antanas 

 Adding full bibliography for 1574748--1574755.cif.
;
_cod_original_sg_symbol_H-M 'P b c n '
_cod_database_code 1574749
_oxford_refine_reflns_threshold_expression_ref I>-10.0\s(I)
_platon_squeeze_void_probe_radius 1.20

loop_
_symmetry_equiv_pos_as_xyz
x,y,z
-x,-y,-z
x,-y,z+1/2
-x,y,-z+1/2
-x+1/2,-y+1/2,z+1/2
x+1/2,y+1/2,-z+1/2
x+1/2,-y+1/2,-z
-x+1/2,y+1/2,z

loop_
_atom_site_label
_atom_site_type_symbol
_atom_site_fract_x
_atom_site_fract_y
_atom_site_fract_z
_atom_site_U_iso_or_equiv
_atom_site_occupancy
_atom_site_adp_type
_atom_site_refinement_flags_posn
_atom_site_refinement_flags_adp
_atom_site_refinement_flags_occupancy
_atom_site_disorder_assembly
_atom_site_disorder_group
_atom_site_attached_hydrogens
N270 N 0.6460(4) 0.3806(7) 1.0111(19) 0.3166 1.0000 Uani D . . . . .
C271 C 0.6439(4) 0.3993(15) 0.9812(11) 0.3151 1.0000 Uani D . . . . .
C272 C 0.6418(4) 0.4301(14) 0.9842(13) 0.3158 1.0000 Uani D . . . . .
C273 C 0.6419(4) 0.4441(7) 1.0231(19) 0.3170 1.0000 Uani D . . . . .
C274 C 0.6445(4) 0.4207(16) 1.0549(10) 0.3172 1.0000 Uani D . . . . .
C275 C 0.6463(4) 0.3906(13) 1.0465(14) 0.3173 1.0000 Uani D . . . . .
Ce1 Ce 0.5000 0.30132(3) 0.7500 0.0380 1.0000 Uani S T . . . .
Ce2 Ce 0.59517(4) 0.25588(2) 0.80740(3) 0.0354 1.0000 Uani . . . . . .
Ce3 Ce 0.39729(4) 0.25617(2) 0.79988(3) 0.0348 1.0000 Uani . . . . . .
Ce4 Ce 0.29753(4) 0.21635(2) 0.74294(3) 0.0382 1.0000 Uani . . . . . .
Ce5 Ce 0.5000 0.21156(3) 0.7500 0.0291 1.0000 Uani S T . . . .
Ce6 Ce 0.50838(4) 0.20879(2) 0.64540(3) 0.0343 1.0000 Uani . . . . . .
Ce7 Ce 0.60167(3) 0.16719(2) 0.80694(2) 0.0320 1.0000 Uani . . . . . .
Ce8 Ce 0.39028(3) 0.16677(2) 0.79841(2) 0.0326 1.0000 Uani . . . . . .
Ce9 Ce 0.29779(4) 0.11790(2) 0.74132(3) 0.0395 1.0000 Uani . . . . . .
Ce10 Ce 0.39679(4) 0.07783(2) 0.79958(3) 0.0356 1.0000 Uani . . . . . .
Ce11 Ce 0.40570(4) 0.07808(2) 0.69221(3) 0.0345 1.0000 Uani . . . . . .
Ce12 Ce 0.5000 0.12243(3) 0.7500 0.0287 1.0000 Uani S T . . . .
Ce13 Ce 0.50776(4) 0.12516(2) 0.64507(3) 0.0346 1.0000 Uani . . . . . .
Ce14 Ce 0.5000 0.03234(3) 0.7500 0.0378 1.0000 Uani S T . . . .
O15 O 0.6516(4) 0.2643(2) 0.7548(3) 0.0355 1.0000 Uani . . . . . .
O16 O 0.4466(4) 0.2555(2) 0.7477(3) 0.0322 1.0000 Uani . . . . . .
O17 O 0.3484(4) 0.2145(2) 0.7915(3) 0.0344 1.0000 Uani . . . . . .
O18 O 0.3550(4) 0.2147(2) 0.6973(3) 0.0354 1.0000 Uani . . . . . .
O19 O 0.4457(4) 0.2111(2) 0.8012(3) 0.0320 1.0000 Uani . . . . . .
O20 O 0.4533(4) 0.2113(2) 0.6954(3) 0.0320 1.0000 Uani . . . . . .
O21 O 0.4409(4) 0.1667(3) 0.8516(3) 0.0363 1.0000 Uani . . . . . .
O22 O 0.3373(4) 0.1670(2) 0.7438(3) 0.0377 1.0000 Uani . . . . . .
O23 O 0.4455(3) 0.1671(2) 0.7476(2) 0.0284 1.0000 Uani . . . . . .
O24 O 0.4568(4) 0.1675(3) 0.6444(2) 0.0329 1.0000 Uani . . . . . .
O25 O 0.3553(4) 0.1205(2) 0.6968(3) 0.0376 1.0000 Uani . . . . . .
O26 O 0.3481(4) 0.1196(2) 0.7905(3) 0.0331 1.0000 Uani . . . . . .
O27 O 0.4541(4) 0.1231(2) 0.6950(3) 0.0306 1.0000 Uani . . . . . .
O28 O 0.4464(4) 0.1229(2) 0.8012(3) 0.0333 1.0000 Uani . . . . . .
O29 O 0.3489(4) 0.0696(3) 0.7430(3) 0.0430 1.0000 Uani . . . . . .
O30 O 0.5051(4) 0.0670(3) 0.6826(3) 0.0471 1.0000 Uani . . . . . .
O31 O 0.4467(4) 0.0792(2) 0.7476(3) 0.0298 1.0000 Uani . . . . . .
O32 O 0.5057(4) 0.2671(3) 0.6832(3) 0.0485 1.0000 Uani . . . . . .
O33 O 0.2536(5) 0.0797(3) 0.7816(3) 0.0530 1.0000 Uani . . . . . .
O34 O 0.3147(5) 0.0595(3) 0.8189(3) 0.0472 1.0000 Uani . . . . . .
C35 C 0.2689(8) 0.0622(5) 0.8072(6) 0.0550 1.0000 Uani . . . . . .
C36 C 0.2339(5) 0.0434(3) 0.8252(4) 0.1141 1.0000 Uani D . . . . .
C37 C 0.1798(6) 0.0412(2) 0.8164(3) 0.1244 1.0000 Uani D . . . . .
C38 C 0.1412(4) 0.0241(2) 0.8346(3) 0.1362 1.0000 Uani D . . . . .
C42 C 0.1164(6) -0.0107(2) 0.8843(4) 0.1473 1.0000 Uani D . . . . .
C43 C 0.1543(5) 0.0069(2) 0.8663(3) 0.1340 1.0000 Uani D . . . . .
C44 C 0.2053(5) 0.0064(3) 0.8781(3) 0.1220 1.0000 Uani D . . . . .
C45 C 0.2415(4) 0.0239(3) 0.8579(4) 0.1124 1.0000 Uani D . . . . .
O46 O 0.4061(4) 0.0952(3) 0.8644(3) 0.0450 1.0000 Uani . . . . . .
O47 O 0.4724(5) 0.0794(3) 0.8991(3) 0.0539 1.0000 Uani . . . . . .
C48 C 0.4262(8) 0.0813(4) 0.8933(4) 0.0438 1.0000 Uani . . . . . .
C49 C 0.3881(7) 0.0701(4) 0.9220(6) 0.0544 1.0000 Uani . . . . . .
C50 C 0.4029(9) 0.0667(4) 0.9589(6) 0.0625 1.0000 Uani . . . . . .
C51 C 0.3694(13) 0.0578(5) 0.9876(6) 0.0865 1.0000 Uani . . . . . .
C52 C 0.3813(12) 0.0541(5) 1.0242(6) 0.0964 1.0000 Uani . . . . . .
C53 C 0.3485(16) 0.0463(7) 1.0513(8) 0.1272 1.0000 Uani . . . . . .
C54 C 0.2964(17) 0.0416(9) 1.0395(11) 0.1430 1.0000 Uani . . . . . .
C55 C 0.2821(15) 0.0431(7) 1.0065(8) 0.1281 1.0000 Uani . . . . . .
C56 C 0.3173(11) 0.0523(6) 0.9782(7) 0.0821 1.0000 Uani . . . . . .
C57 C 0.3035(9) 0.0557(5) 0.9415(8) 0.0838 1.0000 Uani . . . . . .
C58 C 0.3375(9) 0.0650(5) 0.9143(6) 0.0778 1.0000 Uani . . . . . .
O59 O 0.2542(5) 0.2539(3) 0.7842(3) 0.0489 1.0000 Uani . . . . . .
O60 O 0.3155(5) 0.2706(3) 0.8241(4) 0.0536 1.0000 Uani . . . . . .
C61 C 0.2687(8) 0.2650(4) 0.8145(6) 0.0529 1.0000 Uani . . . . . .
C62 C 0.2292(7) 0.2735(4) 0.8436(5) 0.0483 1.0000 Uani . . . . . .
C63 C 0.2423(7) 0.2789(4) 0.8792(6) 0.0573 1.0000 Uani . . . . . .
C64 C 0.2062(8) 0.2850(5) 0.9093(7) 0.0655 1.0000 Uani . . . . . .
C65 C 0.2173(11) 0.2882(7) 0.9462(7) 0.0963 1.0000 Uani . . . . . .
C66 C 0.1807(12) 0.2936(7) 0.9732(8) 0.1068 1.0000 Uani . . . . . .
C67 C 0.1295(11) 0.2955(7) 0.9611(9) 0.1087 1.0000 Uani . . . . . .
C68 C 0.1164(9) 0.2914(6) 0.9248(8) 0.0813 1.0000 Uani . . . . . .
C69 C 0.1531(9) 0.2861(5) 0.8973(6) 0.0714 1.0000 Uani . . . . . .
C70 C 0.1391(8) 0.2804(5) 0.8607(7) 0.0755 1.0000 Uani . . . . . .
C71 C 0.1766(8) 0.2739(5) 0.8341(6) 0.0699 1.0000 Uani . . . . . .
O72 O 0.4117(5) 0.3104(3) 0.7872(3) 0.0487 1.0000 Uani . . . . . .
O73 O 0.4703(5) 0.3469(3) 0.7884(5) 0.0757 1.0000 Uani . . . . . .
C74 C 0.4284(9) 0.3376(5) 0.7944(5) 0.0628 1.0000 Uani . . . . . .
C75 C 0.3884(4) 0.3603(3) 0.8083(2) 0.0690 1.0000 Uani D . . . . .
C76 C 0.3383(4) 0.3513(2) 0.8191(2) 0.0677 1.0000 Uani D . . . . .
C77 C 0.3012(3) 0.37313(19) 0.82998(19) 0.0747 1.0000 Uani D . . . . .
C78 C 0.2518(4) 0.3640(3) 0.8398(3) 0.0840 1.0000 Uani D . . . . .
C79 C 0.2130(4) 0.3859(3) 0.8490(3) 0.0908 1.0000 Uani D . . . . .
C80 C 0.2270(4) 0.4180(3) 0.8482(3) 0.0919 1.0000 Uani D . . . . .
C81 C 0.2762(5) 0.4279(2) 0.8389(3) 0.0882 1.0000 Uani D . . . . .
C82 C 0.3138(4) 0.40531(19) 0.83000(19) 0.0773 1.0000 Uani D . . . . .
C83 C 0.3635(4) 0.4152(2) 0.8198(3) 0.0789 1.0000 Uani D . . . . .
C84 C 0.3997(4) 0.3928(3) 0.8094(3) 0.0739 1.0000 Uani D . . . . .
O85 O 0.4092(4) 0.2364(3) 0.8648(3) 0.0440 1.0000 Uani . . . . . .
O86 O 0.4068(5) 0.2883(3) 0.8608(4) 0.0555 1.0000 Uani . . . . . .
C87 C 0.4019(7) 0.2647(5) 0.8793(5) 0.0476 1.0000 Uani . . . . . .
C88 C 0.3866(7) 0.2653(5) 0.9175(5) 0.0550 1.0000 Uani . . . . . .
C89 C 0.3731(7) 0.2389(5) 0.9381(6) 0.0635 1.0000 Uani . . . . . .
C90 C 0.3540(8) 0.2388(5) 0.9742(6) 0.0683 1.0000 Uani . . . . . .
C91 C 0.3382(11) 0.2121(6) 0.9931(8) 0.0987 1.0000 Uani . . . . . .
C92 C 0.3184(12) 0.2130(8) 1.0279(8) 0.1158 1.0000 Uani . . . . . .
C93 C 0.3113(11) 0.2422(8) 1.0452(8) 0.1104 1.0000 Uani . . . . . .
C94 C 0.3253(10) 0.2696(7) 1.0283(7) 0.0896 1.0000 Uani . . . . . .
C95 C 0.3464(8) 0.2672(7) 0.9924(6) 0.0747 1.0000 Uani . . . . . .
C96 C 0.3606(9) 0.2953(6) 0.9733(6) 0.0820 1.0000 Uani . . . . . .
C97 C 0.3779(8) 0.2945(5) 0.9373(5) 0.0652 1.0000 Uani . . . . . .
O98 O 0.4256(4) 0.3132(2) 0.7080(3) 0.0450 1.0000 Uani . . . . . .
O99 O 0.4210(5) 0.3030(3) 0.6478(3) 0.0540 1.0000 Uani . . . . . .
C100 C 0.4212(6) 0.3230(4) 0.6748(5) 0.0385 1.0000 Uani . . . . . .
C101 C 0.4187(7) 0.3572(5) 0.6651(5) 0.0516 1.0000 Uani . . . . . .
C102 C 0.4272(8) 0.3787(5) 0.6932(7) 0.0697 1.0000 Uani . . . . . .
C103 C 0.4238(9) 0.4124(5) 0.6858(8) 0.0785 1.0000 Uani . . . . . .
C104 C 0.4353(10) 0.4326(6) 0.7152(9) 0.1031 1.0000 Uani . . . . . .
C105 C 0.4370(13) 0.4653(7) 0.7078(13) 0.1486 1.0000 Uani . . . . . .
C106 C 0.4233(14) 0.4752(8) 0.6703(15) 0.1600 1.0000 Uani . . . . . .
C107 C 0.4143(12) 0.4540(8) 0.6397(13) 0.1452 1.0000 Uani . . . . . .
C108 C 0.4137(9) 0.4220(5) 0.6492(10) 0.0905 1.0000 Uani . . . . . .
C109 C 0.4040(11) 0.3984(6) 0.6215(8) 0.1025 1.0000 Uani . . . . . .
C110 C 0.4064(8) 0.3671(6) 0.6304(7) 0.0786 1.0000 Uani . . . . . .
O111 O 0.3272(5) 0.2739(3) 0.6672(3) 0.0458 1.0000 Uani . . . . . .
O112 O 0.2595(4) 0.2550(3) 0.6986(3) 0.0469 1.0000 Uani . . . . . .
C113 C 0.2804(7) 0.2722(4) 0.6741(5) 0.0443 1.0000 Uani . . . . . .
C114 C 0.2450(7) 0.2928(4) 0.6512(5) 0.0467 1.0000 Uani . . . . . .
C115 C 0.2670(8) 0.3125(5) 0.6258(5) 0.0618 1.0000 Uani . . . . . .
C116 C 0.2355(8) 0.3318(5) 0.6027(6) 0.0678 1.0000 Uani . . . . . .
C117 C 0.2557(11) 0.3519(6) 0.5738(6) 0.0847 1.0000 Uani . . . . . .
C118 C 0.2245(12) 0.3695(7) 0.5528(9) 0.1120 1.0000 Uani . . . . . .
C119 C 0.1718(14) 0.3685(8) 0.5583(11) 0.1356 1.0000 Uani . . . . . .
C120 C 0.1486(11) 0.3512(6) 0.5861(9) 0.1113 1.0000 Uani . . . . . .
C121 C 0.1810(8) 0.3312(5) 0.6080(6) 0.0731 1.0000 Uani . . . . . .
C122 C 0.1601(9) 0.3114(5) 0.6362(7) 0.0802 1.0000 Uani . . . . . .
C123 C 0.1938(8) 0.2925(5) 0.6559(6) 0.0638 1.0000 Uani . . . . . .
O124 O 0.4951(5) 0.2552(3) 0.6028(3) 0.0521 1.0000 Uani . . . . . .
O125 O 0.4237(4) 0.2382(3) 0.6284(3) 0.0416 1.0000 Uani . . . . . .
C126 C 0.4478(7) 0.2533(4) 0.6014(5) 0.0468 1.0000 Uani . . . . . .
C127 C 0.4170(7) 0.2643(4) 0.5703(5) 0.0509 1.0000 Uani . . . . . .
C128 C 0.4427(8) 0.2717(5) 0.5369(6) 0.0615 1.0000 Uani . . . . . .
C129 C 0.4158(9) 0.2804(6) 0.5054(6) 0.0695 1.0000 Uani . . . . . .
C130 C 0.4410(11) 0.2881(6) 0.4709(7) 0.0965 1.0000 Uani . . . . . .
C131 C 0.4141(11) 0.2954(8) 0.4404(7) 0.1103 1.0000 Uani . . . . . .
C132 C 0.3615(11) 0.2957(7) 0.4400(7) 0.0967 1.0000 Uani . . . . . .
C133 C 0.3357(10) 0.2905(6) 0.4735(7) 0.0841 1.0000 Uani . . . . . .
C134 C 0.3616(9) 0.2824(5) 0.5064(6) 0.0645 1.0000 Uani . . . . . .
C135 C 0.3375(8) 0.2762(5) 0.5404(6) 0.0670 1.0000 Uani . . . . . .
C136 C 0.3636(8) 0.2677(4) 0.5715(5) 0.0543 1.0000 Uani . . . . . .
O137 O 0.5148(5) 0.1935(3) 0.5814(3) 0.0503 1.0000 Uani . . . . . .
O138 O 0.5113(5) 0.1409(3) 0.5816(3) 0.0484 1.0000 Uani . . . . . .
C139 C 0.5136(6) 0.1677(5) 0.5655(5) 0.0489 1.0000 Uani . . . . . .
C140 C 0.5149(7) 0.1673(5) 0.5234(5) 0.0521 1.0000 Uani . . . . . .
C141 C 0.5221(7) 0.1953(4) 0.5037(5) 0.0544 1.0000 Uani . . . . . .
C142 C 0.5236(8) 0.1955(5) 0.4653(5) 0.0558 1.0000 Uani . . . . . .
C143 C 0.5325(9) 0.2220(7) 0.4435(7) 0.0908 1.0000 Uani . . . . . .
C144 C 0.5305(10) 0.2219(9) 0.4046(7) 0.1138 1.0000 Uani . . . . . .
C145 C 0.5210(9) 0.1955(6) 0.3854(7) 0.0815 1.0000 Uani . . . . . .
C146 C 0.5131(9) 0.1673(7) 0.4058(6) 0.0844 1.0000 Uani . . . . . .
C147 C 0.5151(7) 0.1672(6) 0.4460(5) 0.0654 1.0000 Uani . . . . . .
C148 C 0.5063(9) 0.1390(5) 0.4657(7) 0.0804 1.0000 Uani . . . . . .
C149 C 0.5063(8) 0.1403(4) 0.5029(6) 0.0625 1.0000 Uani . . . . . .
O150 O 0.4266(4) 0.0982(3) 0.6274(3) 0.0477 1.0000 Uani . . . . . .
O151 O 0.4220(5) 0.0470(3) 0.6320(4) 0.0569 1.0000 Uani . . . . . .
C152 C 0.4187(7) 0.0706(5) 0.6113(6) 0.0561 1.0000 Uani . . . . . .
C153 C 0.4029(3) 0.0697(3) 0.5741(2) 0.0664 1.0000 Uani D . . . . .
C154 C 0.3964(3) 0.0963(3) 0.5512(3) 0.0744 1.0000 Uani D . . . . .
C155 C 0.3749(3) 0.0954(2) 0.5167(3) 0.0867 1.0000 Uani D . . . . .
C156 C 0.3681(4) 0.1212(3) 0.4952(3) 0.1016 1.0000 Uani D . . . . .
C157 C 0.3439(4) 0.1208(3) 0.4600(3) 0.1105 1.0000 Uani D . . . . .
C158 C 0.3269(4) 0.0909(4) 0.4479(3) 0.1083 1.0000 Uani D . . . . .
C159 C 0.3327(4) 0.0641(3) 0.4679(3) 0.0988 1.0000 Uani D . . . . .
C160 C 0.3574(3) 0.0660(2) 0.5030(2) 0.0863 1.0000 Uani D . . . . .
C161 C 0.3632(4) 0.0384(2) 0.5246(3) 0.0756 1.0000 Uani D . . . . .
C162 C 0.3851(4) 0.0410(3) 0.5588(3) 0.0713 1.0000 Uani D . . . . .
O163 O 0.2347(6) 0.1931(4) 0.7836(5) 0.0865 1.0000 Uani . . . . . .
O164 O 0.2334(6) 0.1421(4) 0.7754(5) 0.0773 1.0000 Uani . . . . . .
C165 C 0.2150(9) 0.1666(5) 0.7886(5) 0.0649 1.0000 Uani . . . . . .
C166 C 0.1677(4) 0.1649(4) 0.8118(3) 0.1218 1.0000 Uani D . . . . .
C167 C 0.1494(4) 0.1354(4) 0.8227(3) 0.1316 1.0000 Uani D . . . . .
C168 C 0.1027(4) 0.1327(3) 0.8408(2) 0.1481 1.0000 Uani D . . . . .
C169 C 0.0844(6) 0.1041(3) 0.8534(3) 0.1646 1.0000 Uani D . . . . .
C170 C 0.0372(6) 0.1023(4) 0.8722(3) 0.1731 1.0000 Uani D . . . . .
C171 C 0.0088(5) 0.1299(5) 0.8782(3) 0.1721 1.0000 Uani D . . . . .
C172 C 0.0268(4) 0.1585(4) 0.8656(3) 0.1626 1.0000 Uani D . . . . .
C173 C 0.0739(4) 0.1597(3) 0.8474(2) 0.1481 1.0000 Uani D . . . . .
C174 C 0.0915(5) 0.1893(3) 0.8372(3) 0.1360 1.0000 Uani D . . . . .
C175 C 0.1384(5) 0.1918(4) 0.8195(3) 0.1284 1.0000 Uani D . . . . .
O176 O 0.2426(6) 0.1417(3) 0.6953(4) 0.0748 1.0000 Uani . . . . . .
O177 O 0.2379(6) 0.1920(4) 0.7051(5) 0.0895 1.0000 Uani . . . . . .
C178 C 0.2250(8) 0.1677(5) 0.6870(5) 0.0602 1.0000 Uani . . . . . .
C179 C 0.1880(7) 0.1719(5) 0.6551(6) 0.0593 1.0000 Uani . . . . . .
C180 C 0.1753(7) 0.1465(5) 0.6341(6) 0.0625 1.0000 Uani . . . . . .
C181 C 0.1391(8) 0.1501(5) 0.6044(6) 0.0710 1.0000 Uani . . . . . .
C182 C 0.1253(9) 0.1257(6) 0.5804(7) 0.0840 1.0000 Uani . . . . . .
C183 C 0.0916(12) 0.1303(9) 0.5521(8) 0.1210 1.0000 Uani . . . . . .
C184 C 0.0697(13) 0.1599(9) 0.5455(10) 0.1279 1.0000 Uani . . . . . .
C185 C 0.0832(11) 0.1834(8) 0.5682(8) 0.1036 1.0000 Uani . . . . . .
C186 C 0.1184(9) 0.1805(5) 0.5981(6) 0.0686 1.0000 Uani . . . . . .
C187 C 0.1341(11) 0.2051(6) 0.6209(7) 0.0943 1.0000 Uani . . . . . .
C188 C 0.1691(8) 0.2017(5) 0.6485(6) 0.0714 1.0000 Uani . . . . . .
O189 O 0.2612(4) 0.0804(3) 0.6967(4) 0.0510 1.0000 Uani . . . . . .
O190 O 0.3273(5) 0.0637(3) 0.6619(3) 0.0535 1.0000 Uani . . . . . .
C191 C 0.2806(8) 0.0686(4) 0.6677(5) 0.0493 1.0000 Uani . . . . . .
C192 C 0.2437(5) 0.0579(2) 0.6371(4) 0.0908 1.0000 Uani D . . . . .
C193 C 0.1882(6) 0.0574(2) 0.6432(3) 0.0966 1.0000 Uani D . . . . .
C194 C 0.1586(4) 0.04578(18) 0.6136(3) 0.1138 1.0000 Uani D . . . . .
C195 C 0.1056(5) 0.0455(3) 0.6199(4) 0.1281 1.0000 Uani D . . . . .
C196 C 0.0740(5) 0.0327(3) 0.5897(5) 0.1362 1.0000 Uani D . . . . .
C197 C 0.0976(6) 0.0212(2) 0.5552(5) 0.1385 1.0000 Uani D . . . . .
C198 C 0.1510(6) 0.0234(2) 0.5533(3) 0.1332 1.0000 Uani D . . . . .
C199 C 0.1797(5) 0.03544(18) 0.5814(3) 0.1179 1.0000 Uani D . . . . .
C200 C 0.2309(5) 0.0359(2) 0.5753(4) 0.1104 1.0000 Uani D . . . . .
C201 C 0.2659(4) 0.0469(2) 0.6019(5) 0.0992 1.0000 Uani D . . . . .
O202 O 0.4163(5) 0.0240(3) 0.7054(3) 0.0527 1.0000 Uani D . . . . .
O203 O 0.4742(6) -0.0138(3) 0.7100(4) 0.0708 1.0000 Uani D . . . . .
C204 C 0.4287(8) -0.0041(4) 0.6997(5) 0.0598 1.0000 Uani D . . . . .
C205 C 0.3953(4) -0.0272(3) 0.6829(2) 0.0613 1.0000 Uani D . . . . .
C206 C 0.3469(4) -0.0174(2) 0.6696(3) 0.0635 1.0000 Uani D . . . . .
C207 C 0.3107(3) -0.0384(2) 0.65615(19) 0.0744 1.0000 Uani D . . . . .
C208 C 0.2625(4) -0.0286(3) 0.6450(3) 0.0860 1.0000 Uani D . . . . .
C209 C 0.2243(4) -0.0498(3) 0.6334(3) 0.0926 1.0000 Uani D . . . . .
C210 C 0.2377(4) -0.0820(3) 0.6335(3) 0.0935 1.0000 Uani D . . . . .
C211 C 0.2856(5) -0.0924(2) 0.6444(3) 0.0878 1.0000 Uani D . . . . .
C212 C 0.3222(3) -0.07044(19) 0.65573(19) 0.0783 1.0000 Uani D . . . . .
C213 C 0.3699(4) -0.0813(2) 0.6683(3) 0.0774 1.0000 Uani D . . . . .
C214 C 0.4053(3) -0.0599(3) 0.6816(3) 0.0700 1.0000 Uani D . . . . .
O215 O 0.4195(4) 0.0205(3) 0.7853(3) 0.0470 1.0000 Uani . . . . . .
O216 O 0.4059(5) 0.0306(3) 0.8445(3) 0.0535 1.0000 Uani . . . . . .
C217 C 0.4123(7) 0.0104(4) 0.8187(6) 0.0529 1.0000 Uani . . . . . .
C218 C 0.4124(7) -0.0237(4) 0.8273(5) 0.0492 1.0000 Uani . . . . . .
C219 C 0.4221(7) -0.0446(5) 0.7990(7) 0.0674 1.0000 Uani . . . . . .
C220 C 0.4230(9) -0.0769(4) 0.8078(8) 0.0761 1.0000 Uani . . . . . .
C221 C 0.4364(9) -0.0992(5) 0.7806(8) 0.0858 1.0000 Uani . . . . . .
C222 C 0.4400(11) -0.1309(7) 0.7892(11) 0.1199 1.0000 Uani . . . . . .
C223 C 0.4327(13) -0.1413(7) 0.8252(10) 0.1127 1.0000 Uani . . . . . .
C224 C 0.4223(11) -0.1209(6) 0.8515(11) 0.1118 1.0000 Uani . . . . . .
C225 C 0.4184(10) -0.0875(6) 0.8443(8) 0.0854 1.0000 Uani . . . . . .
C226 C 0.4050(9) -0.0656(6) 0.8718(7) 0.0830 1.0000 Uani . . . . . .
C227 C 0.4023(9) -0.0336(5) 0.8635(6) 0.0757 1.0000 Uani . . . . . .
N228 N 0.4821(5) 0.4012(3) 0.9367(6) 0.1333 1.0000 Uani D . . . . .
C229 C 0.4637(4) 0.3939(5) 0.9021(5) 0.1298 1.0000 Uani D . . . . .
C230 C 0.4688(5) 0.3597(5) 0.8950(4) 0.1257 1.0000 Uani D . . . . .
C231 C 0.4896(5) 0.3390(4) 0.9204(6) 0.1236 1.0000 Uani D . . . . .
C232 C 0.5066(4) 0.3503(5) 0.9542(5) 0.1260 1.0000 Uani D . . . . .
C233 C 0.5036(5) 0.3840(5) 0.9649(4) 0.1301 1.0000 Uani D . . . . .
N234 N 0.3188(3) 0.1657(3) 0.8515(2) 0.0712 1.0000 Uani D . . . . .
C235 C 0.3016(4) 0.1917(2) 0.8672(3) 0.0761 1.0000 Uani D . . . . .
C236 C 0.2696(4) 0.1914(3) 0.8986(3) 0.0851 1.0000 Uani D . . . . .
C237 C 0.2559(3) 0.1639(4) 0.9129(2) 0.0926 1.0000 Uani D . . . . .
C238 C 0.2719(4) 0.1373(3) 0.8978(3) 0.0929 1.0000 Uani D . . . . .
C239 C 0.3039(4) 0.1387(2) 0.8665(3) 0.0845 1.0000 Uani D . . . . .
N240 N 0.2863(6) 0.0168(4) 0.7413(3) 0.0572 1.0000 Uani . . . . . .
C241 C 0.3063(9) -0.0100(5) 0.7552(6) 0.0695 1.0000 Uani . . . . . .
C242 C 0.2822(12) -0.0378(6) 0.7597(7) 0.0942 1.0000 Uani . . . . . .
C243 C 0.2281(12) -0.0388(6) 0.7514(8) 0.0982 1.0000 Uani . . . . . .
C244 C 0.2089(10) -0.0130(7) 0.7353(7) 0.0986 1.0000 Uani . . . . . .
C245 C 0.2376(8) 0.0136(5) 0.7334(7) 0.0691 1.0000 Uani . . . . . .
N246 N 0.4800(11) -0.0156(7) 0.5996(9) 0.1364 1.0000 Uani . . . . . .
C247 C 0.4785(11) -0.0480(7) 0.5940(8) 0.1005 1.0000 Uani . . . . . .
C248 C 0.5002(13) -0.0641(6) 0.5670(9) 0.1048 1.0000 Uani . . . . . .
C249 C 0.5246(12) -0.0470(8) 0.5433(12) 0.1274 1.0000 Uani . . . . . .
C250 C 0.5306(10) -0.0145(7) 0.5435(8) 0.0997 1.0000 Uani . . . . . .
C251 C 0.5063(11) 0.0004(7) 0.5730(8) 0.0975 1.0000 Uani . . . . . .
N252 N 0.3352(5) 0.1670(3) 0.6344(4) 0.0446 1.0000 Uani . . . . . .
C253 C 0.3190(8) 0.1936(5) 0.6191(6) 0.0692 1.0000 Uani . . . . . .
C254 C 0.2897(10) 0.1947(6) 0.5857(7) 0.0924 1.0000 Uani . . . . . .
C255 C 0.2757(9) 0.1670(6) 0.5696(6) 0.0782 1.0000 Uani . . . . . .
C256 C 0.2910(8) 0.1396(6) 0.5858(6) 0.0701 1.0000 Uani . . . . . .
C257 C 0.3203(8) 0.1404(5) 0.6173(5) 0.0566 1.0000 Uani . . . . . .
N258 N 0.7132(6) 0.3177(4) 0.7582(4) 0.0530 1.0000 Uani . . . . . .
C259 C 0.6914(9) 0.3450(5) 0.7698(6) 0.0736 1.0000 Uani . . . . . .
C260 C 0.7168(12) 0.3732(5) 0.7755(7) 0.0867 1.0000 Uani . . . . . .
C261 C 0.7672(11) 0.3743(8) 0.7686(8) 0.1032 1.0000 Uani . . . . . .
C262 C 0.7918(11) 0.3472(6) 0.7564(8) 0.0948 1.0000 Uani . . . . . .
C263 C 0.7632(10) 0.3210(5) 0.7525(7) 0.0763 1.0000 Uani . . . . . .
C39 C 0.0906(5) 0.0221(3) 0.8211(4) 0.1525 1.0000 Uani D . . . . .
C40 C 0.0474(5) 0.0049(3) 0.8362(5) 0.1603 1.0000 Uani D . . . . .
C41 C 0.0666(6) -0.0110(3) 0.8690(5) 0.1580 1.0000 Uani D . . . . .
H441 H 0.2147 -0.0058 0.8991 0.1517 1.0000 Uiso R . . . . .
H501 H 0.4379 0.0706 0.9650 0.0729 1.0000 Uiso R . . . . .
H521 H 0.4162 0.0575 1.0305 0.1204 1.0000 Uiso R . . . . .
H531 H 0.3599 0.0436 1.0763 0.1405 1.0000 Uiso R . . . . .
H541 H 0.2725 0.0377 1.0590 0.1680 1.0000 Uiso R . . . . .
H551 H 0.2475 0.0379 1.0007 0.1550 1.0000 Uiso R . . . . .
H571 H 0.2689 0.0511 0.9350 0.0968 1.0000 Uiso R . . . . .
H581 H 0.3260 0.0676 0.8893 0.0910 1.0000 Uiso R . . . . .
H631 H 0.2778 0.2787 0.8853 0.0706 1.0000 Uiso R . . . . .
H651 H 0.2520 0.2861 0.9539 0.1126 1.0000 Uiso R . . . . .
H661 H 0.1891 0.2963 0.9987 0.1283 1.0000 Uiso R . . . . .
H671 H 0.1030 0.2997 0.9786 0.1364 1.0000 Uiso R . . . . .
H681 H 0.0814 0.2921 0.9175 0.0987 1.0000 Uiso R . . . . .
H701 H 0.1038 0.2801 0.8542 0.0860 1.0000 Uiso R . . . . .
H711 H 0.1670 0.2706 0.8089 0.0794 1.0000 Uiso R . . . . .
H761 H 0.3294 0.3296 0.8189 0.0812 1.0000 Uiso R . . . . .
H781 H 0.2440 0.3421 0.8406 0.0991 1.0000 Uiso R . . . . .
H801 H 0.2020 0.4334 0.8543 0.1071 1.0000 Uiso R . . . . .
H811 H 0.2844 0.4497 0.8382 0.1033 1.0000 Uiso R . . . . .
H831 H 0.3721 0.4369 0.8202 0.0929 1.0000 Uiso R . . . . .
H841 H 0.4332 0.3997 0.8028 0.0878 1.0000 Uiso R . . . . .
H891 H 0.3772 0.2190 0.9263 0.0741 1.0000 Uiso R . . . . .
H911 H 0.3386 0.1925 0.9804 0.1156 1.0000 Uiso R . . . . .
H921 H 0.3112 0.1942 1.0411 0.1300 1.0000 Uiso R . . . . .
H931 H 0.2958 0.2427 1.0692 0.1282 1.0000 Uiso R . . . . .
H941 H 0.3209 0.2894 1.0402 0.1046 1.0000 Uiso R . . . . .
H961 H 0.3579 0.3149 0.9858 0.0930 1.0000 Uiso R . . . . .
H971 H 0.3848 0.3137 0.9247 0.0755 1.0000 Uiso R . . . . .
H1021 H 0.4357 0.3712 0.7173 0.0840 1.0000 Uiso R . . . . .
H1041 H 0.4420 0.4247 0.7395 0.1156 1.0000 Uiso R . . . . .
H1071 H 0.4098 0.4610 0.6148 0.1801 1.0000 Uiso R . . . . .
H1091 H 0.3954 0.4046 0.5968 0.1204 1.0000 Uiso R . . . . .
H1101 H 0.3992 0.3516 0.6121 0.0981 1.0000 Uiso R . . . . .
H1151 H 0.3033 0.3137 0.6240 0.0761 1.0000 Uiso R . . . . .
H1171 H 0.2917 0.3526 0.5698 0.1022 1.0000 Uiso R . . . . .
H1181 H 0.2382 0.3829 0.5340 0.1266 1.0000 Uiso R . . . . .
H1191 H 0.1503 0.3804 0.5423 0.1521 1.0000 Uiso R . . . . .
H1201 H 0.1127 0.3521 0.5905 0.1180 1.0000 Uiso R . . . . .
H1221 H 0.1243 0.3114 0.6413 0.0954 1.0000 Uiso R . . . . .
H1231 H 0.1799 0.2783 0.6736 0.0741 1.0000 Uiso R . . . . .
H1281 H 0.4791 0.2706 0.5363 0.0756 1.0000 Uiso R . . . . .
H1301 H 0.4774 0.2880 0.4699 0.1153 1.0000 Uiso R . . . . .
H1311 H 0.4315 0.2997 0.4177 0.1225 1.0000 Uiso R . . . . .
H1321 H 0.3432 0.3000 0.4177 0.1158 1.0000 Uiso R . . . . .
H1331 H 0.2993 0.2924 0.4741 0.0947 1.0000 Uiso R . . . . .
H1351 H 0.3014 0.2788 0.5419 0.0789 1.0000 Uiso R . . . . .
H1361 H 0.3459 0.2633 0.5940 0.0649 1.0000 Uiso R . . . . .
H1411 H 0.5266 0.2143 0.5172 0.0693 1.0000 Uiso R . . . . .
H1431 H 0.5397 0.2411 0.4560 0.1019 1.0000 Uiso R . . . . .
H1441 H 0.5364 0.2408 0.3911 0.1288 1.0000 Uiso R . . . . .
H1451 H 0.5198 0.1956 0.3590 0.0952 1.0000 Uiso R . . . . .
H1461 H 0.5060 0.1483 0.3928 0.1041 1.0000 Uiso R . . . . .
H1481 H 0.4989 0.1199 0.4531 0.0934 1.0000 Uiso R . . . . .
H1491 H 0.5018 0.1214 0.5166 0.0705 1.0000 Uiso R . . . . .
H1541 H 0.4090 0.1157 0.5606 0.0781 1.0000 Uiso R . . . . .
H1561 H 0.3791 0.1404 0.5060 0.1409 1.0000 Uiso R . . . . .
H1571 H 0.3429 0.1393 0.4453 0.2819 1.0000 Uiso R . . . . .
H1581 H 0.3077 0.0904 0.4254 0.1903 1.0000 Uiso R . . . . .
H1591 H 0.3213 0.0446 0.4579 0.1408 1.0000 Uiso R . . . . .
H1611 H 0.3516 0.0189 0.5148 0.0833 1.0000 Uiso R . . . . .
H1621 H 0.3888 0.0223 0.5730 0.0877 1.0000 Uiso R . . . . .
H1671 H 0.1692 0.1171 0.8179 0.1550 1.0000 Uiso R . . . . .
H1691 H 0.1039 0.0855 0.8498 0.1840 1.0000 Uiso R . . . . .
H1711 H -0.0233 0.1290 0.8907 0.1909 1.0000 Uiso R . . . . .
H1721 H 0.0075 0.1773 0.8690 0.1813 1.0000 Uiso R . . . . .
H1741 H 0.0713 0.2074 0.8421 0.1576 1.0000 Uiso R . . . . .
H1751 H 0.1506 0.2119 0.8120 0.1506 1.0000 Uiso R . . . . .
H1801 H 0.1899 0.1265 0.6393 0.0693 1.0000 Uiso R . . . . .
H1821 H 0.1404 0.1055 0.5835 0.1009 1.0000 Uiso R . . . . .
H1831 H 0.0806 0.1131 0.5373 0.1528 1.0000 Uiso R . . . . .
H1841 H 0.0465 0.1635 0.5256 0.1703 1.0000 Uiso R . . . . .
H1851 H 0.0690 0.2037 0.5647 0.1184 1.0000 Uiso R . . . . .
H1871 H 0.1202 0.2254 0.6162 0.1092 1.0000 Uiso R . . . . .
H1881 H 0.1803 0.2191 0.6629 0.0873 1.0000 Uiso R . . . . .
H1931 H 0.1730 0.0644 0.6658 0.1221 1.0000 Uiso R . . . . .
H1951 H 0.0911 0.0530 0.6425 0.1516 1.0000 Uiso R . . . . .
H1971 H 0.0783 0.0130 0.5349 0.1612 1.0000 Uiso R . . . . .
H1981 H 0.1686 0.0163 0.5316 0.1552 1.0000 Uiso R . . . . .
H2001 H 0.2429 0.0284 0.5520 0.1356 1.0000 Uiso R . . . . .
H2011 H 0.3017 0.0471 0.5970 0.1264 1.0000 Uiso R . . . . .
H2061 H 0.3388 0.0044 0.6700 0.0758 1.0000 Uiso R . . . . .
H2081 H 0.2548 -0.0068 0.6453 0.1000 1.0000 Uiso R . . . . .
H2101 H 0.2129 -0.0972 0.6261 0.1082 1.0000 Uiso R . . . . .
H2111 H 0.2938 -0.1142 0.6441 0.1035 1.0000 Uiso R . . . . .
H2131 H 0.3776 -0.1031 0.6676 0.0920 1.0000 Uiso R . . . . .
H2141 H 0.4376 -0.0675 0.6900 0.0845 1.0000 Uiso R . . . . .
H2191 H 0.4278 -0.0377 0.7742 0.0833 1.0000 Uiso R . . . . .
H2211 H 0.4438 -0.0925 0.7559 0.1065 1.0000 Uiso R . . . . .
H2221 H 0.4465 -0.1462 0.7705 0.1548 1.0000 Uiso R . . . . .
H2231 H 0.4368 -0.1630 0.8310 0.1345 1.0000 Uiso R . . . . .
H2241 H 0.4147 -0.1281 0.8759 0.1243 1.0000 Uiso R . . . . .
H2261 H 0.3985 -0.0724 0.8966 0.0915 1.0000 Uiso R . . . . .
H2271 H 0.3931 -0.0187 0.8820 0.0883 1.0000 Uiso R . . . . .
H2291 H 0.4500 0.4087 0.8850 0.1563 1.0000 Uiso R . . . . .
H2301 H 0.4573 0.3517 0.8717 0.1525 1.0000 Uiso R . . . . .
H2311 H 0.4921 0.3173 0.9147 0.1510 1.0000 Uiso R . . . . .
H2321 H 0.5206 0.3359 0.9717 0.1531 1.0000 Uiso R . . . . .
H2331 H 0.5146 0.3924 0.9880 0.1569 1.0000 Uiso R . . . . .
H2351 H 0.3109 0.2113 0.8563 0.0774 1.0000 Uiso R . . . . .
H2361 H 0.2571 0.2107 0.9083 0.0985 1.0000 Uiso R . . . . .
H2371 H 0.2374 0.1636 0.9358 0.1234 1.0000 Uiso R . . . . .
H2381 H 0.2611 0.1181 0.9088 0.1748 1.0000 Uiso R . . . . .
H2411 H 0.3412 -0.0088 0.7628 0.0804 1.0000 Uiso R . . . . .
H2421 H 0.3004 -0.0560 0.7675 0.1042 1.0000 Uiso R . . . . .
H2431 H 0.2075 -0.0565 0.7573 0.1099 1.0000 Uiso R . . . . .
H2441 H 0.1751 -0.0131 0.7254 0.1077 1.0000 Uiso R . . . . .
H2451 H 0.2208 0.0322 0.7255 0.0774 1.0000 Uiso R . . . . .
H2471 H 0.4586 -0.0603 0.6108 0.1227 1.0000 Uiso R . . . . .
H2481 H 0.4996 -0.0864 0.5655 0.1198 1.0000 Uiso R . . . . .
H2491 H 0.5394 -0.0579 0.5228 0.1379 1.0000 Uiso R . . . . .
H2501 H 0.5500 -0.0034 0.5254 0.1283 1.0000 Uiso R . . . . .
H2511 H 0.5076 0.0227 0.5747 0.1189 1.0000 Uiso R . . . . .
H2531 H 0.3282 0.2126 0.6312 0.0799 1.0000 Uiso R . . . . .
H2541 H 0.2791 0.2143 0.5754 0.1040 1.0000 Uiso R . . . . .
H2551 H 0.2567 0.1668 0.5470 0.0922 1.0000 Uiso R . . . . .
H2561 H 0.2810 0.1201 0.5751 0.0824 1.0000 Uiso R . . . . .
H2571 H 0.3311 0.1211 0.6281 0.0702 1.0000 Uiso R . . . . .
H2591 H 0.6556 0.3440 0.7745 0.0887 1.0000 Uiso R . . . . .
H2601 H 0.6973 0.3910 0.7830 0.0959 1.0000 Uiso R . . . . .
H2621 H 0.8275 0.3471 0.7512 0.1162 1.0000 Uiso R . . . . .
H2631 H 0.7814 0.3028 0.7447 0.0919 1.0000 Uiso R . . . . .
H1061 H 0.4197 0.4971 0.6654 0.1835 1.0000 Uiso R . . . . .
H1051 H 0.4449 0.4804 0.7265 0.1593 1.0000 Uiso R . . . . .
H1701 H 0.0245 0.0827 0.8809 0.1916 1.0000 Uiso R . . . . .
H371 H 0.1689 0.0532 0.7955 0.1540 1.0000 Uiso R . . . . .
H391 H 0.0839 0.0341 0.7993 0.1792 1.0000 Uiso R . . . . .
H401 H 0.0131 0.0050 0.8273 0.1872 1.0000 Uiso R . . . . .
H411 H 0.0423 -0.0230 0.8827 0.1837 1.0000 Uiso R . . . . .
H421 H 0.1246 -0.0224 0.9060 0.1733 1.0000 Uiso R . . . . .
H451 H 0.2754 0.0227 0.8674 0.1434 1.0000 Uiso R . . . . .
H2391 H 0.3118 0.1197 0.8537 0.1816 1.0000 Uiso R . . . . .
H2611 H 0.7859 0.3932 0.7725 0.1175 1.0000 Uiso R . . . . .
H1961 H 0.0378 0.0318 0.5923 0.1590 1.0000 Uiso R . . . . .
H2091 H 0.1909 -0.0430 0.6263 0.1068 1.0000 Uiso R . . . . .
H791 H 0.1794 0.3793 0.8558 0.1068 1.0000 Uiso R . . . . .
H2711 H 0.6412 0.3906 0.9569 0.4101 1.0000 Uiso R . . . . .
H2751 H 0.6462 0.3752 1.0656 0.4118 1.0000 Uiso R . . . . .
H2741 H 0.6470 0.4270 1.0802 0.4118 1.0000 Uiso R . . . . .
H2731 H 0.6412 0.4661 1.0279 0.4114 1.0000 Uiso R . . . . .
H2721 H 0.6414 0.4436 0.9631 0.4106 1.0000 Uiso R . . . . .
H291 H 0.3276 0.0515 0.7424 0.0498 1.0000 Uiso R . . . . .
H151 H 0.6727 0.2825 0.7559 0.0434 1.0000 Uiso R . . . . .

loop_
_atom_site_aniso_label
_atom_site_aniso_U_11
_atom_site_aniso_U_22
_atom_site_aniso_U_33
_atom_site_aniso_U_23
_atom_site_aniso_U_13
_atom_site_aniso_U_12
N270 0.39(3) 0.22(3) 0.34(4) -0.03(3) -0.12(3) 0.05(3)
C271 0.39(3) 0.22(3) 0.34(4) -0.03(3) -0.12(3) 0.05(3)
C272 0.39(3) 0.22(3) 0.34(4) -0.03(3) -0.12(3) 0.05(3)
C273 0.39(3) 0.22(3) 0.34(4) -0.03(3) -0.12(3) 0.05(3)
C274 0.39(3) 0.22(3) 0.35(4) -0.03(3) -0.12(3) 0.05(3)
C275 0.39(3) 0.22(3) 0.35(4) -0.03(3) -0.12(3) 0.05(3)
Ce1 0.0372(8) 0.0289(7) 0.0478(8) 0.0000 0.0037(6) 0.0000
Ce2 0.0368(6) 0.0301(5) 0.0392(5) -0.0023(4) 0.0008(4) -0.0019(4)
Ce3 0.0355(6) 0.0294(5) 0.0394(5) 0.0001(4) 0.0022(4) 0.0014(4)
Ce4 0.0332(6) 0.0362(5) 0.0453(6) 0.0011(4) -0.0011(4) 0.0019(4)
Ce5 0.0306(7) 0.0255(6) 0.0311(7) 0.0000 -0.0006(5) 0.0000
Ce6 0.0368(6) 0.0315(5) 0.0347(5) -0.0002(4) 0.0004(4) -0.0005(4)
Ce7 0.0336(5) 0.0288(5) 0.0335(4) -0.0017(4) -0.0033(3) -0.0002(4)
Ce8 0.0338(5) 0.0297(5) 0.0344(5) 0.0015(4) 0.0017(3) 0.0015(4)
Ce9 0.0312(6) 0.0399(5) 0.0475(6) 0.0040(4) -0.0019(4) -0.0009(4)
Ce10 0.0364(6) 0.0306(5) 0.0399(5) 0.0019(4) -0.0019(4) 0.0002(4)
Ce11 0.0343(5) 0.0299(5) 0.0392(5) 0.0003(4) -0.0040(4) -0.0018(4)
Ce12 0.0291(7) 0.0255(6) 0.0315(7) 0.0000 -0.0029(5) 0.0000
Ce13 0.0373(6) 0.0306(5) 0.0359(5) -0.0011(4) -0.0011(4) -0.0009(4)
Ce14 0.0380(8) 0.0284(7) 0.0469(8) 0.0000 -0.0028(6) 0.0000
O15 0.035(7) 0.029(6) 0.042(6) -0.001(5) -0.002(5) -0.011(5)
O16 0.039(7) 0.016(5) 0.042(6) -0.003(5) 0.004(5) 0.007(4)
O17 0.030(6) 0.033(6) 0.040(6) -0.006(5) -0.004(5) 0.010(5)
O18 0.033(6) 0.031(6) 0.043(6) 0.001(5) -0.003(5) -0.001(5)
O19 0.036(6) 0.025(6) 0.035(6) 0.006(4) 0.005(5) 0.003(5)
O20 0.037(6) 0.024(6) 0.035(6) 0.012(5) 0.001(5) -0.001(5)
O21 0.041(6) 0.035(6) 0.032(5) -0.006(5) -0.006(4) 0.003(5)
O22 0.053(7) 0.023(5) 0.037(6) 0.008(5) -0.002(5) 0.004(5)
O23 0.031(6) 0.022(5) 0.032(5) 0.002(5) 0.002(4) 0.007(4)
O24 0.036(6) 0.038(6) 0.026(5) -0.001(5) 0.002(4) -0.005(5)
O25 0.037(7) 0.022(6) 0.053(7) -0.005(5) -0.005(5) -0.001(5)
O26 0.030(6) 0.033(6) 0.036(6) 0.006(5) -0.004(5) 0.006(5)
O27 0.020(6) 0.030(6) 0.042(6) 0.005(5) -0.009(4) 0.009(4)
O28 0.039(7) 0.029(6) 0.032(6) 0.000(5) 0.001(5) 0.003(5)
O29 0.033(7) 0.045(7) 0.052(7) 0.003(6) -0.002(5) 0.002(5)
O30 0.035(7) 0.044(7) 0.062(8) -0.012(6) -0.004(6) 0.006(5)
O31 0.034(6) 0.017(5) 0.038(6) -0.003(4) -0.005(5) -0.005(4)
O32 0.032(7) 0.046(7) 0.067(8) 0.011(6) 0.001(6) -0.007(5)
O33 0.042(7) 0.063(9) 0.055(7) 0.008(7) 0.003(6) -0.006(6)
O34 0.042(8) 0.040(7) 0.059(8) 0.014(6) -0.001(6) -0.006(6)
C35 0.043(13) 0.051(12) 0.071(14) -0.004(10) 0.014(10) -0.000(9)
C36 0.080(10) 0.099(11) 0.163(14) 0.029(10) 0.027(10) -0.017(9)
C37 0.085(9) 0.112(11) 0.176(13) 0.035(10) 0.029(10) -0.019(9)
C38 0.090(9) 0.129(10) 0.190(13) 0.038(9) 0.032(9) -0.028(9)
C42 0.099(10) 0.143(12) 0.199(14) 0.041(11) 0.037(11) -0.040(10)
C43 0.090(9) 0.126(10) 0.187(13) 0.037(9) 0.034(9) -0.032(8)
C44 0.089(9) 0.107(11) 0.170(13) 0.034(10) 0.032(10) -0.030(9)
C45 0.078(10) 0.098(11) 0.162(14) 0.029(10) 0.029(10) -0.029(9)
O46 0.047(7) 0.034(7) 0.054(7) 0.008(5) 0.006(6) 0.006(5)
O47 0.049(8) 0.050(8) 0.063(8) 0.010(6) -0.009(6) -0.001(6)
C48 0.067(14) 0.037(10) 0.027(9) 0.003(7) -0.004(8) -0.003(9)
C49 0.042(12) 0.036(11) 0.085(15) -0.018(10) 0.011(10) -0.008(8)
C50 0.075(15) 0.041(12) 0.071(14) 0.004(10) 0.000(12) -0.002(10)
C51 0.14(3) 0.051(14) 0.064(15) 0.014(11) 0.041(17) 0.016(15)
C52 0.17(3) 0.065(16) 0.051(14) 0.024(12) 0.032(16) 0.005(17)
C53 0.20(4) 0.12(3) 0.062(17) 0.020(17) 0.06(2) -0.01(3)
C54 0.17(4) 0.12(3) 0.14(3) 0.01(3) 0.09(3) 0.02(3)
C55 0.19(4) 0.13(3) 0.074(19) 0.040(19) 0.06(2) 0.03(2)
C56 0.09(2) 0.084(18) 0.069(16) 0.020(13) 0.032(15) 0.013(15)
C57 0.070(16) 0.058(14) 0.12(2) 0.019(14) 0.011(15) -0.015(12)
C58 0.082(17) 0.077(16) 0.074(15) 0.039(13) 0.014(13) -0.023(13)
O59 0.047(8) 0.049(8) 0.051(7) -0.005(6) 0.004(6) 0.004(6)
O60 0.049(8) 0.045(8) 0.067(9) -0.005(6) 0.005(7) 0.001(6)
C61 0.066(15) 0.036(11) 0.056(12) 0.008(9) 0.012(10) 0.008(9)
C62 0.045(12) 0.037(10) 0.063(12) -0.009(9) -0.002(9) 0.005(8)
C63 0.036(11) 0.038(11) 0.098(17) 0.002(10) 0.014(10) -0.007(8)
C64 0.045(13) 0.066(14) 0.086(16) -0.011(12) 0.019(11) -0.003(10)
C65 0.10(2) 0.12(2) 0.073(17) -0.020(16) 0.005(16) -0.000(17)
C66 0.12(3) 0.13(3) 0.078(19) -0.027(17) 0.000(18) -0.00(2)
C67 0.07(2) 0.13(3) 0.13(3) 0.01(2) 0.028(18) 0.003(18)
C68 0.065(16) 0.083(18) 0.096(19) -0.024(15) 0.013(14) 0.001(13)
C69 0.070(16) 0.081(16) 0.063(14) -0.020(12) 0.020(12) 0.005(12)
C70 0.044(13) 0.080(16) 0.103(19) -0.027(14) 0.016(12) 0.009(11)
C71 0.051(14) 0.078(16) 0.080(15) 0.002(12) 0.021(11) 0.013(11)
O72 0.068(9) 0.039(7) 0.039(7) -0.004(5) 0.015(6) 0.005(6)
O73 0.033(8) 0.049(8) 0.145(15) -0.024(9) 0.021(8) -0.012(6)
C74 0.068(15) 0.058(15) 0.062(12) 0.004(11) -0.011(11) 0.042(12)
C75 0.080(9) 0.056(7) 0.071(8) 0.021(7) 0.002(7) 0.011(7)
C76 0.080(8) 0.053(7) 0.070(8) 0.010(7) 0.007(7) 0.017(7)
C77 0.089(8) 0.057(6) 0.079(7) 0.002(6) 0.019(7) 0.021(6)
C78 0.090(9) 0.071(8) 0.091(9) -0.001(8) 0.019(8) 0.022(7)
C79 0.096(9) 0.080(8) 0.097(9) -0.005(8) 0.025(8) 0.024(8)
C80 0.099(9) 0.078(9) 0.099(9) -0.006(8) 0.025(8) 0.030(8)
C81 0.099(9) 0.068(8) 0.098(9) -0.003(8) 0.024(8) 0.029(7)
C82 0.092(8) 0.056(6) 0.084(7) 0.001(6) 0.020(7) 0.024(6)
C83 0.095(9) 0.050(8) 0.092(8) 0.004(7) 0.013(8) 0.022(7)
C84 0.088(9) 0.051(7) 0.083(9) 0.008(7) 0.009(8) 0.017(7)
O85 0.047(7) 0.041(7) 0.044(7) -0.007(5) 0.004(6) -0.000(6)
O86 0.058(9) 0.048(8) 0.060(8) 0.004(7) 0.012(7) 0.004(6)
C87 0.042(11) 0.066(13) 0.035(9) -0.004(9) 0.016(8) -0.023(9)
C88 0.039(11) 0.060(13) 0.067(13) 0.045(11) 0.001(9) -0.001(9)
C89 0.056(13) 0.070(15) 0.064(13) -0.027(11) 0.009(10) -0.000(11)
C90 0.068(15) 0.067(15) 0.070(15) -0.007(12) 0.016(12) 0.012(12)
C91 0.11(2) 0.083(19) 0.10(2) 0.007(16) 0.032(18) 0.010(16)
C92 0.13(3) 0.12(3) 0.09(2) 0.002(19) 0.047(19) -0.00(2)
C93 0.10(2) 0.14(3) 0.09(2) 0.00(2) 0.040(17) 0.01(2)
C94 0.09(2) 0.12(2) 0.062(16) -0.010(15) 0.003(14) 0.015(17)
C95 0.054(14) 0.11(2) 0.061(14) 0.005(14) 0.006(11) 0.015(13)
C96 0.080(17) 0.10(2) 0.070(16) -0.031(14) 0.016(13) 0.010(14)
C97 0.092(17) 0.049(13) 0.055(13) -0.019(10) 0.001(11) 0.013(11)
O98 0.052(8) 0.026(6) 0.057(8) 0.010(5) -0.012(6) 0.002(5)
O99 0.062(9) 0.051(8) 0.048(7) 0.008(6) 0.005(6) 0.003(6)
C100 0.029(9) 0.033(10) 0.053(11) 0.004(8) 0.005(8) 0.010(7)
C101 0.048(12) 0.059(13) 0.048(11) 0.030(10) 0.011(9) 0.004(9)
C102 0.072(15) 0.042(12) 0.095(17) -0.007(12) 0.017(13) 0.006(10)
C103 0.079(17) 0.047(13) 0.11(2) 0.012(14) -0.019(14) -0.032(12)
C104 0.10(2) 0.047(15) 0.16(3) -0.011(16) 0.002(19) -0.012(14)
C105 0.12(3) 0.043(17) 0.28(5) -0.01(2) -0.03(3) 0.016(17)
C106 0.10(3) 0.06(2) 0.31(6) 0.04(3) -0.04(3) 0.013(19)
C107 0.11(3) 0.07(2) 0.25(5) 0.07(3) -0.00(3) -0.022(19)
C108 0.053(14) 0.041(13) 0.18(3) 0.049(17) 0.004(16) -0.004(10)
C109 0.12(2) 0.066(18) 0.13(2) 0.059(17) -0.003(18) -0.003(16)
C110 0.043(13) 0.083(17) 0.110(19) 0.030(15) 0.007(12) 0.010(11)
O111 0.035(7) 0.048(8) 0.055(8) 0.005(6) -0.010(6) 0.008(6)
O112 0.041(8) 0.048(8) 0.052(7) 0.002(6) -0.005(6) -0.003(6)
C113 0.049(12) 0.026(9) 0.058(12) -0.009(8) -0.015(9) 0.011(8)
C114 0.030(10) 0.058(12) 0.052(11) 0.001(9) 0.003(8) 0.006(8)
C115 0.063(14) 0.061(14) 0.061(13) 0.012(10) -0.002(10) 0.013(11)
C116 0.065(14) 0.051(12) 0.088(15) 0.009(12) -0.023(11) 0.004(11)
C117 0.10(2) 0.083(18) 0.070(15) 0.029(13) -0.015(14) 0.004(15)
C118 0.09(2) 0.11(2) 0.14(3) 0.07(2) -0.033(19) -0.008(18)
C119 0.10(3) 0.10(3) 0.20(4) 0.03(3) -0.05(3) 0.01(2)
C120 0.076(19) 0.075(19) 0.18(3) 0.06(2) -0.039(19) 0.015(15)
C121 0.066(15) 0.059(14) 0.095(16) 0.018(13) -0.020(12) 0.009(12)
C122 0.068(16) 0.062(15) 0.11(2) 0.007(14) -0.014(14) -0.000(12)
C123 0.055(14) 0.056(13) 0.081(15) 0.003(11) -0.009(11) 0.009(10)
O124 0.056(9) 0.043(7) 0.057(8) 0.002(6) 0.001(6) 0.001(6)
O125 0.042(7) 0.038(7) 0.044(7) 0.000(5) -0.009(5) 0.004(5)
C126 0.039(12) 0.058(12) 0.043(11) 0.000(9) -0.006(8) -0.002(9)
C127 0.048(12) 0.045(11) 0.060(12) -0.021(9) -0.015(9) -0.002(9)
C128 0.047(13) 0.071(15) 0.066(14) 0.006(11) 0.001(10) 0.010(10)
C129 0.068(16) 0.091(17) 0.049(12) 0.018(11) -0.004(11) 0.006(12)
C130 0.11(2) 0.10(2) 0.072(17) 0.023(15) -0.002(16) 0.019(17)
C131 0.09(2) 0.17(3) 0.072(17) 0.048(18) -0.011(15) 0.01(2)
C132 0.09(2) 0.12(2) 0.086(19) 0.036(17) -0.020(16) 0.015(17)
C133 0.085(18) 0.087(19) 0.080(17) 0.021(14) -0.003(14) -0.000(14)
C134 0.084(17) 0.054(13) 0.056(13) 0.013(10) -0.010(11) 0.023(11)
C135 0.052(13) 0.077(16) 0.072(15) 0.020(12) -0.008(11) 0.001(11)
C136 0.062(14) 0.051(12) 0.049(11) 0.016(9) -0.014(9) -0.007(10)
O137 0.058(8) 0.039(7) 0.053(8) -0.009(6) 0.004(6) -0.001(6)
O138 0.070(9) 0.031(7) 0.044(7) -0.008(5) 0.003(6) -0.007(6)
C139 0.045(11) 0.040(10) 0.061(11) -0.017(10) -0.002(8) 0.010(9)
C140 0.064(12) 0.043(10) 0.049(10) -0.01(1) 0.002(9) 0.004(10)
C141 0.071(14) 0.035(10) 0.057(12) 0.008(9) -0.006(10) -0.000(9)
C142 0.073(14) 0.049(12) 0.046(11) 0.007(9) 0.003(10) -0.003(10)
C143 0.085(19) 0.11(2) 0.080(17) 0.004(16) -0.003(14) -0.014(16)
C144 0.09(2) 0.20(4) 0.052(15) 0.026(19) 0.007(14) 0.02(2)
C145 0.089(19) 0.093(19) 0.063(15) -0.010(14) 0.015(13) -0.022(15)
C146 0.076(16) 0.12(2) 0.056(13) 0.001(15) -0.004(11) -0.014(16)
C147 0.048(12) 0.095(17) 0.054(12) 0.008(13) 0.000(9) 0.004(12)
C148 0.10(2) 0.056(14) 0.081(17) -0.017(13) -0.019(14) 0.023(13)
C149 0.088(16) 0.043(11) 0.057(13) -0.004(10) 0.008(11) 0.016(11)
O150 0.044(7) 0.045(7) 0.055(7) -0.000(6) -0.019(6) -0.001(6)
O151 0.052(8) 0.027(7) 0.092(10) -0.009(7) -0.010(7) -0.005(6)
C152 0.030(10) 0.049(13) 0.089(15) -0.034(11) 0.010(9) -0.004(9)
C153 0.061(8) 0.082(9) 0.056(8) -0.004(7) -0.002(7) 0.001(8)
C154 0.073(8) 0.086(9) 0.064(8) -0.006(7) -0.006(7) 0.005(8)
C155 0.089(8) 0.100(8) 0.071(7) -0.004(6) -0.012(6) 0.010(7)
C156 0.112(10) 0.109(10) 0.083(9) 0.002(8) -0.014(8) 0.014(9)
C157 0.123(10) 0.119(11) 0.090(9) -0.002(9) -0.017(9) 0.016(10)
C158 0.115(10) 0.119(11) 0.091(10) -0.003(9) -0.015(9) 0.016(10)
C159 0.100(9) 0.115(10) 0.081(9) -0.007(8) -0.014(8) 0.014(9)
C160 0.087(8) 0.103(8) 0.069(7) -0.010(6) -0.009(6) 0.007(7)
C161 0.074(8) 0.094(9) 0.058(8) -0.018(7) -0.007(7) 0.001(8)
C162 0.067(8) 0.089(9) 0.058(8) -0.013(7) -0.008(7) -0.003(8)
O163 0.081(11) 0.064(11) 0.115(13) -0.023(9) 0.049(10) -0.023(8)
O164 0.066(10) 0.058(10) 0.108(12) 0.010(9) 0.028(9) -0.000(8)
C165 0.102(17) 0.046(12) 0.047(11) -0.003(11) -0.013(11) 0.003(13)
C166 0.102(11) 0.109(12) 0.155(12) -0.055(11) 0.072(10) -0.039(10)
C167 0.108(11) 0.117(12) 0.169(12) -0.055(11) 0.080(10) -0.044(10)
C168 0.121(10) 0.139(11) 0.185(11) -0.052(10) 0.084(9) -0.049(9)
C169 0.137(12) 0.153(13) 0.204(13) -0.043(12) 0.089(11) -0.050(11)
C170 0.144(13) 0.165(13) 0.210(14) -0.046(13) 0.092(11) -0.048(11)
C171 0.145(13) 0.167(14) 0.205(14) -0.054(13) 0.089(11) -0.046(11)
C172 0.134(12) 0.160(13) 0.194(13) -0.059(12) 0.085(10) -0.046(11)
C173 0.121(10) 0.142(11) 0.181(11) -0.056(10) 0.079(9) -0.046(9)
C174 0.110(11) 0.131(12) 0.166(12) -0.055(11) 0.073(10) -0.034(10)
C175 0.107(11) 0.119(12) 0.159(12) -0.054(11) 0.071(10) -0.029(10)
O176 0.076(11) 0.055(10) 0.093(11) -0.002(8) -0.028(9) -0.001(8)
O177 0.084(12) 0.056(10) 0.128(14) -0.011(9) -0.068(10) 0.002(8)
C178 0.087(15) 0.037(11) 0.057(11) 0.001(10) 0.015(10) 0.002(12)
C179 0.045(12) 0.062(14) 0.071(13) 0.006(11) -0.017(9) 0.018(10)
C180 0.041(12) 0.055(13) 0.092(16) 0.007(11) -0.005(11) 0.004(9)
C181 0.060(14) 0.073(16) 0.080(15) -0.012(12) -0.024(12) -0.003(12)
C182 0.087(18) 0.080(17) 0.085(17) -0.020(14) -0.029(14) -0.013(14)
C183 0.12(3) 0.15(3) 0.09(2) -0.02(2) -0.050(19) -0.03(2)
C184 0.11(3) 0.14(3) 0.13(3) 0.03(3) -0.04(2) 0.01(2)
C185 0.10(2) 0.10(2) 0.10(2) 0.011(18) -0.034(18) -0.006(18)
C186 0.066(15) 0.064(14) 0.076(15) 0.011(12) -0.006(12) 0.020(12)
C187 0.13(2) 0.054(15) 0.10(2) -0.003(14) -0.023(18) 0.016(15)
C188 0.072(16) 0.071(15) 0.072(15) 0.000(12) -0.025(12) 0.006(12)
O189 0.032(7) 0.046(8) 0.076(9) -0.000(7) -0.008(6) -0.007(6)
O190 0.040(8) 0.059(9) 0.061(8) -0.003(6) -0.003(6) -0.009(6)
C191 0.050(13) 0.037(10) 0.061(12) -0.003(9) -0.013(10) 0.001(9)
C192 0.085(9) 0.059(9) 0.128(11) -0.012(9) -0.037(9) -0.013(8)
C193 0.088(9) 0.066(9) 0.136(11) -0.010(8) -0.038(9) -0.016(8)
C194 0.101(9) 0.090(8) 0.150(11) -0.010(8) -0.046(8) -0.023(8)
C195 0.109(10) 0.112(10) 0.163(12) -0.008(10) -0.048(10) -0.028(10)
C196 0.118(11) 0.124(11) 0.167(13) -0.009(10) -0.053(10) -0.028(10)
C197 0.124(11) 0.124(11) 0.168(13) -0.014(10) -0.055(11) -0.027(10)
C198 0.121(10) 0.116(10) 0.163(12) -0.013(10) -0.053(10) -0.024(10)
C199 0.108(9) 0.096(8) 0.150(11) -0.014(8) -0.048(9) -0.021(8)
C200 0.106(10) 0.087(9) 0.139(11) -0.019(9) -0.040(9) -0.018(9)
C201 0.094(10) 0.074(9) 0.130(12) -0.018(9) -0.037(9) -0.011(9)
O202 0.061(8) 0.041(6) 0.056(7) 0.003(6) -0.008(6) 0.002(6)
O203 0.073(9) 0.045(7) 0.095(9) -0.017(7) 0.000(8) -0.000(6)
C204 0.078(9) 0.037(7) 0.065(9) 0.004(7) 0.013(8) 0.008(7)
C205 0.058(8) 0.057(7) 0.069(8) 0.004(7) 0.010(7) -0.001(7)
C206 0.057(8) 0.057(8) 0.076(8) -0.005(7) 0.006(7) -0.010(6)
C207 0.068(7) 0.065(7) 0.090(7) -0.012(6) -0.006(6) -0.017(6)
C208 0.076(8) 0.080(9) 0.103(9) -0.013(8) -0.008(8) -0.015(7)
C209 0.078(9) 0.089(9) 0.110(10) -0.009(9) -0.005(8) -0.023(8)
C210 0.082(9) 0.086(9) 0.113(10) -0.011(9) -0.003(8) -0.027(8)
C211 0.080(9) 0.078(8) 0.106(9) -0.012(8) -0.005(8) -0.023(7)
C212 0.074(7) 0.066(7) 0.095(7) -0.012(7) -0.005(6) -0.017(6)
C213 0.074(8) 0.060(8) 0.098(9) -0.013(7) 0.001(7) -0.012(7)
C214 0.064(8) 0.057(7) 0.089(9) -0.012(7) 0.001(7) -0.006(7)
O215 0.045(8) 0.038(7) 0.058(8) 0.010(6) -0.006(6) -0.011(5)
O216 0.058(8) 0.045(8) 0.057(8) 0.007(6) -0.002(6) -0.001(6)
C217 0.043(11) 0.035(11) 0.080(15) -0.003(10) 0.002(10) -0.012(8)
C218 0.061(13) 0.040(11) 0.047(10) 0.018(9) -0.023(9) 0.002(9)
C219 0.045(13) 0.062(14) 0.095(17) 0.009(13) -0.007(11) -0.004(10)
C220 0.088(17) 0.023(11) 0.12(2) -0.009(12) -0.021(15) -0.020(10)
C221 0.092(19) 0.036(13) 0.13(2) 0.011(13) -0.007(16) 0.010(12)
C222 0.10(2) 0.08(2) 0.17(3) 0.01(2) -0.03(2) 0.005(18)
C223 0.15(3) 0.049(17) 0.14(3) 0.023(18) -0.02(2) 0.010(18)
C224 0.09(2) 0.048(16) 0.20(4) 0.05(2) -0.01(2) -0.014(14)
C225 0.088(19) 0.055(15) 0.11(2) 0.019(15) 0.016(16) -0.012(13)
C226 0.092(19) 0.069(17) 0.088(18) 0.029(14) 0.007(14) -0.001(14)
C227 0.12(2) 0.049(13) 0.063(14) 0.004(11) 0.020(13) -0.000(13)
N228 0.143(13) 0.128(12) 0.129(13) -0.010(11) -0.006(11) -0.006(11)
C229 0.139(13) 0.124(12) 0.127(13) -0.008(11) -0.009(11) -0.004(11)
C230 0.132(13) 0.122(13) 0.123(13) -0.010(11) -0.005(11) -0.008(12)
C231 0.132(13) 0.118(13) 0.121(13) -0.007(11) -0.000(11) -0.012(11)
C232 0.136(13) 0.118(12) 0.123(13) -0.007(11) -0.000(11) -0.010(12)
C233 0.141(13) 0.121(12) 0.129(13) -0.007(11) -0.002(11) -0.006(11)
N234 0.086(8) 0.051(7) 0.076(8) 0.026(7) 0.032(7) 0.024(7)
C235 0.095(9) 0.053(8) 0.080(8) 0.017(7) 0.034(7) 0.017(8)
C236 0.105(10) 0.061(8) 0.090(9) 0.010(8) 0.047(8) 0.015(8)
C237 0.110(10) 0.070(8) 0.098(9) 0.016(8) 0.056(8) 0.022(8)
C238 0.111(10) 0.066(8) 0.101(9) 0.022(8) 0.057(8) 0.028(8)
C239 0.099(9) 0.058(8) 0.097(9) 0.034(7) 0.046(7) 0.032(8)
N240 0.041(10) 0.121(15) 0.010(6) -0.000(7) -0.009(6) 0.024(9)
C241 0.062(14) 0.049(12) 0.097(17) 0.010(12) -0.005(12) 0.002(10)
C242 0.12(2) 0.054(15) 0.11(2) 0.004(14) 0.018(18) 0.008(15)
C243 0.12(3) 0.051(14) 0.12(2) 0.005(15) -0.002(19) -0.042(15)
C244 0.058(16) 0.14(3) 0.10(2) 0.028(18) -0.014(14) -0.040(17)
C245 0.046(13) 0.044(12) 0.118(19) -0.001(12) -0.007(12) 0.005(10)
N246 0.12(2) 0.10(2) 0.19(3) -0.02(2) -0.00(2) 0.002(17)
C247 0.11(2) 0.067(18) 0.13(2) 0.008(17) 0.034(19) -0.012(16)
C248 0.12(3) 0.043(14) 0.15(3) -0.015(17) 0.01(2) 0.013(17)
C249 0.10(2) 0.08(2) 0.21(4) -0.05(2) 0.02(2) 0.014(18)
C250 0.079(19) 0.12(3) 0.10(2) -0.008(18) 0.014(16) -0.018(17)
C251 0.13(2) 0.060(15) 0.11(2) -0.007(16) 0.026(18) -0.017(17)
N252 0.047(9) 0.032(8) 0.054(8) 0.002(8) -0.007(7) 0.007(7)
C253 0.076(16) 0.061(14) 0.070(14) 0.012(11) -0.024(12) 0.003(12)
C254 0.12(2) 0.059(16) 0.10(2) 0.010(14) -0.054(17) -0.015(15)
C255 0.080(16) 0.097(18) 0.057(13) 0.030(14) -0.019(11) -0.006(15)
C256 0.072(16) 0.081(17) 0.057(13) -0.013(12) -0.026(11) 0.005(12)
C257 0.065(14) 0.056(13) 0.049(11) 0.002(10) -0.009(10) 0.000(10)
N258 0.047(10) 0.091(13) 0.021(7) 0.008(7) 0.007(7) -0.003(9)
C259 0.077(17) 0.062(14) 0.081(16) -0.010(12) 0.017(13) -0.010(12)
C260 0.13(2) 0.037(13) 0.093(18) -0.016(12) -0.014(17) 0.003(14)
C261 0.062(18) 0.12(3) 0.13(3) 0.02(2) 0.007(16) -0.044(17)
C262 0.073(19) 0.067(16) 0.14(3) -0.011(17) 0.007(17) -0.027(14)
C263 0.085(19) 0.054(13) 0.090(17) -0.008(12) 0.008(14) -0.004(12)
C39 0.100(10) 0.151(12) 0.207(14) 0.043(11) 0.025(11) -0.037(10)
C40 0.108(11) 0.159(13) 0.214(15) 0.046(11) 0.026(11) -0.040(11)
C41 0.108(11) 0.156(13) 0.211(15) 0.045(11) 0.029(11) -0.040(11)

loop_
_atom_type_symbol
_atom_type_scat_dispersion_real
_atom_type_scat_dispersion_imag
_atom_type_scat_Cromer_Mann_a1
_atom_type_scat_Cromer_Mann_b1
_atom_type_scat_Cromer_Mann_a2
_atom_type_scat_Cromer_Mann_b2
_atom_type_scat_Cromer_Mann_a3
_atom_type_scat_Cromer_Mann_b3
_atom_type_scat_Cromer_Mann_a4
_atom_type_scat_Cromer_Mann_b4
_atom_type_scat_Cromer_Mann_c
_atom_type_scat_source
Ce -0.2486 2.6331 21.1671 2.8122 19.7695 0.2268 11.8513 17.6083 3.3305 127.1130 1.8626 'International Tables Vol C 4.2.6.8 and 6.1.1.4'
O 0.0106 0.0060 3.0485 13.2771 2.2868 5.7011 1.5463 0.3239 0.8670 32.9089 0.2508 'International Tables Vol C 4.2.6.8 and 6.1.1.4'
C 0.0033 0.0016 2.3100 20.8439 1.0200 10.2075 1.5886 0.5687 0.8650 51.6512 0.2156 'International Tables Vol C 4.2.6.8 and 6.1.1.4'
H 0.0000 0.0000 0.4930 10.5109 0.3229 26.1257 0.1402 3.1424 0.0408 57.7998 0.0030 'International Tables Vol C 4.2.6.8 and 6.1.1.4'
N 0.0061 0.0033 12.2126 0.0057 3.1322 9.8933 2.0125 28.9975 1.1663 0.5826 -11.5290 'International Tables Vol C 4.2.6.8 and 6.1.1.4'

loop_
_geom_angle_atom_site_label_1
_geom_angle_site_symmetry_1
_geom_angle_atom_site_label_2
_geom_angle_site_symmetry_2
_geom_angle_atom_site_label_3
_geom_angle_site_symmetry_3
_geom_angle
_geom_angle_publ_flag
C271 . N270 . C275 . 125.03(6) yes
N270 . C271 . C272 . 121.77(6) yes
N270 . C271 . H2711 . 120.5 no
C272 . C271 . H2711 . 117.5 no
C271 . C272 . C273 . 117.83(6) yes
C271 . C272 . H2721 . 122.4 no
C273 . C272 . H2721 . 119.8 no
C272 . C273 . C274 . 115.77(6) yes
C272 . C273 . H2731 . 123.6 no
C274 . C273 . H2731 . 120.6 no
C273 . C274 . C275 . 117.83(6) yes
C273 . C274 . H2741 . 122.7 no
C275 . C274 . H2741 . 119.4 no
C274 . C275 . N270 . 121.77(6) yes
C274 . C275 . H2751 . 120.5 no
N270 . C275 . H2751 . 117.6 no
O72 4_656 Ce1 . Ce2 4_656 111.5(3) yes
O72 4_656 Ce1 . Ce3 4_656 39.2(3) yes
Ce2 4_656 Ce1 . Ce3 4_656 86.88(3) yes
O72 4_656 Ce1 . O32 4_656 123.0(3) yes
Ce2 4_656 Ce1 . O32 4_656 99.6(2) yes
Ce3 4_656 Ce1 . O32 4_656 100.4(2) yes
O72 4_656 Ce1 . O98 4_656 67.0(4) yes
Ce2 4_656 Ce1 . O98 4_656 160.6(2) yes
Ce3 4_656 Ce1 . O98 4_656 80.8(3) yes
O32 4_656 Ce1 . O98 4_656 68.4(4) yes
O72 4_656 Ce1 . O73 4_656 49.5(4) yes
Ce2 4_656 Ce1 . O73 4_656 107.5(4) yes
Ce3 4_656 Ce1 . O73 4_656 85.0(3) yes
O32 4_656 Ce1 . O73 4_656 152.7(5) yes
O98 4_656 Ce1 . O73 4_656 86.3(5) yes
O72 4_656 Ce1 . C74 4_656 25.8(5) yes
Ce2 4_656 Ce1 . C74 4_656 113.4(4) yes
Ce3 4_656 Ce1 . C74 4_656 63.3(5) yes
O32 4_656 Ce1 . C74 4_656 141.2(5) yes
O98 4_656 Ce1 . C74 4_656 74.1(5) yes
O72 4_656 Ce1 . O16 4_656 68.7(3) yes
Ce2 4_656 Ce1 . O16 4_656 89.1(2) yes
Ce3 4_656 Ce1 . O16 4_656 35.5(2) yes
O32 4_656 Ce1 . O16 4_656 65.1(3) yes
O98 4_656 Ce1 . O16 4_656 72.2(3) yes
O72 4_656 Ce1 . Ce2 . 77.4(3) yes
Ce2 4_656 Ce1 . Ce2 . 118.12(4) yes
Ce3 4_656 Ce1 . Ce2 . 61.82(2) yes
O32 4_656 Ce1 . Ce2 . 45.6(2) yes
O98 4_656 Ce1 . Ce2 . 42.6(2) yes
O72 4_656 Ce1 . Ce3 . 157.2(3) yes
Ce2 4_656 Ce1 . Ce3 . 61.82(2) yes
Ce3 4_656 Ce1 . Ce3 . 118.38(4) yes
O32 4_656 Ce1 . Ce3 . 44.7(2) yes
O98 4_656 Ce1 . Ce3 . 111.6(3) yes
O72 4_656 Ce1 . O16 . 126.6(3) yes
Ce2 4_656 Ce1 . O16 . 34.9(2) yes
Ce3 4_656 Ce1 . O16 . 88.9(2) yes
O32 4_656 Ce1 . O16 . 65.0(3) yes
O98 4_656 Ce1 . O16 . 129.3(4) yes
O72 4_656 Ce1 . O32 . 66.7(3) yes
Ce2 4_656 Ce1 . O32 . 45.6(2) yes
Ce3 4_656 Ce1 . O32 . 44.7(2) yes
O32 4_656 Ce1 . O32 . 117.6(5) yes
O98 4_656 Ce1 . O32 . 125.3(3) yes
O72 4_656 Ce1 . O72 . 163.5(5) yes
Ce2 4_656 Ce1 . O72 . 77.4(3) yes
Ce3 4_656 Ce1 . O72 . 157.2(3) yes
O32 4_656 Ce1 . O72 . 66.7(3) yes
O98 4_656 Ce1 . O72 . 109.4(4) yes
O72 4_656 Ce1 . O73 . 115.3(4) yes
Ce2 4_656 Ce1 . O73 . 119.8(3) yes
Ce3 4_656 Ce1 . O73 . 151.8(3) yes
O32 4_656 Ce1 . O73 . 85.2(4) yes
O98 4_656 Ce1 . O73 . 75.6(4) yes
O72 4_656 Ce1 . C74 . 138.4(6) yes
Ce2 4_656 Ce1 . C74 . 98.7(5) yes
Ce3 4_656 Ce1 . C74 . 174.1(4) yes
O32 4_656 Ce1 . C74 . 76.8(4) yes
O98 4_656 Ce1 . C74 . 93.4(5) yes
O72 4_656 Ce1 . O98 . 109.4(4) yes
Ce2 4_656 Ce1 . O98 . 42.6(2) yes
Ce3 4_656 Ce1 . O98 . 111.6(3) yes
O32 4_656 Ce1 . O98 . 125.3(3) yes
O98 4_656 Ce1 . O98 . 156.7(5) yes
O73 4_656 Ce1 . C74 4_656 23.8(5) yes
O73 4_656 Ce1 . O16 4_656 118.0(4) yes
C74 4_656 Ce1 . O16 4_656 94.5(6) yes
O73 4_656 Ce1 . Ce2 . 119.8(3) yes
C74 4_656 Ce1 . Ce2 . 98.7(5) yes
O16 4_656 Ce1 . Ce2 . 34.9(2) yes
O73 4_656 Ce1 . Ce3 . 151.8(3) yes
C74 4_656 Ce1 . Ce3 . 174.1(4) yes
O16 4_656 Ce1 . Ce3 . 88.9(2) yes
Ce2 . Ce1 . Ce3 . 86.88(3) yes
O73 4_656 Ce1 . O16 . 142.3(5) yes
C74 4_656 Ce1 . O16 . 142.0(4) yes
O16 4_656 Ce1 . O16 . 71.1(4) yes
Ce2 . Ce1 . O16 . 89.1(2) yes
Ce3 . Ce1 . O16 . 35.5(2) yes
O73 4_656 Ce1 . O32 . 85.2(4) yes
C74 4_656 Ce1 . O32 . 76.8(4) yes
O16 4_656 Ce1 . O32 . 65.0(3) yes
Ce2 . Ce1 . O32 . 99.6(2) yes
Ce3 . Ce1 . O32 . 100.4(2) yes
O73 4_656 Ce1 . O72 . 115.3(4) yes
C74 4_656 Ce1 . O72 . 138.4(6) yes
O16 4_656 Ce1 . O72 . 126.6(3) yes
Ce2 . Ce1 . O72 . 111.5(3) yes
Ce3 . Ce1 . O72 . 39.2(3) yes
O73 4_656 Ce1 . O73 . 78.3(7) yes
C74 4_656 Ce1 . O73 . 95.1(6) yes
O16 4_656 Ce1 . O73 . 142.3(5) yes
Ce2 . Ce1 . O73 . 107.5(4) yes
Ce3 . Ce1 . O73 . 85.0(3) yes
O73 4_656 Ce1 . C74 . 95.1(6) yes
C74 4_656 Ce1 . C74 . 115.6(10) yes
O16 4_656 Ce1 . C74 . 142.0(4) yes
Ce2 . Ce1 . C74 . 113.4(4) yes
Ce3 . Ce1 . C74 . 63.3(5) yes
O73 4_656 Ce1 . O98 . 75.6(4) yes
C74 4_656 Ce1 . O98 . 93.4(5) yes
O16 4_656 Ce1 . O98 . 129.3(4) yes
Ce2 . Ce1 . O98 . 160.6(2) yes
Ce3 . Ce1 . O98 . 80.8(3) yes
O16 . Ce1 . O32 . 65.1(3) yes
O16 . Ce1 . O72 . 68.7(3) yes
O32 . Ce1 . O72 . 123.0(3) yes
O16 . Ce1 . O73 . 118.0(4) yes
O32 . Ce1 . O73 . 152.7(5) yes
O72 . Ce1 . O73 . 49.5(4) yes
O16 . Ce1 . C74 . 94.5(6) yes
O32 . Ce1 . C74 . 141.2(5) yes
O72 . Ce1 . C74 . 25.8(5) yes
O73 . Ce1 . C74 . 23.8(5) yes
O16 . Ce1 . O98 . 72.2(3) yes
O32 . Ce1 . O98 . 68.4(4) yes
O72 . Ce1 . O98 . 67.0(4) yes
O73 . Ce1 . O98 . 86.3(5) yes
C74 . Ce1 . O98 . 74.1(5) yes
O32 4_656 Ce2 . Ce6 4_656 48.5(3) yes
O32 4_656 Ce2 . Ce1 . 48.2(3) yes
Ce6 4_656 Ce2 . Ce1 . 92.73(3) yes
O32 4_656 Ce2 . O99 4_656 68.2(4) yes
Ce6 4_656 Ce2 . O99 4_656 90.9(3) yes
Ce1 . Ce2 . O99 4_656 80.6(3) yes
O32 4_656 Ce2 . Ce4 4_656 150.7(2) yes
Ce6 4_656 Ce2 . Ce4 4_656 121.04(3) yes
Ce1 . Ce2 . Ce4 4_656 117.42(3) yes
O99 4_656 Ce2 . Ce4 4_656 140.1(3) yes
O32 4_656 Ce2 . O98 4_656 69.6(4) yes
Ce6 4_656 Ce2 . O98 4_656 116.9(3) yes
Ce1 . Ce2 . O98 4_656 41.6(2) yes
O99 4_656 Ce2 . O98 4_656 50.6(4) yes
Ce4 4_656 Ce2 . O98 4_656 119.0(3) yes
O32 4_656 Ce2 . O125 4_656 75.1(4) yes
Ce6 4_656 Ce2 . O125 4_656 43.6(2) yes
Ce1 . Ce2 . O125 4_656 122.4(3) yes
O99 4_656 Ce2 . O125 4_656 68.0(4) yes
Ce4 4_656 Ce2 . O125 4_656 117.6(3) yes
O32 4_656 Ce2 . C100 4_656 70.2(4) yes
Ce6 4_656 Ce2 . C100 4_656 108.3(3) yes
Ce1 . Ce2 . C100 4_656 61.8(3) yes
O99 4_656 Ce2 . C100 4_656 25.9(4) yes
Ce4 4_656 Ce2 . C100 4_656 130.4(3) yes
O32 4_656 Ce2 . O111 4_656 137.3(4) yes
Ce6 4_656 Ce2 . O111 4_656 128.1(3) yes
Ce1 . Ce2 . O111 4_656 127.8(3) yes
O99 4_656 Ce2 . O111 4_656 69.4(4) yes
Ce4 4_656 Ce2 . O111 4_656 71.9(3) yes
O32 4_656 Ce2 . O20 4_656 67.2(3) yes
Ce6 4_656 Ce2 . O20 4_656 35.0(2) yes
Ce1 . Ce2 . O20 4_656 92.2(3) yes
O99 4_656 Ce2 . O20 4_656 125.3(4) yes
Ce4 4_656 Ce2 . O20 4_656 91.1(2) yes
O32 4_656 Ce2 . O16 4_656 68.9(4) yes
Ce6 4_656 Ce2 . O16 4_656 92.6(2) yes
Ce1 . Ce2 . O16 4_656 37.3(2) yes
O99 4_656 Ce2 . O16 4_656 117.9(4) yes
Ce4 4_656 Ce2 . O16 4_656 86.2(3) yes
O32 4_656 Ce2 . O18 4_656 137.0(4) yes
Ce6 4_656 Ce2 . O18 4_656 92.0(3) yes
Ce1 . Ce2 . O18 4_656 139.6(3) yes
O99 4_656 Ce2 . O18 4_656 139.5(4) yes
Ce4 4_656 Ce2 . O18 4_656 32.5(3) yes
O32 4_656 Ce2 . Ce5 . 60.7(2) yes
Ce6 4_656 Ce2 . Ce5 . 60.26(2) yes
Ce1 . Ce2 . Ce5 . 61.25(3) yes
O99 4_656 Ce2 . Ce5 . 128.4(3) yes
Ce4 4_656 Ce2 . Ce5 . 90.15(3) yes
O32 4_656 Ce2 . O15 . 131.7(4) yes
Ce6 4_656 Ce2 . O15 . 149.9(2) yes
Ce1 . Ce2 . O15 . 84.1(2) yes
O99 4_656 Ce2 . O15 . 117.9(4) yes
Ce4 4_656 Ce2 . O15 . 39.9(2) yes
O98 4_656 Ce2 . O125 4_656 116.6(4) yes
O98 4_656 Ce2 . C100 4_656 25.2(4) yes
O125 4_656 Ce2 . C100 4_656 93.6(4) yes
O98 4_656 Ce2 . O111 4_656 87.4(4) yes
O125 4_656 Ce2 . O111 4_656 84.8(4) yes
C100 4_656 Ce2 . O111 4_656 74.0(4) yes
O98 4_656 Ce2 . O20 4_656 131.7(4) yes
O125 4_656 Ce2 . O20 4_656 71.3(3) yes
C100 4_656 Ce2 . O20 4_656 137.1(4) yes
O111 4_656 Ce2 . O20 4_656 140.0(4) yes
O98 4_656 Ce2 . O16 4_656 73.5(3) yes
O125 4_656 Ce2 . O16 4_656 135.9(3) yes
C100 4_656 Ce2 . O16 4_656 97.3(4) yes
O111 4_656 Ce2 . O16 4_656 139.3(4) yes
O20 4_656 Ce2 . O16 4_656 71.8(3) yes
O98 4_656 Ce2 . O18 4_656 150.7(4) yes
O125 4_656 Ce2 . O18 4_656 87.0(4) yes
C100 4_656 Ce2 . O18 4_656 151.1(4) yes
O111 4_656 Ce2 . O18 4_656 77.3(4) yes
O20 4_656 Ce2 . O18 4_656 70.1(4) yes
O98 4_656 Ce2 . Ce5 . 102.8(2) yes
O125 4_656 Ce2 . Ce5 . 103.2(2) yes
C100 4_656 Ce2 . Ce5 . 120.7(3) yes
O111 4_656 Ce2 . Ce5 . 162.0(3) yes
O20 4_656 Ce2 . Ce5 . 35.7(3) yes
O98 4_656 Ce2 . O15 . 79.6(4) yes
O125 4_656 Ce2 . O15 . 153.2(4) yes
C100 4_656 Ce2 . O15 . 96.5(4) yes
O111 4_656 Ce2 . O15 . 74.4(4) yes
O20 4_656 Ce2 . O15 . 115.1(3) yes
O16 4_656 Ce2 . O18 4_656 102.3(4) yes
O16 4_656 Ce2 . Ce5 . 36.2(2) yes
O18 4_656 Ce2 . Ce5 . 87.0(3) yes
O16 4_656 Ce2 . O15 . 67.1(3) yes
O18 4_656 Ce2 . O15 . 72.3(4) yes
Ce5 . Ce2 . O15 . 92.7(2) yes
O32 4_656 Ce3 . Ce1 . 48.5(3) yes
O32 4_656 Ce3 . Ce6 4_656 49.0(3) yes
Ce1 . Ce3 . Ce6 4_656 93.32(3) yes
O32 4_656 Ce3 . O15 4_656 132.9(4) yes
Ce1 . Ce3 . O15 4_656 85.1(3) yes
Ce6 4_656 Ce3 . O15 4_656 150.4(2) yes
O32 4_656 Ce3 . Ce4 . 151.2(2) yes
Ce1 . Ce3 . Ce4 . 118.03(3) yes
Ce6 4_656 Ce3 . Ce4 . 120.24(3) yes
O15 4_656 Ce3 . Ce4 . 39.9(2) yes
O32 4_656 Ce3 . Ce5 . 60.9(2) yes
Ce1 . Ce3 . Ce5 . 61.32(3) yes
Ce6 4_656 Ce3 . Ce5 . 60.48(2) yes
O15 4_656 Ce3 . Ce5 . 93.6(2) yes
Ce4 . Ce3 . Ce5 . 90.34(3) yes
O32 4_656 Ce3 . O16 . 69.5(4) yes
Ce1 . Ce3 . O16 . 37.7(2) yes
Ce6 4_656 Ce3 . O16 . 93.2(2) yes
O15 4_656 Ce3 . O16 . 67.8(4) yes
Ce4 . Ce3 . O16 . 86.4(3) yes
O32 4_656 Ce3 . O17 . 136.5(4) yes
Ce1 . Ce3 . O17 . 139.4(3) yes
Ce6 4_656 Ce3 . O17 . 91.0(3) yes
O15 4_656 Ce3 . O17 . 72.1(4) yes
Ce4 . Ce3 . O17 . 32.2(3) yes
O32 4_656 Ce3 . O19 . 67.4(4) yes
Ce1 . Ce3 . O19 . 92.6(2) yes
Ce6 4_656 Ce3 . O19 . 34.6(2) yes
O15 4_656 Ce3 . O19 . 115.8(3) yes
Ce4 . Ce3 . O19 . 90.9(3) yes
O32 4_656 Ce3 . O60 . 136.6(4) yes
Ce1 . Ce3 . O60 . 132.9(3) yes
Ce6 4_656 Ce3 . O60 . 122.4(3) yes
O15 4_656 Ce3 . O60 . 77.5(4) yes
Ce4 . Ce3 . O60 . 72.1(3) yes
O32 4_656 Ce3 . O72 . 73.9(4) yes
Ce1 . Ce3 . O72 . 45.6(3) yes
Ce6 4_656 Ce3 . O72 . 121.3(3) yes
O15 4_656 Ce3 . O72 . 77.6(4) yes
Ce4 . Ce3 . O72 . 116.5(3) yes
O32 4_656 Ce3 . O85 . 74.1(4) yes
Ce1 . Ce3 . O85 . 122.0(3) yes
Ce6 4_656 Ce3 . O85 . 41.0(3) yes
O15 4_656 Ce3 . O85 . 152.9(4) yes
Ce4 . Ce3 . O85 . 116.5(3) yes
O32 4_656 Ce3 . O86 . 67.8(4) yes
Ce1 . Ce3 . O86 . 93.7(3) yes
Ce6 4_656 Ce3 . O86 . 77.1(3) yes
O15 4_656 Ce3 . O86 . 132.5(4) yes
Ce4 . Ce3 . O86 . 140.5(3) yes
O32 4_656 Ce3 . C87 . 73.1(4) yes
Ce1 . Ce3 . C87 . 112.3(3) yes
Ce6 4_656 Ce3 . C87 . 61.3(4) yes
O15 4_656 Ce3 . C87 . 145.7(5) yes
Ce4 . Ce3 . C87 . 129.2(3) yes
Ce5 . Ce3 . O16 . 36.3(2) yes
Ce5 . Ce3 . O17 . 86.5(3) yes
O16 . Ce3 . O17 . 101.8(4) yes
Ce5 . Ce3 . O19 . 36.1(2) yes
O16 . Ce3 . O19 . 72.3(3) yes
O17 . Ce3 . O19 . 69.4(4) yes
Ce5 . Ce3 . O60 . 161.2(3) yes
O16 . Ce3 . O60 . 144.1(4) yes
O17 . Ce3 . O60 . 75.0(4) yes
O19 . Ce3 . O60 . 134.4(4) yes
Ce5 . Ce3 . O72 . 106.7(3) yes
O16 . Ce3 . O72 . 76.4(3) yes
O17 . Ce3 . O72 . 147.6(4) yes
O19 . Ce3 . O72 . 136.6(4) yes
O60 . Ce3 . O72 . 87.7(4) yes
Ce5 . Ce3 . O85 . 100.8(3) yes
O16 . Ce3 . O85 . 134.0(4) yes
O17 . Ce3 . O85 . 85.9(4) yes
O19 . Ce3 . O85 . 68.3(4) yes
O60 . Ce3 . O85 . 81.8(4) yes
Ce5 . Ce3 . O86 . 127.2(3) yes
O16 . Ce3 . O86 . 130.4(4) yes
O17 . Ce3 . O86 . 126.5(4) yes
O19 . Ce3 . O86 . 111.7(4) yes
O60 . Ce3 . O86 . 69.0(4) yes
Ce5 . Ce3 . C87 . 120.6(4) yes
O16 . Ce3 . C87 . 142.7(4) yes
O17 . Ce3 . C87 . 105.1(4) yes
O19 . Ce3 . C87 . 93.5(5) yes
O60 . Ce3 . C87 . 69.1(5) yes
O72 . Ce3 . O85 . 119.0(4) yes
O72 . Ce3 . O86 . 68.6(4) yes
O85 . Ce3 . O86 . 51.5(4) yes
O72 . Ce3 . C87 . 93.5(5) yes
O85 . Ce3 . C87 . 27.4(5) yes
O86 . Ce3 . C87 . 24.9(4) yes
Ce7 4_656 Ce4 . Ce2 4_656 60.14(2) yes
Ce7 4_656 Ce4 . Ce3 . 91.52(3) yes
Ce2 4_656 Ce4 . Ce3 . 62.40(3) yes
Ce7 4_656 Ce4 . O15 4_656 95.8(2) yes
Ce2 4_656 Ce4 . O15 4_656 39.7(2) yes
Ce3 . Ce4 . O15 4_656 38.6(2) yes
Ce7 4_656 Ce4 . Ce8 . 59.97(2) yes
Ce2 4_656 Ce4 . Ce8 . 91.58(3) yes
Ce3 . Ce4 . Ce8 . 61.09(2) yes
O15 4_656 Ce4 . Ce8 . 95.8(2) yes
Ce7 4_656 Ce4 . O17 . 86.4(3) yes
Ce2 4_656 Ce4 . O17 . 87.0(3) yes
Ce3 . Ce4 . O17 . 32.4(3) yes
O15 4_656 Ce4 . O17 . 71.0(4) yes
Ce8 . Ce4 . O17 . 34.2(3) yes
Ce7 4_656 Ce4 . O18 . 33.9(3) yes
Ce2 4_656 Ce4 . O18 . 31.9(3) yes
Ce3 . Ce4 . O18 . 87.0(3) yes
O15 4_656 Ce4 . O18 . 71.6(4) yes
Ce8 . Ce4 . O18 . 86.6(3) yes
Ce7 4_656 Ce4 . O22 . 37.6(2) yes
Ce2 4_656 Ce4 . O22 . 94.5(3) yes
Ce3 . Ce4 . O22 . 95.2(3) yes
O15 4_656 Ce4 . O22 . 120.6(4) yes
Ce8 . Ce4 . O22 . 37.7(2) yes
Ce7 4_656 Ce4 . O59 . 163.6(3) yes
Ce2 4_656 Ce4 . O59 . 110.1(3) yes
Ce3 . Ce4 . O59 . 72.1(3) yes
O15 4_656 Ce4 . O59 . 71.6(4) yes
Ce8 . Ce4 . O59 . 109.9(3) yes
Ce7 4_656 Ce4 . O112 . 109.6(3) yes
Ce2 4_656 Ce4 . O112 . 72.0(3) yes
Ce3 . Ce4 . O112 . 109.2(3) yes
O15 4_656 Ce4 . O112 . 71.7(3) yes
Ce8 . Ce4 . O112 . 163.6(3) yes
Ce7 4_656 Ce4 . O163 . 121.9(4) yes
Ce2 4_656 Ce4 . O163 . 171.7(4) yes
Ce3 . Ce4 . O163 . 109.3(4) yes
O15 4_656 Ce4 . O163 . 134.0(4) yes
Ce8 . Ce4 . O163 . 83.5(4) yes
Ce7 4_656 Ce4 . O177 . 86.6(4) yes
Ce2 4_656 Ce4 . O177 . 114.9(5) yes
Ce3 . Ce4 . O177 . 177.3(5) yes
O15 4_656 Ce4 . O177 . 139.7(5) yes
Ce8 . Ce4 . O177 . 119.3(4) yes
O17 . Ce4 . O18 . 100.2(4) yes
O17 . Ce4 . O22 . 71.8(4) yes
O18 . Ce4 . O22 . 71.5(4) yes
O17 . Ce4 . O59 . 79.7(4) yes
O18 . Ce4 . O59 . 140.9(4) yes
O22 . Ce4 . O59 . 141.2(4) yes
O17 . Ce4 . O112 . 140.6(4) yes
O18 . Ce4 . O112 . 79.4(4) yes
O22 . Ce4 . O112 . 140.8(4) yes
O59 . Ce4 . O112 . 76.9(4) yes
O17 . Ce4 . O163 . 85.1(5) yes
O18 . Ce4 . O163 . 153.3(4) yes
O22 . Ce4 . O163 . 85.7(5) yes
O59 . Ce4 . O163 . 65.7(5) yes
O112 . Ce4 . O163 . 112.8(5) yes
O17 . Ce4 . O177 . 149.1(5) yes
O18 . Ce4 . O177 . 90.3(5) yes
O22 . Ce4 . O177 . 84.4(4) yes
O59 . Ce4 . O177 . 109.8(5) yes
O112 . Ce4 . O177 . 69.7(5) yes
O163 . Ce4 . O177 . 73.4(6) yes
Ce7 4_656 Ce5 . Ce8 4_656 91.65(3) yes
Ce7 4_656 Ce5 . Ce3 . 90.61(2) yes
Ce8 4_656 Ce5 . Ce3 . 177.68(2) yes
Ce7 4_656 Ce5 . Ce3 4_656 119.217(19) yes
Ce8 4_656 Ce5 . Ce3 4_656 60.21(2) yes
Ce3 . Ce5 . Ce3 4_656 118.99(4) yes
Ce7 4_656 Ce5 . Ce2 4_656 59.77(2) yes
Ce8 4_656 Ce5 . Ce2 4_656 119.578(19) yes
Ce3 . Ce5 . Ce2 4_656 62.15(2) yes
Ce3 4_656 Ce5 . Ce2 4_656 87.41(3) yes
Ce7 4_656 Ce5 . Ce2 . 177.99(2) yes
Ce8 4_656 Ce5 . Ce2 . 90.337(19) yes
Ce3 . Ce5 . Ce2 . 87.41(3) yes
Ce3 4_656 Ce5 . Ce2 . 62.15(2) yes
Ce2 4_656 Ce5 . Ce2 . 119.38(4) yes
Ce7 4_656 Ce5 . O23 4_656 92.3(2) yes
Ce8 4_656 Ce5 . O23 4_656 34.5(2) yes
Ce3 . Ce5 . O23 4_656 144.8(2) yes
Ce3 4_656 Ce5 . O23 4_656 89.7(2) yes
Ce2 4_656 Ce5 . O23 4_656 145.3(2) yes
Ce7 4_656 Ce5 . O16 4_656 145.5(2) yes
Ce8 4_656 Ce5 . O16 4_656 88.3(2) yes
Ce3 . Ce5 . O16 4_656 90.2(2) yes
Ce3 4_656 Ce5 . O16 4_656 35.2(2) yes
Ce2 4_656 Ce5 . O16 4_656 90.6(2) yes
Ce7 4_656 Ce5 . O19 4_656 89.7(2) yes
Ce8 4_656 Ce5 . O19 4_656 35.4(2) yes
Ce3 . Ce5 . O19 4_656 145.2(2) yes
Ce3 4_656 Ce5 . O19 4_656 35.7(2) yes
Ce2 4_656 Ce5 . O19 4_656 88.4(3) yes
Ce7 4_656 Ce5 . O20 4_656 144.5(2) yes
Ce8 4_656 Ce5 . O20 4_656 89.4(2) yes
Ce3 . Ce5 . O20 4_656 88.5(2) yes
Ce3 4_656 Ce5 . O20 4_656 91.8(3) yes
Ce2 4_656 Ce5 . O20 4_656 145.2(2) yes
Ce7 4_656 Ce5 . Ce7 . 121.15(4) yes
Ce8 4_656 Ce5 . Ce7 . 59.01(2) yes
Ce3 . Ce5 . Ce7 . 119.217(19) yes
Ce3 4_656 Ce5 . Ce7 . 90.61(2) yes
Ce2 4_656 Ce5 . Ce7 . 177.99(2) yes
Ce7 4_656 Ce5 . Ce8 . 59.01(2) yes
Ce8 4_656 Ce5 . Ce8 . 120.68(4) yes
Ce3 . Ce5 . Ce8 . 60.21(2) yes
Ce3 4_656 Ce5 . Ce8 . 177.68(2) yes
Ce2 4_656 Ce5 . Ce8 . 90.337(19) yes
Ce7 4_656 Ce5 . O16 . 87.9(2) yes
Ce8 4_656 Ce5 . O16 . 145.4(2) yes
Ce3 . Ce5 . O16 . 35.2(2) yes
Ce3 4_656 Ce5 . O16 . 90.2(2) yes
Ce2 4_656 Ce5 . O16 . 34.9(2) yes
Ce7 4_656 Ce5 . O19 . 89.8(3) yes
Ce8 4_656 Ce5 . O19 . 143.7(2) yes
Ce3 . Ce5 . O19 . 35.7(2) yes
Ce3 4_656 Ce5 . O19 . 145.2(2) yes
Ce2 4_656 Ce5 . O19 . 92.1(2) yes
Ce7 4_656 Ce5 . O20 . 35.1(2) yes
Ce8 4_656 Ce5 . O20 . 90.3(3) yes
Ce3 . Ce5 . O20 . 91.8(3) yes
Ce3 4_656 Ce5 . O20 . 88.5(2) yes
Ce2 4_656 Ce5 . O20 . 35.2(2) yes
Ce7 4_656 Ce5 . O23 . 34.3(2) yes
Ce8 4_656 Ce5 . O23 . 91.9(2) yes
Ce3 . Ce5 . O23 . 89.7(2) yes
Ce3 4_656 Ce5 . O23 . 144.8(2) yes
Ce2 4_656 Ce5 . O23 . 89.1(2) yes
Ce2 . Ce5 . O23 4_656 89.1(2) yes
Ce2 . Ce5 . O16 4_656 34.9(2) yes
O23 4_656 Ce5 . O16 4_656 106.4(3) yes
Ce2 . Ce5 . O19 4_656 92.1(2) yes
O23 4_656 Ce5 . O19 4_656 69.9(3) yes
O16 4_656 Ce5 . O19 4_656 70.8(3) yes
Ce2 . Ce5 . O20 4_656 35.2(2) yes
O23 4_656 Ce5 . O20 4_656 69.4(3) yes
O16 4_656 Ce5 . O20 4_656 70.1(3) yes
O19 4_656 Ce5 . O20 4_656 110.6(3) yes
Ce2 . Ce5 . Ce7 . 59.77(2) yes
O23 4_656 Ce5 . Ce7 . 34.3(2) yes
O16 4_656 Ce5 . Ce7 . 87.9(2) yes
O19 4_656 Ce5 . Ce7 . 89.8(3) yes
O20 4_656 Ce5 . Ce7 . 35.1(2) yes
Ce2 . Ce5 . Ce8 . 119.578(19) yes
O23 4_656 Ce5 . Ce8 . 91.9(2) yes
O16 4_656 Ce5 . Ce8 . 145.4(2) yes
O19 4_656 Ce5 . Ce8 . 143.7(2) yes
O20 4_656 Ce5 . Ce8 . 90.3(3) yes
Ce2 . Ce5 . O16 . 90.6(2) yes
O23 4_656 Ce5 . O16 . 179.7(3) yes
O16 4_656 Ce5 . O16 . 73.4(5) yes
O19 4_656 Ce5 . O16 . 110.0(3) yes
O20 4_656 Ce5 . O16 . 110.4(3) yes
Ce2 . Ce5 . O19 . 88.4(3) yes
O23 4_656 Ce5 . O19 . 109.3(3) yes
O16 4_656 Ce5 . O19 . 110.0(3) yes
O19 4_656 Ce5 . O19 . 179.0(5) yes
O20 4_656 Ce5 . O19 . 69.4(3) yes
Ce2 . Ce5 . O20 . 145.2(2) yes
O23 4_656 Ce5 . O20 . 110.1(3) yes
O16 4_656 Ce5 . O20 . 110.4(3) yes
O19 4_656 Ce5 . O20 . 69.4(3) yes
O20 4_656 Ce5 . O20 . 179.5(5) yes
Ce2 . Ce5 . O23 . 145.3(2) yes
O23 4_656 Ce5 . O23 . 73.9(4) yes
O16 4_656 Ce5 . O23 . 179.7(3) yes
O19 4_656 Ce5 . O23 . 109.3(3) yes
O20 4_656 Ce5 . O23 . 110.1(3) yes
Ce7 . Ce5 . Ce8 . 91.65(3) yes
Ce7 . Ce5 . O16 . 145.5(2) yes
Ce8 . Ce5 . O16 . 88.3(2) yes
Ce7 . Ce5 . O19 . 89.7(2) yes
Ce8 . Ce5 . O19 . 35.4(2) yes
O16 . Ce5 . O19 . 70.8(3) yes
Ce7 . Ce5 . O20 . 144.5(2) yes
Ce8 . Ce5 . O20 . 89.4(2) yes
O16 . Ce5 . O20 . 70.1(3) yes
O19 . Ce5 . O20 . 110.6(3) yes
Ce7 . Ce5 . O23 . 92.3(2) yes
Ce8 . Ce5 . O23 . 34.5(2) yes
O16 . Ce5 . O23 . 106.4(3) yes
O19 . Ce5 . O23 . 69.9(3) yes
O20 . Ce5 . O23 . 69.4(3) yes
Ce7 4_656 Ce6 . Ce8 4_656 93.84(3) yes
Ce7 4_656 Ce6 . Ce2 4_656 60.09(2) yes
Ce8 4_656 Ce6 . Ce2 4_656 120.86(3) yes
Ce7 4_656 Ce6 . Ce3 4_656 120.90(3) yes
Ce8 4_656 Ce6 . Ce3 4_656 60.92(2) yes
Ce2 4_656 Ce6 . Ce3 4_656 87.01(3) yes
Ce7 4_656 Ce6 . O85 4_656 161.4(3) yes
Ce8 4_656 Ce6 . O85 4_656 72.3(3) yes
Ce2 4_656 Ce6 . O85 4_656 115.9(3) yes
Ce3 4_656 Ce6 . O85 4_656 41.5(3) yes
Ce7 4_656 Ce6 . O19 4_656 92.2(2) yes
Ce8 4_656 Ce6 . O19 4_656 36.6(2) yes
Ce2 4_656 Ce6 . O19 4_656 88.5(2) yes
Ce3 4_656 Ce6 . O19 4_656 35.2(2) yes
O85 4_656 Ce6 . O19 4_656 69.2(4) yes
Ce7 4_656 Ce6 . O21 4_656 92.9(3) yes
Ce8 4_656 Ce6 . O21 4_656 34.8(2) yes
Ce2 4_656 Ce6 . O21 4_656 146.2(2) yes
Ce3 4_656 Ce6 . O21 4_656 91.0(3) yes
O85 4_656 Ce6 . O21 4_656 82.7(4) yes
Ce7 4_656 Ce6 . O20 . 36.4(2) yes
Ce8 4_656 Ce6 . O20 . 92.4(2) yes
Ce2 4_656 Ce6 . O20 . 34.6(2) yes
Ce3 4_656 Ce6 . O20 . 88.6(3) yes
O85 4_656 Ce6 . O20 . 129.4(4) yes
Ce7 4_656 Ce6 . O24 . 34.3(2) yes
Ce8 4_656 Ce6 . O24 . 93.3(3) yes
Ce2 4_656 Ce6 . O24 . 89.7(3) yes
Ce3 4_656 Ce6 . O24 . 146.7(2) yes
O85 4_656 Ce6 . O24 . 154.3(4) yes
Ce7 4_656 Ce6 . O32 . 100.1(2) yes
Ce8 4_656 Ce6 . O32 . 100.1(2) yes
Ce2 4_656 Ce6 . O32 . 45.5(2) yes
Ce3 4_656 Ce6 . O32 . 44.8(2) yes
O85 4_656 Ce6 . O32 . 71.1(3) yes
Ce7 4_656 Ce6 . O124 . 122.5(3) yes
Ce8 4_656 Ce6 . O124 . 142.3(3) yes
Ce2 4_656 Ce6 . O124 . 76.0(3) yes
Ce3 4_656 Ce6 . O124 . 89.3(3) yes
O85 4_656 Ce6 . O124 . 70.0(4) yes
Ce7 4_656 Ce6 . O125 . 71.9(3) yes
Ce8 4_656 Ce6 . O125 . 160.7(2) yes
Ce2 4_656 Ce6 . O125 . 40.8(2) yes
Ce3 4_656 Ce6 . O125 . 114.8(2) yes
O85 4_656 Ce6 . O125 . 118.2(4) yes
Ce7 4_656 Ce6 . C126 . 98.0(4) yes
Ce8 4_656 Ce6 . C126 . 166.4(4) yes
Ce2 4_656 Ce6 . C126 . 60.8(4) yes
Ce3 4_656 Ce6 . C126 . 106.8(4) yes
O85 4_656 Ce6 . C126 . 94.7(5) yes
Ce7 4_656 Ce6 . O137 . 111.1(3) yes
Ce8 4_656 Ce6 . O137 . 109.6(3) yes
Ce2 4_656 Ce6 . O137 . 128.8(3) yes
Ce3 4_656 Ce6 . O137 . 127.2(3) yes
O85 4_656 Ce6 . O137 . 85.8(4) yes
O19 4_656 Ce6 . O21 4_656 71.3(3) yes
O19 4_656 Ce6 . O20 . 70.5(3) yes
O21 4_656 Ce6 . O20 . 111.7(3) yes
O19 4_656 Ce6 . O24 . 111.6(3) yes
O21 4_656 Ce6 . O24 . 73.9(4) yes
O20 . Ce6 . O24 . 70.8(3) yes
O19 4_656 Ce6 . O32 . 64.4(3) yes
O21 4_656 Ce6 . O32 . 134.1(3) yes
O20 . Ce6 . O32 . 64.5(3) yes
O24 . Ce6 . O32 . 133.6(3) yes
O19 4_656 Ce6 . O124 . 123.6(4) yes
O21 4_656 Ce6 . O124 . 137.7(4) yes
O20 . Ce6 . O124 . 110.6(4) yes
O24 . Ce6 . O124 . 121.9(4) yes
O32 . Ce6 . O124 . 66.5(4) yes
O19 4_656 Ce6 . O125 . 128.6(3) yes
O21 4_656 Ce6 . O125 . 154.0(4) yes
O20 . Ce6 . O125 . 68.4(3) yes
O24 . Ce6 . O125 . 82.2(4) yes
O32 . Ce6 . O125 . 70.8(3) yes
O19 4_656 Ce6 . C126 . 135.6(4) yes
O21 4_656 Ce6 . C126 . 149.9(4) yes
O20 . Ce6 . C126 . 93.2(4) yes
O24 . Ce6 . C126 . 100.3(4) yes
O32 . Ce6 . C126 . 71.3(4) yes
O19 4_656 Ce6 . O137 . 142.0(4) yes
O21 4_656 Ce6 . O137 . 77.7(4) yes
O20 . Ce6 . O137 . 143.6(4) yes
O24 . Ce6 . O137 . 79.2(4) yes
O32 . Ce6 . O137 . 134.5(4) yes
O124 . Ce6 . O125 . 50.7(4) yes
O124 . Ce6 . C126 . 24.8(4) yes
O125 . Ce6 . C126 . 26.9(4) yes
O124 . Ce6 . O137 . 68.9(4) yes
O125 . Ce6 . O137 . 88.0(4) yes
C126 . Ce6 . O137 . 72.2(5) yes
Ce5 . Ce7 . N252 4_656 147.7(3) yes
Ce5 . Ce7 . Ce4 4_656 87.45(3) yes
N252 4_656 Ce7 . Ce4 4_656 87.0(3) yes
Ce5 . Ce7 . Ce13 4_656 87.41(2) yes
N252 4_656 Ce7 . Ce13 4_656 95.9(3) yes
Ce4 4_656 Ce7 . Ce13 4_656 174.21(3) yes
Ce5 . Ce7 . Ce6 4_656 59.19(2) yes
N252 4_656 Ce7 . Ce6 4_656 96.4(3) yes
Ce4 4_656 Ce7 . Ce6 4_656 118.66(3) yes
Ce13 4_656 Ce7 . Ce6 4_656 56.13(2) yes
Ce5 . Ce7 . Ce9 4_656 120.46(3) yes
N252 4_656 Ce7 . Ce9 4_656 86.2(3) yes
Ce4 4_656 Ce7 . Ce9 4_656 67.06(2) yes
Ce13 4_656 Ce7 . Ce9 4_656 118.02(3) yes
Ce6 4_656 Ce7 . Ce9 4_656 173.76(3) yes
Ce5 . Ce7 . O22 4_656 93.1(2) yes
N252 4_656 Ce7 . O22 4_656 100.9(4) yes
Ce4 4_656 Ce7 . O22 4_656 36.2(2) yes
Ce13 4_656 Ce7 . O22 4_656 146.9(2) yes
Ce6 4_656 Ce7 . O22 4_656 147.3(3) yes
Ce5 . Ce7 . O27 4_656 87.2(2) yes
N252 4_656 Ce7 . O27 4_656 113.4(4) yes
Ce4 4_656 Ce7 . O27 4_656 147.5(2) yes
Ce13 4_656 Ce7 . O27 4_656 34.7(2) yes
Ce6 4_656 Ce7 . O27 4_656 85.3(2) yes
Ce5 . Ce7 . O20 4_656 34.2(2) yes
N252 4_656 Ce7 . O20 4_656 113.8(4) yes
Ce4 4_656 Ce7 . O20 4_656 88.0(2) yes
Ce13 4_656 Ce7 . O20 4_656 86.3(2) yes
Ce6 4_656 Ce7 . O20 4_656 35.3(2) yes
Ce5 . Ce7 . O18 4_656 82.7(2) yes
N252 4_656 Ce7 . O18 4_656 75.8(4) yes
Ce4 4_656 Ce7 . O18 4_656 32.3(3) yes
Ce13 4_656 Ce7 . O18 4_656 144.0(3) yes
Ce6 4_656 Ce7 . O18 4_656 89.5(3) yes
Ce5 . Ce7 . O24 4_656 86.8(2) yes
N252 4_656 Ce7 . O24 4_656 79.1(4) yes
Ce4 4_656 Ce7 . O24 4_656 143.7(3) yes
Ce13 4_656 Ce7 . O24 4_656 33.2(3) yes
Ce6 4_656 Ce7 . O24 4_656 32.6(3) yes
Ce5 . Ce7 . O23 4_656 35.3(2) yes
N252 4_656 Ce7 . O23 4_656 174.2(4) yes
Ce4 4_656 Ce7 . O23 4_656 88.3(2) yes
Ce13 4_656 Ce7 . O23 4_656 89.1(2) yes
Ce6 4_656 Ce7 . O23 4_656 88.9(2) yes
Ce5 . Ce7 . Ce12 . 59.06(2) yes
N252 4_656 Ce7 . Ce12 . 147.2(3) yes
Ce4 4_656 Ce7 . Ce12 . 119.79(3) yes
Ce13 4_656 Ce7 . Ce12 . 59.29(2) yes
Ce6 4_656 Ce7 . Ce12 . 87.13(2) yes
Ce9 4_656 Ce7 . O22 4_656 36.5(2) yes
Ce9 4_656 Ce7 . O27 4_656 88.4(2) yes
O22 4_656 Ce7 . O27 4_656 112.2(3) yes
Ce9 4_656 Ce7 . O20 4_656 147.7(2) yes
O22 4_656 Ce7 . O20 4_656 112.0(3) yes
O27 4_656 Ce7 . O20 4_656 104.8(3) yes
Ce9 4_656 Ce7 . O18 4_656 96.7(3) yes
O22 4_656 Ce7 . O18 4_656 68.5(3) yes
O27 4_656 Ce7 . O18 4_656 169.8(3) yes
O20 4_656 Ce7 . O18 4_656 66.4(3) yes
Ce9 4_656 Ce7 . O24 4_656 143.6(3) yes
O22 4_656 Ce7 . O24 4_656 179.9(4) yes
O27 4_656 Ce7 . O24 4_656 67.9(4) yes
O20 4_656 Ce7 . O24 4_656 67.9(3) yes
O18 4_656 Ce7 . O24 4_656 111.4(4) yes
Ce9 4_656 Ce7 . O23 4_656 88.8(2) yes
O22 4_656 Ce7 . O23 4_656 73.2(3) yes
O27 4_656 Ce7 . O23 4_656 69.4(3) yes
O20 4_656 Ce7 . O23 4_656 69.5(3) yes
O18 4_656 Ce7 . O23 4_656 101.8(3) yes
Ce9 4_656 Ce7 . Ce12 . 87.66(3) yes
O22 4_656 Ce7 . Ce12 . 92.9(2) yes
O27 4_656 Ce7 . Ce12 . 34.2(2) yes
O20 4_656 Ce7 . Ce12 . 87.5(2) yes
O18 4_656 Ce7 . Ce12 . 136.9(3) yes
O24 4_656 Ce7 . O23 4_656 106.8(3) yes
O24 4_656 Ce7 . Ce12 . 87.1(2) yes
O23 4_656 Ce7 . Ce12 . 35.2(2) yes
Ce5 . Ce8 . Ce13 4_656 87.26(2) yes
Ce5 . Ce8 . Ce4 . 87.75(3) yes
Ce13 4_656 Ce8 . Ce4 . 173.67(3) yes
Ce5 . Ce8 . Ce6 4_656 59.16(2) yes
Ce13 4_656 Ce8 . Ce6 4_656 56.17(2) yes
Ce4 . Ce8 . Ce6 4_656 117.74(3) yes
Ce5 . Ce8 . Ce9 . 120.00(3) yes
Ce13 4_656 Ce8 . Ce9 . 118.73(3) yes
Ce4 . Ce8 . Ce9 . 67.27(2) yes
Ce6 4_656 Ce8 . Ce9 . 174.35(3) yes
Ce5 . Ce8 . Ce12 . 59.07(2) yes
Ce13 4_656 Ce8 . Ce12 . 59.36(2) yes
Ce4 . Ce8 . Ce12 . 120.80(3) yes
Ce6 4_656 Ce8 . Ce12 . 87.34(2) yes
Ce9 . Ce8 . Ce12 . 87.66(3) yes
Ce5 . Ce8 . O17 . 82.4(3) yes
Ce13 4_656 Ce8 . O17 . 143.0(2) yes
Ce4 . Ce8 . O17 . 32.1(2) yes
Ce6 4_656 Ce8 . O17 . 88.4(2) yes
Ce9 . Ce8 . O17 . 97.0(2) yes
Ce5 . Ce8 . O19 . 34.5(2) yes
Ce13 4_656 Ce8 . O19 . 85.5(2) yes
Ce4 . Ce8 . O19 . 88.2(2) yes
Ce6 4_656 Ce8 . O19 . 34.6(2) yes
Ce9 . Ce8 . O19 . 147.7(2) yes
Ce5 . Ce8 . O21 . 87.1(3) yes
Ce13 4_656 Ce8 . O21 . 32.7(3) yes
Ce4 . Ce8 . O21 . 143.0(3) yes
Ce6 4_656 Ce8 . O21 . 33.2(3) yes
Ce9 . Ce8 . O21 . 143.8(3) yes
Ce5 . Ce8 . O22 . 93.2(2) yes
Ce13 4_656 Ce8 . O22 . 147.7(2) yes
Ce4 . Ce8 . O22 . 36.7(2) yes
Ce6 4_656 Ce8 . O22 . 146.9(2) yes
Ce9 . Ce8 . O22 . 36.2(2) yes
Ce5 . Ce8 . O23 . 35.2(2) yes
Ce13 4_656 Ce8 . O23 . 89.4(2) yes
Ce4 . Ce8 . O23 . 88.8(2) yes
Ce6 4_656 Ce8 . O23 . 89.1(2) yes
Ce9 . Ce8 . O23 . 88.4(2) yes
Ce5 . Ce8 . O26 . 136.8(3) yes
Ce13 4_656 Ce8 . O26 . 89.7(2) yes
Ce4 . Ce8 . O26 . 96.6(2) yes
Ce6 4_656 Ce8 . O26 . 144.3(2) yes
Ce9 . Ce8 . O26 . 32.0(2) yes
Ce5 . Ce8 . O28 . 87.2(2) yes
Ce13 4_656 Ce8 . O28 . 34.6(2) yes
Ce4 . Ce8 . O28 . 148.9(2) yes
Ce6 4_656 Ce8 . O28 . 85.4(2) yes
Ce9 . Ce8 . O28 . 89.0(2) yes
Ce5 . Ce8 . N234 . 148.3(3) yes
Ce13 4_656 Ce8 . N234 . 95.7(2) yes
Ce4 . Ce8 . N234 . 86.5(2) yes
Ce6 4_656 Ce8 . N234 . 96.6(2) yes
Ce9 . Ce8 . N234 . 86.1(2) yes
Ce12 . Ce8 . O17 . 137.0(3) yes
Ce12 . Ce8 . O19 . 87.5(2) yes
O17 . Ce8 . O19 . 66.2(3) yes
Ce12 . Ce8 . O21 . 87.0(2) yes
O17 . Ce8 . O21 . 111.0(4) yes
O19 . Ce8 . O21 . 67.7(4) yes
Ce12 . Ce8 . O22 . 93.5(2) yes
O17 . Ce8 . O22 . 68.7(3) yes
O19 . Ce8 . O22 . 112.4(3) yes
O21 . Ce8 . O22 . 179.5(3) yes
Ce12 . Ce8 . O23 . 35.5(2) yes
O17 . Ce8 . O23 . 101.7(3) yes
O19 . Ce8 . O23 . 69.7(3) yes
O21 . Ce8 . O23 . 107.1(3) yes
O22 . Ce8 . O23 . 73.4(3) yes
Ce12 . Ce8 . O26 . 82.6(2) yes
O17 . Ce8 . O26 . 121.6(3) yes
O19 . Ce8 . O26 . 170.1(3) yes
O21 . Ce8 . O26 . 111.8(4) yes
O22 . Ce8 . O26 . 68.2(3) yes
Ce12 . Ce8 . O28 . 34.4(2) yes
O17 . Ce8 . O28 . 169.6(4) yes
O19 . Ce8 . O28 . 104.4(3) yes
O21 . Ce8 . O28 . 67.3(3) yes
O22 . Ce8 . O28 . 113.1(3) yes
Ce12 . Ce8 . N234 . 146.6(3) yes
O17 . Ce8 . N234 . 76.3(4) yes
O19 . Ce8 . N234 . 114.1(4) yes
O21 . Ce8 . N234 . 79.0(3) yes
O22 . Ce8 . N234 . 100.5(3) yes
O23 . Ce8 . O26 . 101.7(3) yes
O23 . Ce8 . O28 . 69.9(3) yes
O26 . Ce8 . O28 . 67.3(3) yes
O23 . Ce8 . N234 . 173.9(3) yes
O26 . Ce8 . N234 . 74.9(4) yes
O28 . Ce8 . N234 . 112.7(3) yes
Ce8 . Ce9 . Ce7 4_656 60.13(2) yes
Ce8 . Ce9 . Ce10 . 60.49(2) yes
Ce7 4_656 Ce9 . Ce10 . 91.79(3) yes
Ce8 . Ce9 . Ce11 . 91.46(3) yes
Ce7 4_656 Ce9 . Ce11 . 60.78(2) yes
Ce10 . Ce9 . Ce11 . 62.37(3) yes
Ce8 . Ce9 . O22 . 37.4(2) yes
Ce7 4_656 Ce9 . O22 . 38.1(2) yes
Ce10 . Ce9 . O22 . 94.7(2) yes
Ce11 . Ce9 . O22 . 95.3(3) yes
Ce8 . Ce9 . O25 . 86.1(3) yes
Ce7 4_656 Ce9 . O25 . 33.2(3) yes
Ce10 . Ce9 . O25 . 87.7(3) yes
Ce11 . Ce9 . O25 . 33.1(3) yes
O22 . Ce9 . O25 . 71.4(4) yes
Ce8 . Ce9 . O26 . 33.7(3) yes
Ce7 4_656 Ce9 . O26 . 86.4(3) yes
Ce10 . Ce9 . O26 . 32.2(3) yes
Ce11 . Ce9 . O26 . 86.8(3) yes
O22 . Ce9 . O26 . 71.1(4) yes
Ce8 . Ce9 . O29 . 95.8(3) yes
Ce7 4_656 Ce9 . O29 . 95.7(3) yes
Ce10 . Ce9 . O29 . 39.4(3) yes
Ce11 . Ce9 . O29 . 38.7(3) yes
O22 . Ce9 . O29 . 120.7(4) yes
Ce8 . Ce9 . O33 . 110.0(3) yes
Ce7 4_656 Ce9 . O33 . 163.9(3) yes
Ce10 . Ce9 . O33 . 72.1(3) yes
Ce11 . Ce9 . O33 . 109.3(3) yes
O22 . Ce9 . O33 . 140.9(4) yes
Ce8 . Ce9 . O164 . 86.0(4) yes
Ce7 4_656 Ce9 . O164 . 119.8(4) yes
Ce10 . Ce9 . O164 . 114.0(4) yes
Ce11 . Ce9 . O164 . 176.4(4) yes
O22 . Ce9 . O164 . 84.3(4) yes
Ce8 . Ce9 . O176 . 121.3(3) yes
Ce7 4_656 Ce9 . O176 . 82.3(4) yes
Ce10 . Ce9 . O176 . 170.8(4) yes
Ce11 . Ce9 . O176 . 108.5(4) yes
O22 . Ce9 . O176 . 85.0(4) yes
Ce8 . Ce9 . O189 . 163.3(3) yes
Ce7 4_656 Ce9 . O189 . 109.3(3) yes
Ce10 . Ce9 . O189 . 109.7(3) yes
Ce11 . Ce9 . O189 . 71.8(3) yes
O22 . Ce9 . O189 . 141.2(4) yes
O25 . Ce9 . O26 . 100.1(4) yes
O25 . Ce9 . O29 . 71.8(4) yes
O26 . Ce9 . O29 . 71.5(4) yes
O25 . Ce9 . O33 . 141.3(4) yes
O26 . Ce9 . O33 . 80.2(4) yes
O29 . Ce9 . O33 . 71.7(4) yes
O25 . Ce9 . O164 . 148.9(4) yes
O26 . Ce9 . O164 . 89.6(5) yes
O29 . Ce9 . O164 . 138.9(4) yes
O33 . Ce9 . O164 . 69.2(5) yes
O25 . Ce9 . O176 . 83.5(5) yes
O26 . Ce9 . O176 . 152.9(4) yes
O29 . Ce9 . O176 . 133.9(4) yes
O33 . Ce9 . O176 . 113.6(5) yes
O164 . Ce9 . O176 . 75.1(6) yes
O25 . Ce9 . O189 . 79.8(4) yes
O26 . Ce9 . O189 . 140.9(4) yes
O29 . Ce9 . O189 . 71.5(4) yes
O33 . Ce9 . O189 . 76.8(4) yes
O164 . Ce9 . O189 . 110.7(5) yes
O176 . Ce9 . O189 . 66.1(4) yes
O30 4_656 Ce10 . Ce13 4_656 48.3(3) yes
O30 4_656 Ce10 . Ce9 . 150.8(2) yes
Ce13 4_656 Ce10 . Ce9 . 120.52(3) yes
O30 4_656 Ce10 . Ce12 . 60.9(2) yes
Ce13 4_656 Ce10 . Ce12 . 60.36(2) yes
Ce9 . Ce10 . Ce12 . 89.92(3) yes
O30 4_656 Ce10 . Ce14 . 48.8(3) yes
Ce13 4_656 Ce10 . Ce14 . 93.02(3) yes
Ce9 . Ce10 . Ce14 . 117.63(3) yes
Ce12 . Ce10 . Ce14 . 61.43(3) yes
O30 4_656 Ce10 . O26 . 136.3(4) yes
Ce13 4_656 Ce10 . O26 . 91.6(3) yes
Ce9 . Ce10 . O26 . 32.0(3) yes
Ce12 . Ce10 . O26 . 86.3(3) yes
Ce14 . Ce10 . O26 . 139.0(3) yes
O30 4_656 Ce10 . O28 . 66.6(3) yes
Ce13 4_656 Ce10 . O28 . 34.4(2) yes
Ce9 . Ce10 . O28 . 91.2(2) yes
Ce12 . Ce10 . O28 . 35.9(2) yes
Ce14 . Ce10 . O28 . 92.2(2) yes
O30 4_656 Ce10 . O29 . 132.2(4) yes
Ce13 4_656 Ce10 . O29 . 149.8(3) yes
Ce9 . Ce10 . O29 . 40.2(3) yes
Ce12 . Ce10 . O29 . 92.5(3) yes
Ce14 . Ce10 . O29 . 84.1(3) yes
O30 4_656 Ce10 . O31 . 69.8(3) yes
Ce13 4_656 Ce10 . O31 . 92.4(2) yes
Ce9 . Ce10 . O31 . 85.6(2) yes
Ce12 . Ce10 . O31 . 35.5(2) yes
Ce14 . Ce10 . O31 . 38.4(2) yes
O30 4_656 Ce10 . O34 . 137.1(4) yes
Ce13 4_656 Ce10 . O34 . 127.9(3) yes
Ce9 . Ce10 . O34 . 72.1(3) yes
Ce12 . Ce10 . O34 . 161.9(3) yes
Ce14 . Ce10 . O34 . 127.7(3) yes
O30 4_656 Ce10 . O46 . 74.3(4) yes
Ce13 4_656 Ce10 . O46 . 43.4(3) yes
Ce9 . Ce10 . O46 . 117.5(3) yes
Ce12 . Ce10 . O46 . 103.1(3) yes
Ce14 . Ce10 . O46 . 122.2(3) yes
O30 4_656 Ce10 . O215 . 70.4(4) yes
Ce13 4_656 Ce10 . O215 . 117.5(3) yes
Ce9 . Ce10 . O215 . 118.8(3) yes
Ce12 . Ce10 . O215 . 102.8(3) yes
Ce14 . Ce10 . O215 . 41.4(3) yes
O30 4_656 Ce10 . O216 . 68.3(4) yes
Ce13 4_656 Ce10 . O216 . 91.4(3) yes
Ce9 . Ce10 . O216 . 140.1(3) yes
Ce12 . Ce10 . O216 . 128.6(3) yes
Ce14 . Ce10 . O216 . 80.2(3) yes
O30 4_656 Ce10 . C217 . 69.5(4) yes
Ce13 4_656 Ce10 . C217 . 107.7(4) yes
Ce9 . Ce10 . C217 . 131.5(4) yes
Ce12 . Ce10 . C217 . 120.0(4) yes
Ce14 . Ce10 . C217 . 61.1(4) yes
O26 . Ce10 . O28 . 70.0(4) yes
O26 . Ce10 . O29 . 72.2(4) yes
O28 . Ce10 . O29 . 115.5(4) yes
O26 . Ce10 . O31 . 100.7(3) yes
O28 . Ce10 . O31 . 71.3(3) yes
O29 . Ce10 . O31 . 66.9(3) yes
O26 . Ce10 . O34 . 77.9(4) yes
O28 . Ce10 . O34 . 140.1(4) yes
O29 . Ce10 . O34 . 74.5(4) yes
O31 . Ce10 . O34 . 139.6(4) yes
O26 . Ce10 . O46 . 87.4(4) yes
O28 . Ce10 . O46 . 70.8(4) yes
O29 . Ce10 . O46 . 153.5(4) yes
O31 . Ce10 . O46 . 135.5(4) yes
O34 . Ce10 . O46 . 84.9(4) yes
O26 . Ce10 . O215 . 150.4(4) yes
O28 . Ce10 . O215 . 131.7(4) yes
O29 . Ce10 . O215 . 79.2(4) yes
O31 . Ce10 . O215 . 74.3(3) yes
O34 . Ce10 . O215 . 87.3(4) yes
O26 . Ce10 . O216 . 140.4(4) yes
O28 . Ce10 . O216 . 125.2(4) yes
O29 . Ce10 . O216 . 117.5(4) yes
O31 . Ce10 . O216 . 118.7(4) yes
O34 . Ce10 . O216 . 69.3(4) yes
O26 . Ce10 . C217 . 152.6(4) yes
O28 . Ce10 . C217 . 135.8(4) yes
O29 . Ce10 . C217 . 97.2(5) yes
O31 . Ce10 . C217 . 97.9(5) yes
O34 . Ce10 . C217 . 74.9(4) yes
O46 . Ce10 . O215 . 117.0(4) yes
O46 . Ce10 . O216 . 68.5(4) yes
O215 . Ce10 . O216 . 50.5(4) yes
O46 . Ce10 . C217 . 93.3(5) yes
O215 . Ce10 . C217 . 25.5(4) yes
O216 . Ce10 . C217 . 25.3(5) yes
Ce9 . Ce11 . Ce12 . 90.22(3) yes
Ce9 . Ce11 . Ce13 . 120.53(3) yes
Ce12 . Ce11 . Ce13 . 60.77(2) yes
Ce9 . Ce11 . Ce14 . 117.85(3) yes
Ce12 . Ce11 . Ce14 . 61.56(3) yes
Ce13 . Ce11 . Ce14 . 93.57(3) yes
Ce9 . Ce11 . O25 . 32.4(3) yes
Ce12 . Ce11 . O25 . 86.4(3) yes
Ce13 . Ce11 . O25 . 91.1(3) yes
Ce14 . Ce11 . O25 . 139.5(3) yes
Ce9 . Ce11 . O27 . 90.8(2) yes
Ce12 . Ce11 . O27 . 36.1(2) yes
Ce13 . Ce11 . O27 . 35.0(2) yes
Ce14 . Ce11 . O27 . 92.8(2) yes
O25 . Ce11 . O27 . 69.2(3) yes
Ce9 . Ce11 . O29 . 40.1(3) yes
Ce12 . Ce11 . O29 . 93.4(3) yes
Ce13 . Ce11 . O29 . 150.7(3) yes
Ce14 . Ce11 . O29 . 84.6(3) yes
O25 . Ce11 . O29 . 72.5(4) yes
Ce9 . Ce11 . O30 . 151.4(2) yes
Ce12 . Ce11 . O30 . 61.3(2) yes
Ce13 . Ce11 . O30 . 48.8(3) yes
Ce14 . Ce11 . O30 . 48.9(3) yes
O25 . Ce11 . O30 . 136.4(4) yes
Ce9 . Ce11 . O31 . 86.0(2) yes
Ce12 . Ce11 . O31 . 35.6(2) yes
Ce13 . Ce11 . O31 . 92.9(2) yes
Ce14 . Ce11 . O31 . 38.4(2) yes
O25 . Ce11 . O31 . 101.2(4) yes
Ce9 . Ce11 . O150 . 116.2(3) yes
Ce12 . Ce11 . O150 . 101.4(2) yes
Ce13 . Ce11 . O150 . 41.5(2) yes
Ce14 . Ce11 . O150 . 122.7(3) yes
O25 . Ce11 . O150 . 85.5(4) yes
Ce9 . Ce11 . O151 . 139.2(3) yes
Ce12 . Ce11 . O151 . 128.3(3) yes
Ce13 . Ce11 . O151 . 77.1(3) yes
Ce14 . Ce11 . O151 . 95.1(3) yes
O25 . Ce11 . O151 . 125.1(4) yes
Ce9 . Ce11 . C152 . 127.1(4) yes
Ce12 . Ce11 . C152 . 121.9(3) yes
Ce13 . Ce11 . C152 . 61.9(4) yes
Ce14 . Ce11 . C152 . 114.5(4) yes
O25 . Ce11 . C152 . 103.2(5) yes
Ce9 . Ce11 . O190 . 71.8(3) yes
Ce12 . Ce11 . O190 . 160.8(3) yes
Ce13 . Ce11 . O190 . 122.6(3) yes
Ce14 . Ce11 . O190 . 132.6(3) yes
O25 . Ce11 . O190 . 74.9(4) yes
Ce9 . Ce11 . O202 . 115.9(3) yes
Ce12 . Ce11 . O202 . 107.7(3) yes
Ce13 . Ce11 . O202 . 121.9(3) yes
Ce14 . Ce11 . O202 . 46.3(3) yes
O25 . Ce11 . O202 . 147.0(4) yes
O27 . Ce11 . O29 . 115.8(4) yes
O27 . Ce11 . O30 . 67.6(3) yes
O29 . Ce11 . O30 . 132.9(4) yes
O27 . Ce11 . O31 . 71.6(3) yes
O29 . Ce11 . O31 . 67.8(4) yes
O30 . Ce11 . O31 . 70.0(4) yes
O27 . Ce11 . O150 . 68.9(4) yes
O29 . Ce11 . O150 . 152.6(4) yes
O30 . Ce11 . O150 . 74.4(4) yes
O31 . Ce11 . O150 . 134.3(3) yes
O27 . Ce11 . O151 . 112.0(4) yes
O29 . Ce11 . O151 . 132.1(4) yes
O30 . Ce11 . O151 . 68.8(4) yes
O31 . Ce11 . O151 . 132.4(4) yes
O150 . Ce11 . O151 . 50.8(4) yes
O27 . Ce11 . C152 . 94.0(4) yes
O29 . Ce11 . C152 . 144.4(4) yes
O30 . Ce11 . C152 . 74.9(4) yes
O31 . Ce11 . C152 . 144.9(4) yes
O150 . Ce11 . C152 . 26.7(5) yes
O27 . Ce11 . O190 . 134.5(4) yes
O29 . Ce11 . O190 . 77.2(4) yes
O30 . Ce11 . O190 . 136.7(4) yes
O31 . Ce11 . O190 . 144.0(4) yes
O150 . Ce11 . O190 . 81.5(4) yes
O27 . Ce11 . O202 . 137.7(4) yes
O29 . Ce11 . O202 . 76.9(4) yes
O30 . Ce11 . O202 . 74.9(4) yes
O31 . Ce11 . O202 . 77.9(4) yes
O150 . Ce11 . O202 . 119.1(4) yes
O151 . Ce11 . C152 . 25.1(4) yes
O151 . Ce11 . O190 . 68.1(4) yes
C152 . Ce11 . O190 . 67.8(5) yes
O151 . Ce11 . O202 . 69.4(4) yes
C152 . Ce11 . O202 . 94.5(5) yes
O190 . Ce11 . O202 . 86.7(4) yes
Ce8 4_656 Ce12 . Ce8 . 121.18(4) yes
Ce8 4_656 Ce12 . Ce7 . 59.02(2) yes
Ce8 . Ce12 . Ce7 . 91.67(3) yes
Ce8 4_656 Ce12 . Ce7 4_656 91.67(3) yes
Ce8 . Ce12 . Ce7 4_656 59.02(2) yes
Ce7 . Ce12 . Ce7 4_656 120.72(4) yes
Ce8 4_656 Ce12 . Ce10 4_656 59.91(2) yes
Ce8 . Ce12 . Ce10 4_656 177.82(2) yes
Ce7 . Ce12 . Ce10 4_656 90.505(19) yes
Ce7 4_656 Ce12 . Ce10 4_656 119.515(19) yes
Ce8 4_656 Ce12 . Ce10 . 177.82(2) yes
Ce8 . Ce12 . Ce10 . 59.91(2) yes
Ce7 . Ce12 . Ce10 . 119.515(19) yes
Ce7 4_656 Ce12 . Ce10 . 90.505(19) yes
Ce10 4_656 Ce12 . Ce10 . 119.07(4) yes
Ce8 4_656 Ce12 . Ce11 4_656 90.56(2) yes
Ce8 . Ce12 . Ce11 4_656 119.151(19) yes
Ce7 . Ce12 . Ce11 4_656 60.08(2) yes
Ce7 4_656 Ce12 . Ce11 4_656 177.68(2) yes
Ce10 4_656 Ce12 . Ce11 4_656 62.27(2) yes
Ce8 4_656 Ce12 . Ce11 . 119.151(19) yes
Ce8 . Ce12 . Ce11 . 90.56(2) yes
Ce7 . Ce12 . Ce11 . 177.68(2) yes
Ce7 4_656 Ce12 . Ce11 . 60.08(2) yes
Ce10 4_656 Ce12 . Ce11 . 87.27(3) yes
Ce8 4_656 Ce12 . O23 4_656 34.7(2) yes
Ce8 . Ce12 . O23 4_656 92.1(2) yes
Ce7 . Ce12 . O23 4_656 34.2(2) yes
Ce7 4_656 Ce12 . O23 4_656 92.0(2) yes
Ce10 4_656 Ce12 . O23 4_656 89.6(2) yes
Ce8 4_656 Ce12 . O28 4_656 35.4(2) yes
Ce8 . Ce12 . O28 4_656 143.8(3) yes
Ce7 . Ce12 . O28 4_656 90.1(2) yes
Ce7 4_656 Ce12 . O28 4_656 89.4(3) yes
Ce10 4_656 Ce12 . O28 4_656 35.9(2) yes
Ce8 4_656 Ce12 . O31 4_656 87.7(2) yes
Ce8 . Ce12 . O31 4_656 145.4(2) yes
Ce7 . Ce12 . O31 4_656 87.7(2) yes
Ce7 4_656 Ce12 . O31 4_656 146.0(2) yes
Ce10 4_656 Ce12 . O31 4_656 35.0(2) yes
Ce8 4_656 Ce12 . O27 4_656 89.7(2) yes
Ce8 . Ce12 . O27 4_656 89.6(2) yes
Ce7 . Ce12 . O27 4_656 35.2(2) yes
Ce7 4_656 Ce12 . O27 4_656 143.5(2) yes
Ce10 4_656 Ce12 . O27 4_656 92.4(2) yes
Ce8 4_656 Ce12 . O23 . 92.1(2) yes
Ce8 . Ce12 . O23 . 34.7(2) yes
Ce7 . Ce12 . O23 . 92.0(2) yes
Ce7 4_656 Ce12 . O23 . 34.2(2) yes
Ce10 4_656 Ce12 . O23 . 144.9(2) yes
Ce8 4_656 Ce12 . O27 . 89.6(2) yes
Ce8 . Ce12 . O27 . 89.7(2) yes
Ce7 . Ce12 . O27 . 143.5(2) yes
Ce7 4_656 Ce12 . O27 . 35.2(2) yes
Ce10 4_656 Ce12 . O27 . 88.4(2) yes
Ce8 4_656 Ce12 . O28 . 143.8(3) yes
Ce8 . Ce12 . O28 . 35.4(2) yes
Ce7 . Ce12 . O28 . 89.4(3) yes
Ce7 4_656 Ce12 . O28 . 90.1(2) yes
Ce10 4_656 Ce12 . O28 . 144.9(2) yes
Ce8 4_656 Ce12 . O31 . 145.4(2) yes
Ce8 . Ce12 . O31 . 87.7(2) yes
Ce7 . Ce12 . O31 . 146.0(2) yes
Ce7 4_656 Ce12 . O31 . 87.7(2) yes
Ce10 4_656 Ce12 . O31 . 90.6(2) yes
Ce10 . Ce12 . Ce11 4_656 87.27(3) yes
Ce10 . Ce12 . Ce11 . 62.27(2) yes
Ce11 4_656 Ce12 . Ce11 . 119.21(4) yes
Ce10 . Ce12 . O23 4_656 144.9(2) yes
Ce11 4_656 Ce12 . O23 4_656 89.4(2) yes
Ce11 . Ce12 . O23 4_656 145.1(2) yes
Ce10 . Ce12 . O28 4_656 144.9(2) yes
Ce11 4_656 Ce12 . O28 4_656 92.8(3) yes
Ce11 . Ce12 . O28 4_656 87.7(2) yes
O23 4_656 Ce12 . O28 4_656 70.1(3) yes
Ce10 . Ce12 . O31 4_656 90.6(2) yes
Ce11 4_656 Ce12 . O31 4_656 34.8(2) yes
Ce11 . Ce12 . O31 4_656 90.8(2) yes
O23 4_656 Ce12 . O31 4_656 106.0(3) yes
O28 4_656 Ce12 . O31 4_656 70.8(3) yes
Ce10 . Ce12 . O27 4_656 88.4(2) yes
Ce11 4_656 Ce12 . O27 4_656 35.8(2) yes
Ce11 . Ce12 . O27 4_656 145.5(2) yes
O23 4_656 Ce12 . O27 4_656 69.4(3) yes
O28 4_656 Ce12 . O27 4_656 111.5(3) yes
Ce10 . Ce12 . O23 . 89.6(2) yes
Ce11 4_656 Ce12 . O23 . 145.1(2) yes
Ce11 . Ce12 . O23 . 89.4(2) yes
O23 4_656 Ce12 . O23 . 73.7(5) yes
O28 4_656 Ce12 . O23 . 109.1(3) yes
Ce10 . Ce12 . O27 . 92.4(2) yes
Ce11 4_656 Ce12 . O27 . 145.5(2) yes
Ce11 . Ce12 . O27 . 35.8(2) yes
O23 4_656 Ce12 . O27 . 109.3(3) yes
O28 4_656 Ce12 . O27 . 68.5(3) yes
Ce10 . Ce12 . O28 . 35.9(2) yes
Ce11 4_656 Ce12 . O28 . 87.7(2) yes
Ce11 . Ce12 . O28 . 92.8(3) yes
O23 4_656 Ce12 . O28 . 109.1(3) yes
O28 4_656 Ce12 . O28 . 179.1(5) yes
Ce10 . Ce12 . O31 . 35.0(2) yes
Ce11 4_656 Ce12 . O31 . 90.8(2) yes
Ce11 . Ce12 . O31 . 34.8(2) yes
O23 4_656 Ce12 . O31 . 179.7(3) yes
O28 4_656 Ce12 . O31 . 110.0(3) yes
O31 4_656 Ce12 . O27 4_656 70.5(3) yes
O31 4_656 Ce12 . O23 . 179.7(3) yes
O27 4_656 Ce12 . O23 . 109.3(3) yes
O31 4_656 Ce12 . O27 . 110.8(3) yes
O27 4_656 Ce12 . O27 . 178.5(5) yes
O23 . Ce12 . O27 . 69.4(3) yes
O31 4_656 Ce12 . O28 . 110.0(3) yes
O27 4_656 Ce12 . O28 . 68.5(3) yes
O23 . Ce12 . O28 . 70.1(3) yes
O27 . Ce12 . O28 . 111.5(3) yes
O31 4_656 Ce12 . O31 . 74.3(5) yes
O27 4_656 Ce12 . O31 . 110.8(3) yes
O23 . Ce12 . O31 . 106.0(3) yes
O27 . Ce12 . O31 . 70.5(3) yes
O28 . Ce12 . O31 . 70.8(3) yes
Ce8 4_656 Ce13 . Ce7 4_656 93.67(3) yes
Ce8 4_656 Ce13 . Ce10 4_656 60.22(2) yes
Ce7 4_656 Ce13 . Ce10 4_656 120.68(3) yes
Ce8 4_656 Ce13 . O46 4_656 72.2(2) yes
Ce7 4_656 Ce13 . O46 4_656 160.2(3) yes
Ce10 4_656 Ce13 . O46 4_656 40.3(3) yes
Ce8 4_656 Ce13 . Ce11 . 120.52(3) yes
Ce7 4_656 Ce13 . Ce11 . 60.66(2) yes
Ce10 4_656 Ce13 . Ce11 . 86.81(3) yes
O46 4_656 Ce13 . Ce11 . 114.2(2) yes
Ce8 4_656 Ce13 . O47 4_656 123.0(3) yes
Ce7 4_656 Ce13 . O47 4_656 142.5(3) yes
Ce10 4_656 Ce13 . O47 4_656 77.7(3) yes
O46 4_656 Ce13 . O47 4_656 51.2(4) yes
Ce11 . Ce13 . O47 4_656 91.0(3) yes
Ce8 4_656 Ce13 . C48 4_656 98.0(4) yes
Ce7 4_656 Ce13 . C48 4_656 166.5(4) yes
Ce10 4_656 Ce13 . C48 4_656 60.8(3) yes
O46 4_656 Ce13 . C48 4_656 26.8(4) yes
Ce11 . Ce13 . C48 4_656 107.1(4) yes
Ce8 4_656 Ce13 . O28 4_656 36.4(2) yes
Ce7 4_656 Ce13 . O28 4_656 91.7(3) yes
Ce10 4_656 Ce13 . O28 4_656 35.1(3) yes
O46 4_656 Ce13 . O28 4_656 68.6(4) yes
Ce11 . Ce13 . O28 4_656 88.1(3) yes
Ce8 4_656 Ce13 . O21 4_656 34.4(2) yes
Ce7 4_656 Ce13 . O21 4_656 93.1(3) yes
Ce10 4_656 Ce13 . O21 4_656 90.0(3) yes
O46 4_656 Ce13 . O21 4_656 83.0(4) yes
Ce11 . Ce13 . O21 4_656 146.3(3) yes
Ce8 4_656 Ce13 . O24 . 92.6(2) yes
Ce7 4_656 Ce13 . O24 . 34.6(2) yes
Ce10 4_656 Ce13 . O24 . 145.8(2) yes
O46 4_656 Ce13 . O24 . 154.8(3) yes
Ce11 . Ce13 . O24 . 90.8(2) yes
Ce8 4_656 Ce13 . O27 . 91.6(2) yes
Ce7 4_656 Ce13 . O27 . 36.4(2) yes
Ce10 4_656 Ce13 . O27 . 88.3(2) yes
O46 4_656 Ce13 . O27 . 127.9(3) yes
Ce11 . Ce13 . O27 . 35.4(2) yes
Ce8 4_656 Ce13 . O30 . 99.9(2) yes
Ce7 4_656 Ce13 . O30 . 100.3(2) yes
Ce10 4_656 Ce13 . O30 . 45.1(2) yes
O46 4_656 Ce13 . O30 . 69.7(3) yes
Ce11 . Ce13 . O30 . 45.2(2) yes
Ce8 4_656 Ce13 . O138 . 110.8(3) yes
Ce7 4_656 Ce13 . O138 . 109.5(3) yes
Ce10 4_656 Ce13 . O138 . 129.1(3) yes
O46 4_656 Ce13 . O138 . 88.8(4) yes
Ce11 . Ce13 . O138 . 127.8(3) yes
Ce8 4_656 Ce13 . O150 . 161.7(3) yes
Ce7 4_656 Ce13 . O150 . 72.1(3) yes
Ce10 4_656 Ce13 . O150 . 116.7(3) yes
O46 4_656 Ce13 . O150 . 118.3(4) yes
Ce11 . Ce13 . O150 . 42.5(3) yes
O47 4_656 Ce13 . C48 4_656 25.0(4) yes
O47 4_656 Ce13 . O28 4_656 112.7(4) yes
C48 4_656 Ce13 . O28 4_656 93.6(4) yes
O47 4_656 Ce13 . O21 4_656 121.1(4) yes
C48 4_656 Ce13 . O21 4_656 100.4(5) yes
O28 4_656 Ce13 . O21 4_656 70.8(3) yes
O47 4_656 Ce13 . O24 . 136.4(4) yes
C48 4_656 Ce13 . O24 . 150.3(4) yes
O28 4_656 Ce13 . O24 . 110.8(3) yes
O21 4_656 Ce13 . O24 . 73.6(4) yes
O47 4_656 Ce13 . O27 . 125.6(4) yes
C48 4_656 Ce13 . O27 . 135.9(4) yes
O28 4_656 Ce13 . O27 . 69.7(3) yes
O21 4_656 Ce13 . O27 . 111.0(4) yes
O24 . Ce13 . O27 . 70.9(3) yes
O47 4_656 Ce13 . O30 . 68.5(4) yes
C48 4_656 Ce13 . O30 . 71.0(4) yes
O28 4_656 Ce13 . O30 . 64.5(3) yes
O21 4_656 Ce13 . O30 . 133.5(3) yes
O24 . Ce13 . O30 . 134.2(3) yes
O47 4_656 Ce13 . O138 . 67.2(4) yes
C48 4_656 Ce13 . O138 . 72.6(4) yes
O28 4_656 Ce13 . O138 . 143.7(4) yes
O21 4_656 Ce13 . O138 . 78.7(4) yes
O24 . Ce13 . O138 . 77.7(4) yes
O47 4_656 Ce13 . O150 . 70.4(4) yes
C48 4_656 Ce13 . O150 . 95.0(5) yes
O28 4_656 Ce13 . O150 . 130.1(4) yes
O21 4_656 Ce13 . O150 . 153.2(4) yes
O24 . Ce13 . O150 . 82.1(4) yes
O27 . Ce13 . O30 . 64.9(3) yes
O27 . Ce13 . O138 . 142.2(4) yes
O30 . Ce13 . O138 . 135.0(3) yes
O27 . Ce13 . O150 . 70.1(4) yes
O30 . Ce13 . O150 . 72.3(3) yes
O138 . Ce13 . O150 . 85.3(4) yes
O202 4_656 Ce14 . Ce10 4_656 76.9(3) yes
O202 4_656 Ce14 . Ce10 . 111.1(3) yes
Ce10 4_656 Ce14 . Ce10 . 118.08(4) yes
O202 4_656 Ce14 . Ce11 . 156.0(3) yes
Ce10 4_656 Ce14 . Ce11 . 86.55(3) yes
Ce10 . Ce14 . Ce11 . 61.81(2) yes
O202 4_656 Ce14 . Ce11 4_656 38.8(2) yes
Ce10 4_656 Ce14 . Ce11 4_656 61.81(2) yes
Ce10 . Ce14 . Ce11 4_656 86.55(3) yes
Ce11 . Ce14 . Ce11 4_656 117.66(4) yes
O202 4_656 Ce14 . O30 4_656 66.7(3) yes
Ce10 4_656 Ce14 . O30 4_656 99.8(2) yes
Ce10 . Ce14 . O30 4_656 45.2(2) yes
Ce11 . Ce14 . O30 4_656 99.9(2) yes
Ce11 4_656 Ce14 . O30 4_656 44.8(2) yes
O202 4_656 Ce14 . O203 4_656 49.6(4) yes
Ce10 4_656 Ce14 . O203 4_656 118.6(3) yes
Ce10 . Ce14 . O203 4_656 108.7(3) yes
Ce11 . Ce14 . O203 4_656 153.0(3) yes
Ce11 4_656 Ce14 . O203 4_656 85.1(3) yes
O202 4_656 Ce14 . O215 4_656 66.5(4) yes
Ce10 4_656 Ce14 . O215 4_656 42.7(3) yes
Ce10 . Ce14 . O215 4_656 160.6(3) yes
Ce11 . Ce14 . O215 4_656 111.9(3) yes
Ce11 4_656 Ce14 . O215 4_656 80.6(3) yes
O202 4_656 Ce14 . O31 4_656 68.3(3) yes
Ce10 4_656 Ce14 . O31 4_656 35.6(2) yes
Ce10 . Ce14 . O31 4_656 88.3(2) yes
Ce11 . Ce14 . O31 4_656 88.2(2) yes
Ce11 4_656 Ce14 . O31 4_656 35.2(2) yes
O202 4_656 Ce14 . C204 4_656 24.6(4) yes
Ce10 4_656 Ce14 . C204 4_656 96.2(4) yes
Ce10 . Ce14 . C204 4_656 114.9(4) yes
Ce11 . Ce14 . C204 4_656 176.6(4) yes
Ce11 4_656 Ce14 . C204 4_656 62.2(4) yes
O202 4_656 Ce14 . O30 . 122.1(3) yes
Ce10 4_656 Ce14 . O30 . 45.2(2) yes
Ce10 . Ce14 . O30 . 99.8(2) yes
Ce11 . Ce14 . O30 . 44.8(2) yes
Ce11 4_656 Ce14 . O30 . 99.9(2) yes
O202 4_656 Ce14 . O31 . 125.7(3) yes
Ce10 4_656 Ce14 . O31 . 88.3(2) yes
Ce10 . Ce14 . O31 . 35.6(2) yes
Ce11 . Ce14 . O31 . 35.2(2) yes
Ce11 4_656 Ce14 . O31 . 88.2(2) yes
O202 4_656 Ce14 . O202 . 165.0(5) yes
Ce10 4_656 Ce14 . O202 . 111.1(3) yes
Ce10 . Ce14 . O202 . 76.9(3) yes
Ce11 . Ce14 . O202 . 38.8(2) yes
Ce11 4_656 Ce14 . O202 . 156.0(3) yes
O202 4_656 Ce14 . O203 . 116.5(4) yes
Ce10 4_656 Ce14 . O203 . 108.7(3) yes
Ce10 . Ce14 . O203 . 118.6(3) yes
Ce11 . Ce14 . O203 . 85.1(3) yes
Ce11 4_656 Ce14 . O203 . 153.0(3) yes
O202 4_656 Ce14 . C204 . 140.9(5) yes
Ce10 4_656 Ce14 . C204 . 114.9(4) yes
Ce10 . Ce14 . C204 . 96.2(4) yes
Ce11 . Ce14 . C204 . 62.2(4) yes
Ce11 4_656 Ce14 . C204 . 176.6(4) yes
O202 4_656 Ce14 . O215 . 110.2(4) yes
Ce10 4_656 Ce14 . O215 . 160.6(3) yes
Ce10 . Ce14 . O215 . 42.7(3) yes
Ce11 . Ce14 . O215 . 80.6(3) yes
Ce11 4_656 Ce14 . O215 . 111.9(3) yes
O30 4_656 Ce14 . O203 4_656 86.0(4) yes
O30 4_656 Ce14 . O215 4_656 125.2(3) yes
O203 4_656 Ce14 . O215 4_656 84.7(4) yes
O30 4_656 Ce14 . O31 4_656 64.5(3) yes
O203 4_656 Ce14 . O31 4_656 117.7(4) yes
O215 4_656 Ce14 . O31 4_656 72.8(3) yes
O30 4_656 Ce14 . C204 4_656 77.6(4) yes
O203 4_656 Ce14 . C204 4_656 25.3(4) yes
O215 4_656 Ce14 . C204 4_656 71.5(5) yes
O31 4_656 Ce14 . C204 4_656 92.8(4) yes
O30 4_656 Ce14 . O30 . 117.3(4) yes
O203 4_656 Ce14 . O30 . 151.3(4) yes
O215 4_656 Ce14 . O30 . 68.5(3) yes
O31 4_656 Ce14 . O30 . 65.0(3) yes
C204 4_656 Ce14 . O30 . 138.4(4) yes
O30 4_656 Ce14 . O31 . 65.0(3) yes
O203 4_656 Ce14 . O31 . 144.1(4) yes
O215 4_656 Ce14 . O31 . 128.8(4) yes
O31 4_656 Ce14 . O31 . 69.8(4) yes
C204 4_656 Ce14 . O31 . 142.6(4) yes
O30 4_656 Ce14 . O202 . 122.1(3) yes
O203 4_656 Ce14 . O202 . 116.5(4) yes
O215 4_656 Ce14 . O202 . 110.2(4) yes
O31 4_656 Ce14 . O202 . 125.7(3) yes
C204 4_656 Ce14 . O202 . 140.9(5) yes
O30 4_656 Ce14 . O203 . 151.3(4) yes
O203 4_656 Ce14 . O203 . 77.9(7) yes
O215 4_656 Ce14 . O203 . 77.2(4) yes
O31 4_656 Ce14 . O203 . 144.1(4) yes
C204 4_656 Ce14 . O203 . 96.0(5) yes
O30 4_656 Ce14 . C204 . 138.4(4) yes
O203 4_656 Ce14 . C204 . 96.0(5) yes
O215 4_656 Ce14 . C204 . 96.3(5) yes
O31 4_656 Ce14 . C204 . 142.6(4) yes
C204 4_656 Ce14 . C204 . 118.2(7) yes
O30 4_656 Ce14 . O215 . 68.5(3) yes
O203 4_656 Ce14 . O215 . 77.2(4) yes
O215 4_656 Ce14 . O215 . 156.7(5) yes
O31 4_656 Ce14 . O215 . 128.8(4) yes
C204 4_656 Ce14 . O215 . 96.3(5) yes
O30 . Ce14 . O31 . 64.5(3) yes
O30 . Ce14 . O202 . 66.7(3) yes
O31 . Ce14 . O202 . 68.3(3) yes
O30 . Ce14 . O203 . 86.0(4) yes
O31 . Ce14 . O203 . 117.7(4) yes
O202 . Ce14 . O203 . 49.6(4) yes
O30 . Ce14 . C204 . 77.6(4) yes
O31 . Ce14 . C204 . 92.8(4) yes
O202 . Ce14 . C204 . 24.6(4) yes
O203 . Ce14 . C204 . 25.3(4) yes
O30 . Ce14 . O215 . 125.2(3) yes
O31 . Ce14 . O215 . 72.8(3) yes
O202 . Ce14 . O215 . 66.5(4) yes
O203 . Ce14 . O215 . 84.7(4) yes
C204 . Ce14 . O215 . 71.5(5) yes
Ce4 4_656 O15 . Ce2 . 100.4(4) yes
Ce4 4_656 O15 . Ce3 4_656 101.5(4) yes
Ce2 . O15 . Ce3 4_656 107.4(4) yes
Ce4 4_656 O15 . H151 . 111.6 no
Ce2 . O15 . H151 . 115.9 no
Ce3 4_656 O15 . H151 . 117.8 no
Ce1 . O16 . Ce5 . 107.8(4) yes
Ce1 . O16 . Ce3 . 106.9(4) yes
Ce5 . O16 . Ce3 . 108.5(4) yes
Ce1 . O16 . Ce2 4_656 107.8(4) yes
Ce5 . O16 . Ce2 4_656 108.9(4) yes
Ce3 . O16 . Ce2 4_656 116.7(4) yes
Ce8 . O17 . Ce3 . 114.7(4) yes
Ce8 . O17 . Ce4 . 113.8(4) yes
Ce3 . O17 . Ce4 . 115.4(5) yes
Ce7 4_656 O18 . Ce4 . 113.8(4) yes
Ce7 4_656 O18 . Ce2 4_656 113.8(4) yes
Ce4 . O18 . Ce2 4_656 115.6(4) yes
Ce8 . O19 . Ce5 . 110.1(4) yes
Ce8 . O19 . Ce3 . 109.1(4) yes
Ce5 . O19 . Ce3 . 108.2(4) yes
Ce8 . O19 . Ce6 4_656 108.8(4) yes
Ce5 . O19 . Ce6 4_656 110.4(4) yes
Ce3 . O19 . Ce6 4_656 110.1(4) yes
Ce7 4_656 O20 . Ce6 . 108.2(4) yes
Ce7 4_656 O20 . Ce5 . 110.7(4) yes
Ce6 . O20 . Ce5 . 109.5(4) yes
Ce7 4_656 O20 . Ce2 4_656 108.9(4) yes
Ce6 . O20 . Ce2 4_656 110.5(4) yes
Ce5 . O20 . Ce2 4_656 109.0(4) yes
Ce8 . O21 . Ce6 4_656 112.1(4) yes
Ce8 . O21 . Ce13 4_656 112.9(4) yes
Ce6 4_656 O21 . Ce13 4_656 106.3(4) yes
Ce7 4_656 O22 . Ce8 . 103.8(4) yes
Ce7 4_656 O22 . Ce4 . 106.2(4) yes
Ce8 . O22 . Ce4 . 105.7(4) yes
Ce7 4_656 O22 . Ce9 . 105.3(4) yes
Ce8 . O22 . Ce9 . 106.3(4) yes
Ce4 . O22 . Ce9 . 127.4(5) yes
Ce12 . O23 . Ce5 . 106.2(4) yes
Ce12 . O23 . Ce8 . 109.7(4) yes
Ce5 . O23 . Ce8 . 110.3(4) yes
Ce12 . O23 . Ce7 4_656 110.6(4) yes
Ce5 . O23 . Ce7 4_656 110.4(4) yes
Ce8 . O23 . Ce7 4_656 109.6(4) yes
Ce7 4_656 O24 . Ce13 . 112.2(4) yes
Ce7 4_656 O24 . Ce6 . 113.1(4) yes
Ce13 . O24 . Ce6 . 106.2(4) yes
Ce7 4_656 O25 . Ce11 . 114.1(4) yes
Ce7 4_656 O25 . Ce9 . 115.0(4) yes
Ce11 . O25 . Ce9 . 114.5(5) yes
Ce8 . O26 . Ce10 . 114.1(4) yes
Ce8 . O26 . Ce9 . 114.3(4) yes
Ce10 . O26 . Ce9 . 115.8(5) yes
Ce7 4_656 O27 . Ce12 . 110.6(4) yes
Ce7 4_656 O27 . Ce11 . 108.8(4) yes
Ce12 . O27 . Ce11 . 108.1(4) yes
Ce7 4_656 O27 . Ce13 . 108.9(4) yes
Ce12 . O27 . Ce13 . 110.8(4) yes
Ce11 . O27 . Ce13 . 109.6(4) yes
Ce8 . O28 . Ce12 . 110.2(4) yes
Ce8 . O28 . Ce10 . 107.9(4) yes
Ce12 . O28 . Ce10 . 108.2(4) yes
Ce8 . O28 . Ce13 4_656 109.0(4) yes
Ce12 . O28 . Ce13 4_656 111.0(4) yes
Ce10 . O28 . Ce13 4_656 110.6(4) yes
Ce9 . O29 . Ce10 . 100.4(4) yes
Ce9 . O29 . Ce11 . 101.1(4) yes
Ce10 . O29 . Ce11 . 107.6(4) yes
Ce9 . O29 . H291 . 111.1 no
Ce10 . O29 . H291 . 116.0 no
Ce11 . O29 . H291 . 118.1 no
Ce10 4_656 O30 . Ce11 . 150.5(5) yes
Ce10 4_656 O30 . Ce13 . 86.6(3) yes
Ce11 . O30 . Ce13 . 86.0(3) yes
Ce10 4_656 O30 . Ce14 . 86.0(3) yes
Ce11 . O30 . Ce14 . 86.3(3) yes
Ce13 . O30 . Ce14 . 149.9(4) yes
Ce14 . O31 . Ce12 . 107.9(4) yes
Ce14 . O31 . Ce10 . 106.0(4) yes
Ce12 . O31 . Ce10 . 109.6(4) yes
Ce14 . O31 . Ce11 . 106.5(4) yes
Ce12 . O31 . Ce11 . 109.6(4) yes
Ce10 . O31 . Ce11 . 116.9(4) yes
Ce2 4_656 O32 . Ce3 4_656 151.0(5) yes
Ce2 4_656 O32 . Ce1 . 86.1(3) yes
Ce3 4_656 O32 . Ce1 . 86.9(3) yes
Ce2 4_656 O32 . Ce6 . 85.9(3) yes
Ce3 4_656 O32 . Ce6 . 86.2(3) yes
Ce1 . O32 . Ce6 . 150.0(4) yes
Ce9 . O33 . C35 . 132.7(12) yes
Ce10 . O34 . C35 . 135.9(12) yes
O33 . C35 . O34 . 126.7(18) yes
O33 . C35 . C36 . 118.9(19) yes
O34 . C35 . C36 . 114.4(19) yes
C35 . C36 . C37 . 125.4(14) yes
C35 . C36 . C45 . 128.5(14) yes
C37 . C36 . C45 . 105.85(6) yes
C36 . C37 . C38 . 129.02(6) yes
C36 . C37 . H371 . 115.5 no
C38 . C37 . H371 . 115.5 no
C37 . C38 . C43 . 118.52(6) yes
C37 . C38 . C39 . 122.86(11) yes
C43 . C38 . C39 . 118.53(6) yes
C43 . C42 . C41 . 118.52(6) yes
C43 . C42 . H421 . 120.0 no
C41 . C42 . H421 . 121.5 no
C42 . C43 . C38 . 119.05(6) yes
C42 . C43 . C44 . 121.82(11) yes
C38 . C43 . C44 . 119.04(6) yes
C43 . C44 . C45 . 118.51(6) yes
C43 . C44 . H441 . 119.7 no
C45 . C44 . H441 . 121.8 no
C36 . C45 . C44 . 129.02(6) yes
C36 . C45 . H451 . 116.6 no
C44 . C45 . H451 . 114.3 no
Ce13 4_656 O46 . Ce10 . 96.3(4) yes
Ce13 4_656 O46 . C48 . 88.9(10) yes
Ce10 . O46 . C48 . 131.1(10) yes
Ce13 4_656 O47 . C48 . 92.5(10) yes
Ce13 4_656 C48 . O46 . 64.3(9) yes
Ce13 4_656 C48 . O47 . 62.4(9) yes
O46 . C48 . O47 . 124.0(16) yes
Ce13 4_656 C48 . C49 . 157.2(12) yes
O46 . C48 . C49 . 115.0(17) yes
O47 . C48 . C49 . 120.7(16) yes
C48 . C49 . C50 . 120.1(18) yes
C48 . C49 . C58 . 123.2(20) yes
C50 . C49 . C58 . 116.5(19) yes
C49 . C50 . C51 . 124(2) yes
C49 . C50 . H501 . 117.8 no
C51 . C50 . H501 . 118.5 no
C50 . C51 . C52 . 127(3) yes
C50 . C51 . C56 . 118(2) yes
C52 . C51 . C56 . 115(2) yes
C51 . C52 . C53 . 126(3) yes
C51 . C52 . H521 . 115.4 no
C53 . C52 . H521 . 118.7 no
C52 . C53 . C54 . 115(3) yes
C52 . C53 . H531 . 121.1 no
C54 . C53 . H531 . 123.9 no
C53 . C54 . C55 . 124(4) yes
C53 . C54 . H541 . 115.1 no
C55 . C54 . H541 . 121.0 no
C54 . C55 . C56 . 120(4) yes
C54 . C55 . H551 . 118.6 no
C56 . C55 . H551 . 121.3 no
C51 . C56 . C55 . 119(3) yes
C51 . C56 . C57 . 118(2) yes
C55 . C56 . C57 . 123(3) yes
C56 . C57 . C58 . 123(2) yes
C56 . C57 . H571 . 117.6 no
C58 . C57 . H571 . 119.6 no
C49 . C58 . C57 . 122(2) yes
C49 . C58 . H581 . 118.5 no
C57 . C58 . H581 . 120.0 no
Ce4 . O59 . C61 . 129.3(12) yes
Ce3 . O60 . C61 . 134.5(12) yes
O60 . C61 . O59 . 126.2(18) yes
O60 . C61 . C62 . 114.6(17) yes
O59 . C61 . C62 . 119.2(19) yes
C61 . C62 . C63 . 121.7(18) yes
C61 . C62 . C71 . 119.8(18) yes
C63 . C62 . C71 . 118.4(18) yes
C62 . C63 . C64 . 124.9(19) yes
C62 . C63 . H631 . 117.6 no
C64 . C63 . H631 . 117.5 no
C63 . C64 . C65 . 127(2) yes
C63 . C64 . C69 . 113.8(20) yes
C65 . C64 . C69 . 119(2) yes
C64 . C65 . C66 . 124(3) yes
C64 . C65 . H651 . 118.3 no
C66 . C65 . H651 . 118.0 no
C65 . C66 . C67 . 117(3) yes
C65 . C66 . H661 . 122.7 no
C67 . C66 . H661 . 120.7 no
C66 . C67 . C68 . 122(3) yes
C66 . C67 . H671 . 119.8 no
C68 . C67 . H671 . 118.4 no
C67 . C68 . C69 . 122(3) yes
C67 . C68 . H681 . 120.0 no
C69 . C68 . H681 . 118.1 no
C64 . C69 . C68 . 117(2) yes
C64 . C69 . C70 . 121.8(19) yes
C68 . C69 . C70 . 121(2) yes
C69 . C70 . C71 . 120(2) yes
C69 . C70 . H701 . 119.3 no
C71 . C70 . H701 . 120.6 no
C62 . C71 . C70 . 121(2) yes
C62 . C71 . H711 . 119.0 no
C70 . C71 . H711 . 119.8 no
Ce1 . O72 . Ce3 . 95.2(4) yes
Ce1 . O72 . C74 . 86.4(11) yes
Ce3 . O72 . C74 . 154.6(12) yes
Ce1 . O73 . C74 . 97.3(12) yes
Ce1 . C74 . O72 . 67.8(10) yes
Ce1 . C74 . O73 . 58.8(10) yes
O72 . C74 . O73 . 126.0(18) yes
Ce1 . C74 . C75 . 165.7(11) yes
O72 . C74 . C75 . 114.5(19) yes
O73 . C74 . C75 . 119.2(20) yes
C74 . C75 . C76 . 124.0(12) yes
C74 . C75 . C84 . 119.4(12) yes
C76 . C75 . C84 . 116.61(6) yes
C75 . C76 . C77 . 122.43(6) yes
C75 . C76 . H761 . 118.9 no
C77 . C76 . H761 . 118.7 no
C76 . C77 . C78 . 121.66(9) yes
C76 . C77 . C82 . 119.16(6) yes
C78 . C77 . C82 . 119.16(6) yes
C77 . C78 . C79 . 122.43(6) yes
C77 . C78 . H781 . 118.6 no
C79 . C78 . H781 . 118.9 no
C78 . C79 . C80 . 116.62(6) yes
C78 . C79 . H791 . 121.8 no
C80 . C79 . H791 . 121.6 no
C79 . C80 . C81 . 122.44(6) yes
C79 . C80 . H801 . 119.1 no
C81 . C80 . H801 . 118.5 no
C80 . C81 . C82 . 119.17(6) yes
C80 . C81 . H811 . 120.7 no
C82 . C81 . H811 . 120.1 no
C81 . C82 . C77 . 120.17(6) yes
C81 . C82 . C83 . 119.62(10) yes
C77 . C82 . C83 . 120.17(6) yes
C82 . C83 . C84 . 119.17(6) yes
C82 . C83 . H831 . 120.1 no
C84 . C83 . H831 . 120.7 no
C75 . C84 . C83 . 122.43(6) yes
C75 . C84 . H841 . 119.1 no
C83 . C84 . H841 . 118.5 no
Ce3 . O85 . Ce6 4_656 97.5(4) yes
Ce3 . O85 . C87 . 92.5(10) yes
Ce6 4_656 O85 . C87 . 127.8(10) yes
Ce3 . O86 . C87 . 91.0(11) yes
Ce3 . C87 . O85 . 60.1(8) yes
Ce3 . C87 . O86 . 64.1(9) yes
O85 . C87 . O86 . 121.4(15) yes
Ce3 . C87 . C88 . 160.4(13) yes
O85 . C87 . C88 . 115.8(17) yes
O86 . C87 . C88 . 122.8(18) yes
C87 . C88 . C89 . 124.5(20) yes
C87 . C88 . C97 . 122.0(17) yes
C89 . C88 . C97 . 113.1(18) yes
C88 . C89 . C90 . 126(2) yes
C88 . C89 . H891 . 117.1 no
C90 . C89 . H891 . 116.9 no
C89 . C90 . C91 . 124(2) yes
C89 . C90 . C95 . 119(2) yes
C91 . C90 . C95 . 116(2) yes
C90 . C91 . C92 . 123(3) yes
C90 . C91 . H911 . 118.8 no
C92 . C91 . H911 . 118.2 no
C91 . C92 . C93 . 119(3) yes
C91 . C92 . H921 . 120.9 no
C93 . C92 . H921 . 119.9 no
C92 . C93 . C94 . 122(3) yes
C92 . C93 . H931 . 118.5 no
C94 . C93 . H931 . 119.8 no
C93 . C94 . C95 . 117(3) yes
C93 . C94 . H941 . 121.6 no
C95 . C94 . H941 . 121.5 no
C94 . C95 . C90 . 123(3) yes
C94 . C95 . C96 . 119(2) yes
C90 . C95 . C96 . 118(2) yes
C95 . C96 . C97 . 121(2) yes
C95 . C96 . H961 . 119.2 no
C97 . C96 . H961 . 119.5 no
C88 . C97 . C96 . 122(2) yes
C88 . C97 . H971 . 118.1 no
C96 . C97 . H971 . 119.5 no
Ce2 4_656 O98 . Ce1 . 95.8(4) yes
Ce2 4_656 O98 . C100 . 95.3(10) yes
Ce1 . O98 . C100 . 134.7(10) yes
Ce2 4_656 O99 . C100 . 92.5(9) yes
O99 . C100 . Ce2 4_656 61.6(8) yes
O99 . C100 . O98 . 119.3(14) yes
Ce2 4_656 C100 . O98 . 59.5(8) yes
O99 . C100 . C101 . 117.8(16) yes
Ce2 4_656 C100 . C101 . 169.3(12) yes
O98 . C100 . C101 . 122.9(15) yes
C100 . C101 . C102 . 117.8(17) yes
C100 . C101 . C110 . 122(2) yes
C102 . C101 . C110 . 120(2) yes
C101 . C102 . C103 . 121(2) yes
C101 . C102 . H1021 . 118.9 no
C103 . C102 . H1021 . 120.6 no
C102 . C103 . C104 . 117(2) yes
C102 . C103 . C108 . 118(2) yes
C104 . C103 . C108 . 125(2) yes
C103 . C104 . C105 . 118(3) yes
C103 . C104 . H1041 . 121.3 no
C105 . C104 . H1041 . 120.8 no
C104 . C105 . C106 . 117(3) yes
C104 . C105 . H1051 . 122.4 no
C106 . C105 . H1051 . 120.7 no
C105 . C106 . C107 . 124(3) yes
C105 . C106 . H1061 . 118.6 no
C107 . C106 . H1061 . 117.1 no
C106 . C107 . C108 . 115(4) yes
C106 . C107 . H1071 . 122.6 no
C108 . C107 . H1071 . 122.3 no
C107 . C108 . C103 . 121(3) yes
C107 . C108 . C109 . 121(3) yes
C103 . C108 . C109 . 118.8(20) yes
C108 . C109 . C110 . 120(3) yes
C108 . C109 . H1091 . 119.7 no
C110 . C109 . H1091 . 119.9 no
C109 . C110 . C101 . 122(3) yes
C109 . C110 . H1101 . 120.2 no
C101 . C110 . H1101 . 117.7 no
Ce2 4_656 O111 . C113 . 138.4(11) yes
Ce4 . O112 . C113 . 130.8(11) yes
O112 . C113 . O111 . 126.3(16) yes
O112 . C113 . C114 . 116.6(17) yes
O111 . C113 . C114 . 117.1(17) yes
C113 . C114 . C115 . 117.5(17) yes
C113 . C114 . C123 . 122.2(18) yes
C115 . C114 . C123 . 120.2(18) yes
C114 . C115 . C116 . 120.2(20) yes
C114 . C115 . H1151 . 119.7 no
C116 . C115 . H1151 . 120.1 no
C115 . C116 . C117 . 123(2) yes
C115 . C116 . C121 . 119(2) yes
C117 . C116 . C121 . 117.8(20) yes
C116 . C117 . C118 . 121(3) yes
C116 . C117 . H1171 . 119.0 no
C118 . C117 . H1171 . 120.0 no
C117 . C118 . C119 . 120(3) yes
C117 . C118 . H1181 . 120.3 no
C119 . C118 . H1181 . 119.5 no
C118 . C119 . C120 . 124(3) yes
C118 . C119 . H1191 . 118.7 no
C120 . C119 . H1191 . 117.6 no
C119 . C120 . C121 . 117(3) yes
C119 . C120 . H1201 . 122.3 no
C121 . C120 . H1201 . 120.7 no
C116 . C121 . C120 . 120(2) yes
C116 . C121 . C122 . 118.9(19) yes
C120 . C121 . C122 . 121(2) yes
C121 . C122 . C123 . 118(2) yes
C121 . C122 . H1221 . 120.9 no
C123 . C122 . H1221 . 121.5 no
C122 . C123 . C114 . 124(2) yes
C122 . C123 . H1231 . 118.0 no
C114 . C123 . H1231 . 117.7 no
Ce6 . O124 . C126 . 96.4(11) yes
Ce6 . O125 . Ce2 4_656 95.5(4) yes
Ce6 . O125 . C126 . 90.1(10) yes
Ce2 4_656 O125 . C126 . 129.2(10) yes
O125 . C126 . Ce6 . 63.0(9) yes
O125 . C126 . O124 . 118.3(16) yes
Ce6 . C126 . O124 . 58.8(9) yes
O125 . C126 . C127 . 117.2(16) yes
Ce6 . C126 . C127 . 157.1(13) yes
O124 . C126 . C127 . 124.2(17) yes
C126 . C127 . C128 . 117.6(17) yes
C126 . C127 . C136 . 124.1(18) yes
C128 . C127 . C136 . 118.3(17) yes
C127 . C128 . C129 . 121.2(19) yes
C127 . C128 . H1281 . 118.8 no
C129 . C128 . H1281 . 120.0 no
C128 . C129 . C130 . 122(2) yes
C128 . C129 . C134 . 119.9(19) yes
C130 . C129 . C134 . 118(2) yes
C129 . C130 . C131 . 121(3) yes
C129 . C130 . H1301 . 119.1 no
C131 . C130 . H1301 . 119.8 no
C130 . C131 . C132 . 122(3) yes
C130 . C131 . H1311 . 119.8 no
C132 . C131 . H1311 . 117.7 no
C131 . C132 . C133 . 118(2) yes
C131 . C132 . H1321 . 120.9 no
C133 . C132 . H1321 . 120.9 no
C132 . C133 . C134 . 122(2) yes
C132 . C133 . H1331 . 119.2 no
C134 . C133 . H1331 . 118.6 no
C133 . C134 . C129 . 118(2) yes
C133 . C134 . C135 . 124(2) yes
C129 . C134 . C135 . 117.4(18) yes
C134 . C135 . C136 . 123(2) yes
C134 . C135 . H1351 . 118.2 no
C136 . C135 . H1351 . 118.9 no
C127 . C136 . C135 . 120.2(19) yes
C127 . C136 . H1361 . 119.3 no
C135 . C136 . H1361 . 120.5 no
Ce6 . O137 . C139 . 132.9(12) yes
Ce13 . O138 . C139 . 133.2(10) yes
O138 . C139 . O137 . 125.8(16) yes
O138 . C139 . C140 . 116.1(15) yes
O137 . C139 . C140 . 118.1(18) yes
C139 . C140 . C141 . 119.9(17) yes
C139 . C140 . C149 . 122.6(18) yes
C141 . C140 . C149 . 117.3(17) yes
C140 . C141 . C142 . 121.2(18) yes
C140 . C141 . H1411 . 119.0 no
C142 . C141 . H1411 . 119.8 no
C141 . C142 . C143 . 125(2) yes
C141 . C142 . C147 . 118.8(18) yes
C143 . C142 . C147 . 116.1(20) yes
C142 . C143 . C144 . 124(3) yes
C142 . C143 . H1431 . 117.5 no
C144 . C143 . H1431 . 118.7 no
C143 . C144 . C145 . 121(3) yes
C143 . C144 . H1441 . 120.3 no
C145 . C144 . H1441 . 118.4 no
C144 . C145 . C146 . 118(3) yes
C144 . C145 . H1451 . 121.1 no
C146 . C145 . H1451 . 120.8 no
C145 . C146 . C147 . 121(3) yes
C145 . C146 . H1461 . 119.6 no
C147 . C146 . H1461 . 119.7 no
C142 . C147 . C146 . 120(2) yes
C142 . C147 . C148 . 120.3(18) yes
C146 . C147 . C148 . 120(2) yes
C147 . C148 . C149 . 118(2) yes
C147 . C148 . H1481 . 121.4 no
C149 . C148 . H1481 . 120.7 no
C140 . C149 . C148 . 125(2) yes
C140 . C149 . H1491 . 116.6 no
C148 . C149 . H1491 . 118.8 no
Ce11 . O150 . Ce13 . 96.0(4) yes
Ce11 . O150 . C152 . 93.9(12) yes
Ce13 . O150 . C152 . 130.6(10) yes
Ce11 . O151 . C152 . 94.4(11) yes
O150 . C152 . Ce11 . 59.4(10) yes
O150 . C152 . O151 . 116.0(18) yes
Ce11 . C152 . O151 . 60.5(10) yes
O150 . C152 . C153 . 119.2(19) yes
Ce11 . C152 . C153 . 155.9(11) yes
O151 . C152 . C153 . 124.5(16) yes
C152 . C153 . C154 . 124.8(12) yes
C152 . C153 . C162 . 119.4(12) yes
C154 . C153 . C162 . 115.23(6) yes
C153 . C154 . C155 . 123.91(6) yes
C153 . C154 . H1541 . 116.6 no
C155 . C154 . H1541 . 119.4 no
C154 . C155 . C156 . 123.35(9) yes
C154 . C155 . C160 . 118.32(6) yes
C156 . C155 . C160 . 118.31(6) yes
C155 . C156 . C157 . 123.91(6) yes
C155 . C156 . H1561 . 115.3 no
C157 . C156 . H1561 . 120.7 no
C156 . C157 . C158 . 115.24(6) yes
C156 . C157 . H1571 . 120.0 no
C158 . C157 . H1571 . 124.4 no
C157 . C158 . C159 . 123.91(6) yes
C157 . C158 . H1581 . 116.4 no
C159 . C158 . H1581 . 119.4 no
C158 . C159 . C160 . 118.31(6) yes
C158 . C159 . H1591 . 120.0 no
C160 . C159 . H1591 . 121.6 no
C155 . C160 . C159 . 120.30(6) yes
C155 . C160 . C161 . 120.30(6) yes
C159 . C160 . C161 . 119.37(9) yes
C160 . C161 . C162 . 118.31(6) yes
C160 . C161 . H1611 . 119.1 no
C162 . C161 . H1611 . 122.5 no
C153 . C162 . C161 . 123.91(6) yes
C153 . C162 . H1621 . 118.5 no
C161 . C162 . H1621 . 117.6 no
Ce4 . O163 . C165 . 137.5(14) yes
Ce9 . O164 . C165 . 148.8(15) yes
O164 . C165 . O163 . 123(2) yes
O164 . C165 . C166 . 119.6(20) yes
O163 . C165 . C166 . 117.6(19) yes
C165 . C166 . C167 . 118.9(13) yes
C165 . C166 . C175 . 121.4(13) yes
C167 . C166 . C175 . 119.38(6) yes
C166 . C167 . C168 . 120.49(6) yes
C166 . C167 . H1671 . 119.9 no
C168 . C167 . H1671 . 119.6 no
C167 . C168 . C169 . 122.08(9) yes
C167 . C168 . C173 . 118.95(6) yes
C169 . C168 . C173 . 118.95(6) yes
C168 . C169 . C170 . 120.49(6) yes
C168 . C169 . H1691 . 120.2 no
C170 . C169 . H1691 . 119.3 no
C169 . C170 . C171 . 119.38(6) yes
C169 . C170 . H1701 . 120.8 no
C171 . C170 . H1701 . 119.8 no
C170 . C171 . C172 . 120.49(6) yes
C170 . C171 . H1711 . 120.3 no
C172 . C171 . H1711 . 119.2 no
C171 . C172 . C173 . 118.94(6) yes
C171 . C172 . H1721 . 121.2 no
C173 . C172 . H1721 . 119.8 no
C172 . C173 . C168 . 121.74(6) yes
C172 . C173 . C174 . 116.50(10) yes
C168 . C173 . C174 . 121.73(6) yes
C173 . C174 . C175 . 118.94(6) yes
C173 . C174 . H1741 . 120.4 no
C175 . C174 . H1741 . 120.7 no
C166 . C175 . C174 . 120.49(6) yes
C166 . C175 . H1751 . 119.8 no
C174 . C175 . H1751 . 119.7 no
Ce9 . O176 . C178 . 139.8(14) yes
Ce4 . O177 . C178 . 148.0(14) yes
O177 . C178 . O176 . 120.5(20) yes
O177 . C178 . C179 . 117.7(18) yes
O176 . C178 . C179 . 121.8(19) yes
C178 . C179 . C180 . 118.9(18) yes
C178 . C179 . C188 . 117.9(19) yes
C180 . C179 . C188 . 123.2(19) yes
C179 . C180 . C181 . 119.2(19) yes
C179 . C180 . H1801 . 120.4 no
C181 . C180 . H1801 . 120.4 no
C180 . C181 . C182 . 123(2) yes
C180 . C181 . C186 . 117.7(20) yes
C182 . C181 . C186 . 119(2) yes
C181 . C182 . C183 . 121(3) yes
C181 . C182 . H1821 . 119.5 no
C183 . C182 . H1821 . 119.0 no
C182 . C183 . C184 . 121(3) yes
C182 . C183 . H1831 . 120.3 no
C184 . C183 . H1831 . 118.3 no
C183 . C184 . C185 . 117(3) yes
C183 . C184 . H1841 . 122.1 no
C185 . C184 . H1841 . 120.5 no
C184 . C185 . C186 . 125(3) yes
C184 . C185 . H1851 . 119.7 no
C186 . C185 . H1851 . 115.5 no
C181 . C186 . C185 . 116(2) yes
C181 . C186 . C187 . 119(2) yes
C185 . C186 . C187 . 125(2) yes
C186 . C187 . C188 . 123(2) yes
C186 . C187 . H1871 . 117.9 no
C188 . C187 . H1871 . 119.0 no
C179 . C188 . C187 . 118(2) yes
C179 . C188 . H1881 . 120.7 no
C187 . C188 . H1881 . 121.5 no
Ce9 . O189 . C191 . 130.0(11) yes
Ce11 . O190 . C191 . 135.3(12) yes
O189 . C191 . O190 . 126.3(17) yes
O189 . C191 . C192 . 117.5(17) yes
O190 . C191 . C192 . 116.1(17) yes
C191 . C192 . C193 . 121.2(12) yes
C191 . C192 . C201 . 117.8(12) yes
C193 . C192 . C201 . 120.99(6) yes
C192 . C193 . C194 . 115.85(6) yes
C192 . C193 . H1931 . 122.4 no
C194 . C193 . H1931 . 121.8 no
C193 . C194 . C195 . 115.03(9) yes
C193 . C194 . C199 . 122.48(6) yes
C195 . C194 . C199 . 122.48(6) yes
C194 . C195 . C196 . 115.85(6) yes
C194 . C195 . H1951 . 121.9 no
C196 . C195 . H1951 . 122.2 no
C195 . C196 . C197 . 120.99(6) yes
C195 . C196 . H1961 . 120.0 no
C197 . C196 . H1961 . 119.0 no
C196 . C197 . C198 . 115.86(6) yes
C196 . C197 . H1971 . 123.3 no
C198 . C197 . H1971 . 120.9 no
C197 . C198 . C199 . 122.49(6) yes
C197 . C198 . H1981 . 120.0 no
C199 . C198 . H1981 . 117.5 no
C198 . C199 . C194 . 122.32(6) yes
C198 . C199 . C200 . 115.36(9) yes
C194 . C199 . C200 . 122.31(6) yes
C199 . C200 . C201 . 122.49(6) yes
C199 . C200 . H2001 . 117.6 no
C201 . C200 . H2001 . 119.9 no
C192 . C201 . C200 . 115.87(6) yes
C192 . C201 . H2011 . 123.1 no
C200 . C201 . H2011 . 121.0 no
Ce14 . O202 . Ce11 . 94.8(4) yes
Ce14 . O202 . C204 . 90.7(12) yes
Ce11 . O202 . C204 . 157.7(12) yes
Ce14 . O203 . C204 . 99.0(11) yes
O202 . C204 . O203 . 119.3(19) yes
O202 . C204 . Ce14 . 64.7(11) yes
O203 . C204 . Ce14 . 55.7(10) yes
O202 . C204 . C205 . 124.0(19) yes
O203 . C204 . C205 . 116.7(16) yes
Ce14 . C204 . C205 . 166.0(12) yes
C204 . C205 . C206 . 118.6(11) yes
C204 . C205 . C214 . 124.7(11) yes
C206 . C205 . C214 . 116.44(6) yes
C205 . C206 . C207 . 122.34(6) yes
C205 . C206 . H2061 . 118.8 no
C207 . C206 . H2061 . 118.8 no
C206 . C207 . C208 . 121.65(11) yes
C206 . C207 . C212 . 119.13(6) yes
C208 . C207 . C212 . 119.13(6) yes
C207 . C208 . C209 . 122.34(6) yes
C207 . C208 . H2081 . 119.0 no
C209 . C208 . H2081 . 118.7 no
C208 . C209 . C210 . 116.45(6) yes
C208 . C209 . H2091 . 122.1 no
C210 . C209 . H2091 . 121.5 no
C209 . C210 . C211 . 122.35(6) yes
C209 . C210 . H2101 . 119.3 no
C211 . C210 . H2101 . 118.4 no
C210 . C211 . C212 . 119.13(6) yes
C210 . C211 . H2111 . 120.9 no
C212 . C211 . H2111 . 119.9 no
C211 . C212 . C207 . 120.61(6) yes
C211 . C212 . C213 . 118.72(10) yes
C207 . C212 . C213 . 120.61(6) yes
C212 . C213 . C214 . 119.13(6) yes
C212 . C213 . H2131 . 120.1 no
C214 . C213 . H2131 . 120.8 no
C205 . C214 . C213 . 122.34(6) yes
C205 . C214 . H2141 . 119.1 no
C213 . C214 . H2141 . 118.5 no
Ce10 . O215 . Ce14 . 95.9(4) yes
Ce10 . O215 . C217 . 95.5(11) yes
Ce14 . O215 . C217 . 131.3(11) yes
Ce10 . O216 . C217 . 94.6(11) yes
O215 . C217 . Ce10 . 59.0(9) yes
O215 . C217 . O216 . 118.3(16) yes
Ce10 . C217 . O216 . 60.1(9) yes
O215 . C217 . C218 . 121.2(17) yes
Ce10 . C217 . C218 . 172.1(13) yes
O216 . C217 . C218 . 120.5(18) yes
C217 . C218 . C219 . 118.8(17) yes
C217 . C218 . C227 . 119.4(19) yes
C219 . C218 . C227 . 121.8(18) yes
C218 . C219 . C220 . 118(2) yes
C218 . C219 . H2191 . 121.2 no
C220 . C219 . H2191 . 120.8 no
C219 . C220 . C221 . 120(2) yes
C219 . C220 . C225 . 122(2) yes
C221 . C220 . C225 . 117(2) yes
C220 . C221 . C222 . 121(3) yes
C220 . C221 . H2211 . 119.7 no
C222 . C221 . H2211 . 119.2 no
C221 . C222 . C223 . 121(3) yes
C221 . C222 . H2221 . 121.1 no
C223 . C222 . H2221 . 117.9 no
C222 . C223 . C224 . 119(3) yes
C222 . C223 . H2231 . 120.1 no
C224 . C223 . H2231 . 120.6 no
C223 . C224 . C225 . 123(3) yes
C223 . C224 . H2241 . 119.4 no
C225 . C224 . H2241 . 117.9 no
C224 . C225 . C220 . 119(3) yes
C224 . C225 . C226 . 123(3) yes
C220 . C225 . C226 . 118(2) yes
C225 . C226 . C227 . 121(2) yes
C225 . C226 . H2261 . 120.1 no
C227 . C226 . H2261 . 119.2 no
C218 . C227 . C226 . 119(2) yes
C218 . C227 . H2271 . 119.8 no
C226 . C227 . H2271 . 121.0 no
C229 . N228 . C233 . 133.87(6) yes
N228 . C229 . C230 . 110.35(6) yes
N228 . C229 . H2291 . 124.5 no
C230 . C229 . H2291 . 125.1 no
C229 . C230 . C231 . 123.07(6) yes
C229 . C230 . H2301 . 118.3 no
C231 . C230 . H2301 . 118.7 no
C230 . C231 . C232 . 119.29(6) yes
C230 . C231 . H2311 . 120.3 no
C232 . C231 . H2311 . 120.4 no
C231 . C232 . C233 . 123.07(6) yes
C231 . C232 . H2321 . 118.6 no
C233 . C232 . H2321 . 118.4 no
C232 . C233 . N228 . 110.35(6) yes
C232 . C233 . H2331 . 125.0 no
N228 . C233 . H2331 . 124.6 no
Ce8 . N234 . C235 . 121.8(7) yes
Ce8 . N234 . C239 . 120.7(6) yes
C235 . N234 . C239 . 116.95(6) yes
N234 . C235 . C236 . 122.48(6) yes
N234 . C235 . H2351 . 118.0 no
C236 . C235 . H2351 . 119.5 no
C235 . C236 . C237 . 118.73(6) yes
C235 . C236 . H2361 . 119.4 no
C237 . C236 . H2361 . 121.8 no
C236 . C237 . C238 . 120.64(6) yes
C236 . C237 . H2371 . 119.0 no
C238 . C237 . H2371 . 120.0 no
C237 . C238 . C239 . 118.72(6) yes
C237 . C238 . H2381 . 118.0 no
C239 . C238 . H2381 . 123.3 no
C238 . C239 . N234 . 122.47(6) yes
C238 . C239 . H2391 . 118.7 no
N234 . C239 . H2391 . 118.3 no
C241 . N240 . C245 . 111.4(19) yes
N240 . C241 . C242 . 127(2) yes
N240 . C241 . H2411 . 115.4 no
C242 . C241 . H2411 . 117.4 no
C241 . C242 . C243 . 117(2) yes
C241 . C242 . H2421 . 121.2 no
C243 . C242 . H2421 . 121.7 no
C242 . C243 . C244 . 116(2) yes
C242 . C243 . H2431 . 121.8 no
C244 . C243 . H2431 . 122.6 no
C243 . C244 . C245 . 120(2) yes
C243 . C244 . H2441 . 120.1 no
C245 . C244 . H2441 . 119.9 no
C244 . C245 . N240 . 128(2) yes
C244 . C245 . H2451 . 117.3 no
N240 . C245 . H2451 . 115.0 no
C247 . N246 . C251 . 114(3) yes
N246 . C247 . C248 . 127(3) yes
N246 . C247 . H2471 . 117.8 no
C248 . C247 . H2471 . 114.7 no
C247 . C248 . C249 . 114(3) yes
C247 . C248 . H2481 . 123.6 no
C249 . C248 . H2481 . 122.5 no
C248 . C249 . C250 . 128(3) yes
C248 . C249 . H2491 . 115.6 no
C250 . C249 . H2491 . 116.4 no
C249 . C250 . C251 . 114(3) yes
C249 . C250 . H2501 . 123.5 no
C251 . C250 . H2501 . 122.3 no
N246 . C251 . C250 . 122(3) yes
N246 . C251 . H2511 . 118.4 no
C250 . C251 . H2511 . 119.2 no
Ce7 4_656 N252 . C253 . 121.3(13) yes
Ce7 4_656 N252 . C257 . 122.7(11) yes
C253 . N252 . C257 . 115.9(16) yes
N252 . C253 . C254 . 123(2) yes
N252 . C253 . H2531 . 117.3 no
C254 . C253 . H2531 . 119.3 no
C253 . C254 . C255 . 118(2) yes
C253 . C254 . H2541 . 121.0 no
C255 . C254 . H2541 . 120.8 no
C254 . C255 . C256 . 118.6(20) yes
C254 . C255 . H2551 . 120.8 no
C256 . C255 . H2551 . 120.5 no
C255 . C256 . C257 . 120(2) yes
C255 . C256 . H2561 . 119.6 no
C257 . C256 . H2561 . 120.7 no
C256 . C257 . N252 . 124.1(19) yes
C256 . C257 . H2571 . 118.8 no
N252 . C257 . H2571 . 117.1 no
C259 . N258 . C263 . 111.4(19) yes
N258 . C259 . C260 . 126(2) yes
N258 . C259 . H2591 . 115.5 no
C260 . C259 . H2591 . 118.6 no
C259 . C260 . C261 . 118(2) yes
C259 . C260 . H2601 . 118.6 no
C261 . C260 . H2601 . 123.3 no
C260 . C261 . C262 . 119(3) yes
C260 . C261 . H2611 . 120.3 no
C262 . C261 . H2611 . 120.8 no
C261 . C262 . C263 . 118(3) yes
C261 . C262 . H2621 . 121.2 no
C263 . C262 . H2621 . 121.2 no
C262 . C263 . N258 . 128(2) yes
C262 . C263 . H2631 . 115.2 no
N258 . C263 . H2631 . 116.7 no
C38 . C39 . C40 . 129.02(6) yes
C38 . C39 . H391 . 115.1 no
C40 . C39 . H391 . 115.8 no
C39 . C40 . C41 . 105.84(6) yes
C39 . C40 . H401 . 127.2 no
C41 . C40 . H401 . 126.8 no
C40 . C41 . C42 . 129.01(6) yes
C40 . C41 . H411 . 116.3 no
C42 . C41 . H411 . 114.7 no

loop_
_geom_bond_atom_site_label_1
_geom_bond_site_symmetry_1
_geom_bond_atom_site_label_2
_geom_bond_site_symmetry_2
_geom_bond_distance
_geom_bond_publ_flag
N270 . C271 . 1.338(6) yes
N270 . C275 . 1.339(6) yes
C271 . C272 . 1.315(6) yes
C271 . H2711 . 0.950 no
C272 . C273 . 1.519(6) yes
C272 . H2721 . 0.950 no
C273 . C274 . 1.517(6) yes
C273 . H2731 . 0.950 no
C274 . C275 . 1.316(6) yes
C274 . H2741 . 0.950 no
C275 . H2751 . 0.950 no
Ce1 . O72 4_656 2.689(11) yes
Ce1 . Ce2 4_656 3.7588(12) yes
Ce1 . Ce3 4_656 3.7491(11) yes
Ce1 . O32 4_656 2.810(12) yes
Ce1 . O98 4_656 2.508(11) yes
Ce1 . O73 4_656 2.501(13) yes
Ce1 . C74 4_656 2.899(19) yes
Ce1 . O16 4_656 2.394(10) yes
Ce1 . Ce2 . 3.7588(12) yes
Ce1 . Ce3 . 3.7491(11) yes
Ce1 . O16 . 2.394(10) yes
Ce1 . O32 . 2.810(12) yes
Ce1 . O72 . 2.689(11) yes
Ce1 . O73 . 2.501(13) yes
Ce1 . C74 . 2.899(19) yes
Ce1 . O98 . 2.508(11) yes
Ce2 . O32 4_656 2.693(11) yes
Ce2 . Ce6 4_656 3.7629(13) yes
Ce2 . O99 4_656 2.605(12) yes
Ce2 . Ce4 4_656 3.7295(14) yes
Ce2 . O98 4_656 2.559(11) yes
Ce2 . O125 4_656 2.472(11) yes
Ce2 . C100 4_656 2.958(16) yes
Ce2 . O111 4_656 2.347(11) yes
Ce2 . O20 4_656 2.279(10) yes
Ce2 . O16 4_656 2.258(10) yes
Ce2 . O18 4_656 2.185(10) yes
Ce2 . Ce5 . 3.7345(11) yes
Ce2 . O15 . 2.421(10) yes
Ce3 . O32 4_656 2.640(11) yes
Ce3 . Ce6 4_656 3.7362(13) yes
Ce3 . O15 4_656 2.364(10) yes
Ce3 . Ce4 . 3.7149(14) yes
Ce3 . Ce5 . 3.7372(11) yes
Ce3 . O16 . 2.273(10) yes
Ce3 . O17 . 2.205(10) yes
Ce3 . O19 . 2.295(10) yes
Ce3 . O60 . 2.381(13) yes
Ce3 . O72 . 2.380(12) yes
Ce3 . O85 . 2.497(11) yes
Ce3 . O86 . 2.590(13) yes
Ce3 . C87 . 2.878(16) yes
Ce4 . Ce7 4_656 3.8044(13) yes
Ce4 . O15 4_656 2.431(10) yes
Ce4 . Ce8 . 3.7748(13) yes
Ce4 . O17 . 2.190(10) yes
Ce4 . O18 . 2.221(10) yes
Ce4 . O22 . 2.340(10) yes
Ce4 . O59 . 2.455(12) yes
Ce4 . O112 . 2.494(12) yes
Ce4 . O163 . 2.406(14) yes
Ce4 . O177 . 2.310(13) yes
Ce5 . Ce7 4_656 3.8413(10) yes
Ce5 . Ce8 4_656 3.8498(10) yes
Ce5 . O23 4_656 2.368(10) yes
Ce5 . O16 4_656 2.332(9) yes
Ce5 . O19 4_656 2.320(10) yes
Ce5 . O20 4_656 2.307(10) yes
Ce5 . Ce7 . 3.8413(10) yes
Ce5 . Ce8 . 3.8498(10) yes
Ce5 . O16 . 2.332(9) yes
Ce5 . O19 . 2.320(10) yes
Ce5 . O20 . 2.307(10) yes
Ce5 . O23 . 2.368(10) yes
Ce6 . Ce7 4_656 3.7788(13) yes
Ce6 . Ce8 4_656 3.7730(13) yes
Ce6 . O85 4_656 2.474(11) yes
Ce6 . O19 4_656 2.262(10) yes
Ce6 . O21 4_656 2.228(11) yes
Ce6 . O20 . 2.301(10) yes
Ce6 . O24 . 2.212(10) yes
Ce6 . O32 . 2.827(12) yes
Ce6 . O124 . 2.520(12) yes
Ce6 . O125 . 2.608(11) yes
Ce6 . C126 . 2.927(18) yes
Ce6 . O137 . 2.395(12) yes
Ce7 . N252 4_656 2.673(13) yes
Ce7 . Ce13 4_656 3.7805(13) yes
Ce7 . Ce9 4_656 3.7757(13) yes
Ce7 . O22 4_656 2.417(10) yes
Ce7 . O27 4_656 2.371(9) yes
Ce7 . O20 4_656 2.362(10) yes
Ce7 . O18 4_656 2.320(10) yes
Ce7 . O24 4_656 2.317(9) yes
Ce7 . O23 4_656 2.311(9) yes
Ce7 . Ce12 . 3.8495(10) yes
Ce8 . Ce13 4_656 3.7821(13) yes
Ce8 . Ce9 . 3.7848(13) yes
Ce8 . Ce12 . 3.8403(10) yes
Ce8 . O17 . 2.316(10) yes
Ce8 . O19 . 2.376(10) yes
Ce8 . O21 . 2.321(9) yes
Ce8 . O22 . 2.397(10) yes
Ce8 . O23 . 2.324(9) yes
Ce8 . O26 . 2.306(10) yes
Ce8 . O28 . 2.373(10) yes
Ce8 . N234 . 2.665(8) yes
Ce9 . Ce10 . 3.7324(13) yes
Ce9 . Ce11 . 3.7258(14) yes
Ce9 . O22 . 2.331(10) yes
Ce9 . O25 . 2.193(11) yes
Ce9 . O26 . 2.199(10) yes
Ce9 . O29 . 2.448(11) yes
Ce9 . O33 . 2.460(12) yes
Ce9 . O164 . 2.317(15) yes
Ce9 . O176 . 2.413(14) yes
Ce9 . O189 . 2.453(12) yes
Ce10 . O30 4_656 2.675(11) yes
Ce10 . Ce13 4_656 3.7663(13) yes
Ce10 . Ce12 . 3.7412(11) yes
Ce10 . Ce14 . 3.7604(12) yes
Ce10 . O26 . 2.207(10) yes
Ce10 . O28 . 2.311(10) yes
Ce10 . O29 . 2.409(11) yes
Ce10 . O31 . 2.275(10) yes
Ce10 . O34 . 2.381(11) yes
Ce10 . O46 . 2.452(12) yes
Ce10 . O215 . 2.562(12) yes
Ce10 . O216 . 2.588(12) yes
Ce10 . C217 . 2.976(18) yes
Ce11 . Ce12 . 3.7281(11) yes
Ce11 . Ce13 . 3.7342(13) yes
Ce11 . Ce14 . 3.7582(11) yes
Ce11 . O25 . 2.238(10) yes
Ce11 . O27 . 2.296(10) yes
Ce11 . O29 . 2.375(11) yes
Ce11 . O30 . 2.654(11) yes
Ce11 . O31 . 2.258(10) yes
Ce11 . O150 . 2.538(12) yes
Ce11 . O151 . 2.568(13) yes
Ce11 . C152 . 2.94(2) yes
Ce11 . O190 . 2.394(12) yes
Ce11 . O202 . 2.364(12) yes
Ce12 . O23 4_656 2.372(9) yes
Ce12 . O28 4_656 2.309(10) yes
Ce12 . O31 4_656 2.305(9) yes
Ce12 . O27 4_656 2.310(9) yes
Ce12 . O23 . 2.372(9) yes
Ce12 . O27 . 2.310(9) yes
Ce12 . O28 . 2.309(10) yes
Ce12 . O31 . 2.305(9) yes
Ce13 . O46 4_656 2.602(11) yes
Ce13 . O47 4_656 2.562(12) yes
Ce13 . C48 4_656 2.888(18) yes
Ce13 . O28 4_656 2.271(10) yes
Ce13 . O21 4_656 2.218(10) yes
Ce13 . O24 . 2.236(11) yes
Ce13 . O27 . 2.275(10) yes
Ce13 . O30 . 2.816(12) yes
Ce13 . O138 . 2.378(11) yes
Ce13 . O150 . 2.488(11) yes
Ce14 . O202 4_656 2.729(12) yes
Ce14 . O30 4_656 2.838(12) yes
Ce14 . O203 4_656 2.525(13) yes
Ce14 . O215 4_656 2.502(12) yes
Ce14 . O31 4_656 2.432(9) yes
Ce14 . C204 4_656 3.02(2) yes
Ce14 . O30 . 2.838(12) yes
Ce14 . O31 . 2.432(9) yes
Ce14 . O202 . 2.729(12) yes
Ce14 . O203 . 2.525(13) yes
Ce14 . C204 . 3.02(2) yes
Ce14 . O215 . 2.502(12) yes
O15 . H151 . 0.950 no
O29 . H291 . 0.950 no
O33 . C35 . 1.25(2) yes
O34 . C35 . 1.27(2) yes
C35 . C36 . 1.38(2) yes
C36 . C37 . 1.446(5) yes
C36 . C45 . 1.448(5) yes
C37 . C38 . 1.403(6) yes
C37 . H371 . 0.950 no
C38 . C43 . 1.396(4) yes
C38 . C39 . 1.408(6) yes
C42 . C43 . 1.395(5) yes
C42 . C41 . 1.408(6) yes
C42 . H421 . 0.950 no
C43 . C44 . 1.394(5) yes
C44 . C45 . 1.403(6) yes
C44 . H441 . 0.950 no
C45 . H451 . 0.950 no
O46 . C48 . 1.304(19) yes
O47 . C48 . 1.22(2) yes
C48 . C49 . 1.51(2) yes
C49 . C50 . 1.39(3) yes
C49 . C58 . 1.36(3) yes
C50 . C51 . 1.40(3) yes
C50 . H501 . 0.950 no
C51 . C52 . 1.36(3) yes
C51 . C56 . 1.42(4) yes
C52 . C53 . 1.33(3) yes
C52 . H521 . 0.950 no
C53 . C54 . 1.44(5) yes
C53 . H531 . 0.950 no
C54 . C55 . 1.24(5) yes
C54 . H541 . 0.950 no
C55 . C56 . 1.42(3) yes
C55 . H551 . 0.950 no
C56 . C57 . 1.37(3) yes
C57 . C58 . 1.38(3) yes
C57 . H571 . 0.950 no
C58 . H581 . 0.950 no
O59 . C61 . 1.24(2) yes
O60 . C61 . 1.29(2) yes
C61 . C62 . 1.51(2) yes
C62 . C63 . 1.34(3) yes
C62 . C71 . 1.41(3) yes
C63 . C64 . 1.45(3) yes
C63 . H631 . 0.950 no
C64 . C65 . 1.36(3) yes
C64 . C69 . 1.45(3) yes
C65 . C66 . 1.38(3) yes
C65 . H651 . 0.950 no
C66 . C67 . 1.41(4) yes
C66 . H661 . 0.950 no
C67 . C68 . 1.36(4) yes
C67 . H671 . 0.950 no
C68 . C69 . 1.39(3) yes
C68 . H681 . 0.950 no
C69 . C70 . 1.38(3) yes
C70 . C71 . 1.39(3) yes
C70 . H701 . 0.950 no
C71 . H711 . 0.950 no
O72 . C74 . 1.26(2) yes
O73 . C74 . 1.18(2) yes
C74 . C75 . 1.51(2) yes
C75 . C76 . 1.414(5) yes
C75 . C84 . 1.414(5) yes
C76 . C77 . 1.393(5) yes
C76 . H761 . 0.950 no
C77 . C78 . 1.391(5) yes
C77 . C82 . 1.407(4) yes
C78 . C79 . 1.413(5) yes
C78 . H781 . 0.950 no
C79 . C80 . 1.413(5) yes
C79 . H791 . 0.950 no
C80 . C81 . 1.390(6) yes
C80 . H801 . 0.950 no
C81 . C82 . 1.409(5) yes
C81 . H811 . 0.950 no
C82 . C83 . 1.411(5) yes
C83 . C84 . 1.391(5) yes
C83 . H831 . 0.950 no
C84 . H841 . 0.950 no
O85 . C87 . 1.33(2) yes
O86 . C87 . 1.21(2) yes
C87 . C88 . 1.43(2) yes
C88 . C89 . 1.39(3) yes
C88 . C97 . 1.45(3) yes
C89 . C90 . 1.39(3) yes
C89 . H891 . 0.950 no
C90 . C91 . 1.39(3) yes
C90 . C95 . 1.39(3) yes
C91 . C92 . 1.35(3) yes
C91 . H911 . 0.950 no
C92 . C93 . 1.40(4) yes
C92 . H921 . 0.950 no
C93 . C94 . 1.36(4) yes
C93 . H931 . 0.950 no
C94 . C95 . 1.40(3) yes
C94 . H941 . 0.950 no
C95 . C96 . 1.43(3) yes
C96 . C97 . 1.37(3) yes
C96 . H961 . 0.950 no
C97 . H971 . 0.950 no
O98 . C100 . 1.267(19) yes
O99 . C100 . 1.291(19) yes
C100 . C101 . 1.50(2) yes
C101 . C102 . 1.38(3) yes
C101 . C110 . 1.35(3) yes
C102 . C103 . 1.46(3) yes
C102 . H1021 . 0.950 no
C103 . C104 . 1.39(3) yes
C103 . C108 . 1.40(3) yes
C104 . C105 . 1.42(4) yes
C104 . H1041 . 0.950 no
C105 . C106 . 1.46(5) yes
C105 . H1051 . 0.950 no
C106 . C107 . 1.44(5) yes
C106 . H1061 . 0.950 no
C107 . C108 . 1.40(3) yes
C107 . H1071 . 0.950 no
C108 . C109 . 1.44(4) yes
C109 . C110 . 1.37(3) yes
C109 . H1091 . 0.950 no
C110 . H1101 . 0.950 no
O111 . C113 . 1.25(2) yes
O112 . C113 . 1.27(2) yes
C113 . C114 . 1.51(2) yes
C114 . C115 . 1.36(2) yes
C114 . C123 . 1.34(2) yes
C115 . C116 . 1.43(3) yes
C115 . H1151 . 0.950 no
C116 . C117 . 1.44(3) yes
C116 . C121 . 1.43(3) yes
C117 . C118 . 1.34(3) yes
C117 . H1171 . 0.950 no
C118 . C119 . 1.39(4) yes
C118 . H1181 . 0.950 no
C119 . C120 . 1.38(4) yes
C119 . H1191 . 0.950 no
C120 . C121 . 1.43(3) yes
C120 . H1201 . 0.950 no
C121 . C122 . 1.43(3) yes
C122 . C123 . 1.38(3) yes
C122 . H1221 . 0.950 no
C123 . H1231 . 0.950 no
O124 . C126 . 1.23(2) yes
O125 . C126 . 1.32(2) yes
C126 . C127 . 1.45(2) yes
C127 . C128 . 1.41(3) yes
C127 . C136 . 1.40(3) yes
C128 . C129 . 1.38(3) yes
C128 . H1281 . 0.950 no
C129 . C130 . 1.44(3) yes
C129 . C134 . 1.42(3) yes
C130 . C131 . 1.34(3) yes
C130 . H1301 . 0.950 no
C131 . C132 . 1.37(3) yes
C131 . H1311 . 0.950 no
C132 . C133 . 1.39(3) yes
C132 . H1321 . 0.950 no
C133 . C134 . 1.41(3) yes
C133 . H1331 . 0.950 no
C134 . C135 . 1.40(3) yes
C135 . C136 . 1.35(2) yes
C135 . H1351 . 0.950 no
C136 . H1361 . 0.950 no
O137 . C139 . 1.24(2) yes
O138 . C139 . 1.28(2) yes
C139 . C140 . 1.51(2) yes
C140 . C141 . 1.40(2) yes
C140 . C149 . 1.38(2) yes
C141 . C142 . 1.38(2) yes
C141 . H1411 . 0.950 no
C142 . C143 . 1.39(3) yes
C142 . C147 . 1.41(3) yes
C143 . C144 . 1.40(3) yes
C143 . H1431 . 0.950 no
C144 . C145 . 1.34(4) yes
C144 . H1441 . 0.950 no
C145 . C146 . 1.42(3) yes
C145 . H1451 . 0.950 no
C146 . C147 . 1.44(3) yes
C146 . H1461 . 0.950 no
C147 . C148 . 1.41(3) yes
C148 . C149 . 1.34(3) yes
C148 . H1481 . 0.950 no
C149 . H1491 . 0.950 no
O150 . C152 . 1.33(2) yes
O151 . C152 . 1.25(2) yes
C152 . C153 . 1.40(2) yes
C153 . C154 . 1.409(5) yes
C153 . C162 . 1.414(5) yes
C154 . C155 . 1.358(5) yes
C154 . H1541 . 0.950 no
C155 . C156 . 1.354(6) yes
C155 . C160 . 1.418(4) yes
C156 . C157 . 1.412(5) yes
C156 . H1561 . 0.950 no
C157 . C158 . 1.415(5) yes
C157 . H1571 . 0.950 no
C158 . C159 . 1.352(6) yes
C158 . H1581 . 0.950 no
C159 . C160 . 1.417(5) yes
C159 . H1591 . 0.950 no
C160 . C161 . 1.415(5) yes
C161 . C162 . 1.357(5) yes
C161 . H1611 . 0.950 no
C162 . H1621 . 0.950 no
O163 . C165 . 1.25(2) yes
O164 . C165 . 1.24(2) yes
C165 . C166 . 1.49(2) yes
C166 . C167 . 1.399(6) yes
C166 . C175 . 1.403(5) yes
C167 . C168 . 1.383(5) yes
C167 . H1671 . 0.950 no
C168 . C169 . 1.383(6) yes
C168 . C173 . 1.390(4) yes
C169 . C170 . 1.403(6) yes
C169 . H1691 . 0.950 no
C170 . C171 . 1.404(5) yes
C170 . H1701 . 0.950 no
C171 . C172 . 1.381(6) yes
C171 . H1711 . 0.950 no
C172 . C173 . 1.394(6) yes
C172 . H1721 . 0.950 no
C173 . C174 . 1.389(6) yes
C174 . C175 . 1.383(5) yes
C174 . H1741 . 0.950 no
C175 . H1751 . 0.950 no
O176 . C178 . 1.23(2) yes
O177 . C178 . 1.26(2) yes
C178 . C179 . 1.51(3) yes
C179 . C180 . 1.36(3) yes
C179 . C188 . 1.38(3) yes
C180 . C181 . 1.43(3) yes
C180 . H1801 . 0.950 no
C181 . C182 . 1.39(3) yes
C181 . C186 . 1.42(3) yes
C182 . C183 . 1.36(3) yes
C182 . H1821 . 0.950 no
C183 . C184 . 1.40(4) yes
C183 . H1831 . 0.950 no
C184 . C185 . 1.33(4) yes
C184 . H1841 . 0.950 no
C185 . C186 . 1.42(3) yes
C185 . H1851 . 0.950 no
C186 . C187 . 1.39(3) yes
C187 . C188 . 1.35(3) yes
C187 . H1871 . 0.950 no
C188 . H1881 . 0.950 no
O189 . C191 . 1.26(2) yes
O190 . C191 . 1.25(2) yes
C191 . C192 . 1.53(2) yes
C192 . C193 . 1.462(6) yes
C192 . C201 . 1.465(5) yes
C193 . C194 . 1.403(5) yes
C193 . H1931 . 0.950 no
C194 . C195 . 1.399(5) yes
C194 . C199 . 1.354(4) yes
C195 . C196 . 1.466(6) yes
C195 . H1951 . 0.950 no
C196 . C197 . 1.468(5) yes
C196 . H1961 . 0.950 no
C197 . C198 . 1.396(6) yes
C197 . H1971 . 0.950 no
C198 . C199 . 1.358(5) yes
C198 . H1981 . 0.950 no
C199 . C200 . 1.351(5) yes
C200 . C201 . 1.403(5) yes
C200 . H2001 . 0.950 no
C201 . H2011 . 0.950 no
O202 . C204 . 1.26(2) yes
O203 . C204 . 1.31(2) yes
C204 . C205 . 1.45(2) yes
C205 . C206 . 1.410(5) yes
C205 . C214 . 1.413(5) yes
C206 . C207 . 1.385(5) yes
C206 . H2061 . 0.950 no
C207 . C208 . 1.382(5) yes
C207 . C212 . 1.396(4) yes
C208 . C209 . 1.409(5) yes
C208 . H2081 . 0.950 no
C209 . C210 . 1.412(5) yes
C209 . H2091 . 0.950 no
C210 . C211 . 1.380(6) yes
C210 . H2101 . 0.950 no
C211 . C212 . 1.397(5) yes
C211 . H2111 . 0.950 no
C212 . C213 . 1.398(5) yes
C213 . C214 . 1.382(5) yes
C213 . H2131 . 0.950 no
C214 . H2141 . 0.950 no
O215 . C217 . 1.29(2) yes
O216 . C217 . 1.27(2) yes
C217 . C218 . 1.48(2) yes
C218 . C219 . 1.37(3) yes
C218 . C227 . 1.39(3) yes
C219 . C220 . 1.41(3) yes
C219 . H2191 . 0.950 no
C220 . C221 . 1.41(3) yes
C220 . C225 . 1.39(3) yes
C221 . C222 . 1.38(3) yes
C221 . H2211 . 0.950 no
C222 . C223 . 1.38(4) yes
C222 . H2221 . 0.950 no
C223 . C224 . 1.31(4) yes
C223 . H2231 . 0.950 no
C224 . C225 . 1.45(3) yes
C224 . H2241 . 0.950 no
C225 . C226 . 1.40(3) yes
C226 . C227 . 1.39(3) yes
C226 . H2261 . 0.950 no
C227 . H2271 . 0.950 no
N228 . C229 . 1.369(6) yes
N228 . C233 . 1.369(6) yes
C229 . C230 . 1.483(6) yes
C229 . H2291 . 0.950 no
C230 . C231 . 1.378(6) yes
C230 . H2301 . 0.950 no
C231 . C232 . 1.379(6) yes
C231 . H2311 . 0.950 no
C232 . C233 . 1.483(6) yes
C232 . H2321 . 0.950 no
C233 . H2331 . 0.950 no
N234 . C235 . 1.323(5) yes
N234 . C239 . 1.326(5) yes
C235 . C236 . 1.402(5) yes
C235 . H2351 . 0.950 no
C236 . C237 . 1.327(6) yes
C236 . H2361 . 0.950 no
C237 . C238 . 1.325(6) yes
C237 . H2371 . 0.950 no
C238 . C239 . 1.401(6) yes
C238 . H2381 . 0.950 no
C239 . H2391 . 0.950 no
N240 . C241 . 1.35(2) yes
N240 . C245 . 1.31(2) yes
C241 . C242 . 1.35(3) yes
C241 . H2411 . 0.950 no
C242 . C243 . 1.44(4) yes
C242 . H2421 . 0.950 no
C243 . C244 . 1.34(3) yes
C243 . H2431 . 0.950 no
C244 . C245 . 1.36(3) yes
C244 . H2441 . 0.950 no
C245 . H2451 . 0.950 no
N246 . C247 . 1.39(3) yes
N246 . C251 . 1.36(3) yes
C247 . C248 . 1.32(3) yes
C247 . H2471 . 0.950 no
C248 . C249 . 1.29(4) yes
C248 . H2481 . 0.950 no
C249 . C250 . 1.39(4) yes
C249 . H2491 . 0.950 no
C250 . C251 . 1.39(3) yes
C250 . H2501 . 0.950 no
C251 . H2511 . 0.950 no
N252 . C253 . 1.33(2) yes
N252 . C257 . 1.34(2) yes
C253 . C254 . 1.42(3) yes
C253 . H2531 . 0.950 no
C254 . C255 . 1.36(3) yes
C254 . H2541 . 0.950 no
C255 . C256 . 1.36(3) yes
C255 . H2551 . 0.950 no
C256 . C257 . 1.37(2) yes
C256 . H2561 . 0.950 no
C257 . H2571 . 0.950 no
N258 . C259 . 1.36(3) yes
N258 . C263 . 1.32(3) yes
C259 . C260 . 1.39(3) yes
C259 . H2591 . 0.950 no
C260 . C261 . 1.34(3) yes
C260 . H2601 . 0.950 no
C261 . C262 . 1.39(4) yes
C261 . H2611 . 0.950 no
C262 . C263 . 1.35(3) yes
C262 . H2621 . 0.950 no
C263 . H2631 . 0.950 no
C39 . C40 . 1.448(6) yes
C39 . H391 . 0.950 no
C40 . C41 . 1.449(5) yes
C40 . H401 . 0.950 no
C41 . H411 . 0.950 no

loop_
_geom_hbond_atom_site_label_D
_geom_hbond_site_symmetry_D
_geom_hbond_atom_site_label_H
_geom_hbond_site_symmetry_H
_geom_hbond_atom_site_label_A
_geom_hbond_site_symmetry_A
_geom_hbond_angle_DHA
_geom_hbond_distance_DH
_geom_hbond_distance_HA
_geom_hbond_distance_DA
_geom_hbond_publ_flag
C52 . H521 . C248 3_555 163 0.95 2.57 3.49(3) yes
C58 . H581 . O34 . 162 0.95 2.57 3.48(3) yes
C76 . H761 . O60 . 173 0.95 2.54 3.49(3) yes
C148 . H1481 . C248 2_656 163 0.95 2.48 3.40(3) yes
C201 . H2011 . C162 . 158 0.95 2.58 3.48(3) yes
C206 . H2061 . O190 . 170 0.95 2.56 3.50(3) yes
C235 . H2351 . O17 . 122 0.95 2.53 3.13(3) yes
C241 . H2411 . O215 . 153 0.95 2.52 3.40(3) yes
C245 . H2451 . O189 . 128 0.95 2.52 3.19(3) yes
C248 . H2481 . C148 2_656 157 0.95 2.50 3.40(3) yes
C253 . H2531 . O18 . 123 0.95 2.48 3.09(3) yes
C259 . H2591 . O98 4_656 151 0.95 2.57 3.43(3) yes
C263 . H2631 . O59 4_656 128 0.95 2.50 3.18(3) yes
C239 . H2391 . O26 . 122 0.95 2.46 3.07(3) yes
O29 . H291 . N240 . 180 0.95 1.83 2.78(3) yes
O15 . H151 . N258 . 180 0.95 1.83 2.78(3) yes

loop_
_platon_squeeze_void_nr
_platon_squeeze_void_average_x
_platon_squeeze_void_average_y
_platon_squeeze_void_average_z
_platon_squeeze_void_volume
_platon_squeeze_void_count_electrons
_platon_squeeze_void_content
1 0.000 0.000 0.000 530 156 ' 3.5(C5H5N)'
2 0.000 0.000 0.500 530 156 ' 3.5(C5H5N) '
3 0.000 0.190 0.750 705 254 ' 6(C5H5N) '
4 0.000 0.809 0.250 706 255 ' 6(C5H5N) '
5 0.046 0.141 0.958 8 0 ' -'
6 0.046 0.858 0.458 8 0 ' -'
7 0.098 0.312 0.055 18 1 ' -'
8 0.098 0.688 0.555 18 1 ' -'
9 0.144 0.361 0.458 35 3 ' -'
10 0.144 0.639 0.958 35 3 ' -'
11 0.500 0.500 0.000 530 156 ' 3.5(C5H5N)'
12 0.500 0.500 0.500 530 156 ' 3.5(C5H5N)'
13 0.356 0.138 0.958 35 3 ' -'
14 0.356 0.861 0.458 35 3 ' -'
15 0.500 0.309 0.250 706 254 ' 6(C5H5N)'
16 0.500 0.690 0.750 705 254 ' 6(C5H5N)'
17 0.402 0.188 0.555 18 1 ' -'
18 0.402 0.812 0.055 18 1 ' -'
19 0.454 0.358 0.458 8 0 ' -'
20 0.454 0.641 0.958 8 0 ' -'
21 0.546 0.358 0.042 8 0 ' -'
22 0.546 0.641 0.542 8 0 ' -'
23 0.598 0.188 0.945 18 1 ' -'
24 0.598 0.812 0.445 18 1 ' -'
25 0.644 0.139 0.542 35 3 ' -'
26 0.644 0.861 0.042 35 3 ' -'
27 0.856 0.361 0.042 35 3 ' -'
28 0.856 0.639 0.542 35 3 ' -'
29 0.902 0.312 0.445 18 1 ' -'
30 0.902 0.688 0.945 18 1 ' -'
31 0.954 0.141 0.542 8 0 ' -'
32 0.954 0.858 0.042 8 0 ' -'
